data_7047410
loop_
_publ_author_name
'Abdellah, Ibrahim'
'Kasongo, Pauline'
'Labattut, Axel'
'Guillot, R\'egis'
'Schulz, Emmanuelle'
'Martini, Cyril'
'Huc, Vincent'

_publ_section_title
;
 Benzyloxycalix[8]arene: a new valuable support for NHC palladium
 complexes in C-C Suzuki-Miyaura couplings.
;
_journal_issue 39
_journal_name_full 'Dalton transactions (Cambridge, England : 2003)'
_journal_page_first 13843
_journal_page_last 13848
_journal_paper_doi 10.1039/c8dt02550a
_journal_volume 47
_journal_year 2018
_chemical_formula_sum 'C294 H293 Cl24 N24 O25 Pd8'
_chemical_formula_weight 6264.45
_space_group_crystal_system monoclinic
_space_group_IT_number 14
_space_group_name_Hall '-P 2yn'
_space_group_name_H-M_alt 'P 1 21/n 1'
_symmetry_space_group_name_Hall '-P 2yn'
_symmetry_space_group_name_H-M 'P 1 21/n 1'
_atom_sites_solution_hydrogens geom
_audit_creation_method SHELXL-2016/6
_audit_update_record
;
2018-08-27 deposited with the CCDC.
2018-09-03 downloaded from the CCDC.
;
_cell_angle_alpha 90
_cell_angle_beta 90.656(2)
_cell_angle_gamma 90
_cell_formula_units_Z 4
_cell_length_a 28.057(2)
_cell_length_b 37.109(3)
_cell_length_c 28.306(2)
_cell_measurement_reflns_used 9717
_cell_measurement_temperature 100(1)
_cell_measurement_theta_max 26.57
_cell_measurement_theta_min 2.20
_cell_volume 29469(4)
_computing_cell_refinement 'Bruker SAINT'
_computing_data_collection 'Bruker APEX2'
_computing_data_reduction 'Bruker SAINT'
_computing_molecular_graphics 'Mercury (Macrae at al., 2008)'
_computing_publication_material 'SHELXL-2016/6 (Sheldrick, 2016)'
_computing_structure_refinement 'SHELXL-2016/6 (Sheldrick, 2016)'
_computing_structure_solution 'SHELXS-97 (Sheldrick 2008)'
_diffrn_ambient_temperature 100(1)
_diffrn_measured_fraction_theta_full 0.999
_diffrn_measured_fraction_theta_max 0.967
_diffrn_measurement_device_type 'Bruker VENTURE PHOTON100 CMOS'
_diffrn_measurement_method '\f and \w scans'
_diffrn_radiation_type MoK\a
_diffrn_radiation_wavelength 0.71073
_diffrn_reflns_av_R_equivalents 0.2835
_diffrn_reflns_av_unetI/netI 0.1958
_diffrn_reflns_Laue_measured_fraction_full 0.999
_diffrn_reflns_Laue_measured_fraction_max 0.967
_diffrn_reflns_limit_h_max 35
_diffrn_reflns_limit_h_min -35
_diffrn_reflns_limit_k_max 46
_diffrn_reflns_limit_k_min -46
_diffrn_reflns_limit_l_max 35
_diffrn_reflns_limit_l_min -35
_diffrn_reflns_number 652167
_diffrn_reflns_point_group_measured_fraction_full 0.999
_diffrn_reflns_point_group_measured_fraction_max 0.967
_diffrn_reflns_theta_full 25.000
_diffrn_reflns_theta_max 26.837
_diffrn_reflns_theta_min 2.187
_exptl_absorpt_coefficient_mu 0.760
_exptl_absorpt_correction_T_max 0.9922
_exptl_absorpt_correction_T_min 0.9358
_exptl_absorpt_correction_type multi-scan
_exptl_absorpt_process_details SADABS
_exptl_crystal_colour colorless
_exptl_crystal_density_diffrn 1.412
_exptl_crystal_description plate
_exptl_crystal_F_000 12804
_exptl_crystal_size_max 0.080
_exptl_crystal_size_mid 0.060
_exptl_crystal_size_min 0.010
_refine_diff_density_max 2.903
_refine_diff_density_min -1.596
_refine_diff_density_rms 0.134
_refine_ls_extinction_method none
_refine_ls_goodness_of_fit_ref 1.024
_refine_ls_hydrogen_treatment constr
_refine_ls_matrix_type full
_refine_ls_number_parameters 2898
_refine_ls_number_reflns 61188
_refine_ls_number_restraints 5
_refine_ls_restrained_S_all 1.024
_refine_ls_R_factor_all 0.2436
_refine_ls_R_factor_gt 0.1004
_refine_ls_shift/su_max 0.241
_refine_ls_shift/su_mean 0.004
_refine_ls_structure_factor_coef Fsqd
_refine_ls_weighting_details 'w=1/[\s^2^(Fo^2^)+(0.1024P)^2^+194.6886P] where P=(Fo^2^+2Fc^2^)/3'
_refine_ls_weighting_scheme calc
_refine_ls_wR_factor_gt 0.2174
_refine_ls_wR_factor_ref 0.2790
_reflns_Friedel_coverage 0.000
_reflns_number_gt 26376
_reflns_number_total 61188
_reflns_threshold_expression 'I > 2\s(I)'
_cod_data_source_file c8dt02550a2.cif
_cod_data_source_block calix8arene
_cod_depositor_comments 'Adding full bibliography for 7047410.cif.'
_cod_original_cell_volume 29470(4)
_cod_database_code 7047410
_shelx_space_group_comment
;
The symmetry employed for this shelxl refinement is uniquely defined
by the following loop, which should always be used as a source of
symmetry information in preference to the above space-group names.
They are only intended as comments.
;
_shelx_estimated_absorpt_t_min 0.947
_shelx_estimated_absorpt_t_max 0.993

loop_
_space_group_symop_operation_xyz
'x, y, z'
'-x+1/2, y+1/2, -z+1/2'
'-x, -y, -z'
'x-1/2, -y-1/2, z-1/2'

loop_
_atom_site_label
_atom_site_type_symbol
_atom_site_fract_x
_atom_site_fract_y
_atom_site_fract_z
_atom_site_U_iso_or_equiv
_atom_site_adp_type
_atom_site_occupancy
_atom_site_site_symmetry_order
_atom_site_calc_flag
_atom_site_refinement_flags_posn
_atom_site_refinement_flags_adp
_atom_site_refinement_flags_occupancy
_atom_site_disorder_assembly
_atom_site_disorder_group
C1 C 0.5475(4) 0.1630(3) 0.2919(3) 0.049(3) Uani 1 1 d . . . . .
H1 H 0.577577 0.151392 0.294278 0.059 Uiso 1 1 calc R U . . .
C002 C -0.1448(4) 0.4104(4) 0.5520(4) 0.052(3) Uani 1 1 d . . . . .
H002 H -0.173725 0.397115 0.549782 0.062 Uiso 1 1 calc R U . . .
C2 C 0.5146(4) 0.1527(3) 0.2568(4) 0.054(3) Uani 1 1 d . . . . .
C3 C 0.4734(4) 0.1711(3) 0.2522(4) 0.055(3) Uani 1 1 d . . . . .
H3 H 0.452294 0.164668 0.227077 0.066 Uiso 1 1 calc R U . . .
C4 C 0.4603(4) 0.1988(3) 0.2819(4) 0.049(3) Uani 1 1 d . . . . .
C5 C 0.4917(4) 0.2073(3) 0.3182(3) 0.045(3) Uani 1 1 d . . . . .
C6 C 0.5357(3) 0.1905(3) 0.3231(3) 0.040(3) Uani 1 1 d . . . . .
C7 C 0.5711(4) 0.2024(3) 0.3597(3) 0.044(3) Uani 1 1 d . . . . .
H7A H 0.571537 0.229026 0.360563 0.053 Uiso 1 1 calc R U . . .
H7B H 0.603202 0.194210 0.350089 0.053 Uiso 1 1 calc R U . . .
C8 C 0.5614(4) 0.1882(3) 0.4097(3) 0.042(3) Uani 1 1 d . . . . .
C9 C 0.5394(4) 0.1556(3) 0.4163(4) 0.055(3) Uani 1 1 d . . . . .
H9 H 0.529745 0.141244 0.390060 0.066 Uiso 1 1 calc R U . . .
C10 C 0.5314(5) 0.1438(3) 0.4630(4) 0.070(4) Uani 1 1 d . . . . .
C11 C 0.5433(4) 0.1639(3) 0.5013(3) 0.050(3) Uani 1 1 d . . . . .
H11 H 0.536630 0.155485 0.532191 0.060 Uiso 1 1 calc R U . . .
C12 C 0.5653(3) 0.1970(3) 0.4950(3) 0.039(3) Uani 1 1 d . . . . .
C13 C 0.5743(3) 0.2087(3) 0.4488(3) 0.037(2) Uani 1 1 d . . . . .
C14 C 0.5797(4) 0.2213(3) 0.5354(3) 0.041(3) Uani 1 1 d . . . . .
H14A H 0.613482 0.228247 0.531492 0.049 Uiso 1 1 calc R U . . .
H14B H 0.560335 0.243563 0.533708 0.049 Uiso 1 1 calc R U . . .
C15 C 0.5740(4) 0.2049(3) 0.5832(3) 0.047(3) Uani 1 1 d . . . . .
C16 C 0.6054(4) 0.1780(3) 0.5978(3) 0.048(3) Uani 1 1 d . . . . .
H16 H 0.629894 0.170852 0.576905 0.057 Uiso 1 1 calc R U . . .
C17 C 0.6028(4) 0.1614(4) 0.6408(4) 0.057(3) Uani 1 1 d . . . . .
C18 C 0.5684(4) 0.1735(3) 0.6725(4) 0.056(3) Uani 1 1 d . . . . .
H18 H 0.567258 0.163117 0.703204 0.068 Uiso 1 1 calc R U . . .
C19 C 0.5359(4) 0.2001(3) 0.6604(3) 0.045(3) Uani 1 1 d . . . . .
C21 C 0.4996(4) 0.2141(3) 0.6948(3) 0.053(3) Uani 1 1 d . . . . .
H21X H 0.509701 0.207437 0.727249 0.064 Uiso 1 1 calc R U . . .
H21Y H 0.498971 0.240779 0.692968 0.064 Uiso 1 1 calc R U . . .
C22 C 0.4500(4) 0.2000(3) 0.6858(3) 0.045(3) Uani 1 1 d . . . . .
C23 C 0.4409(4) 0.1671(3) 0.6652(3) 0.050(3) Uani 1 1 d . . . . .
H23 H 0.466416 0.152030 0.655585 0.060 Uiso 1 1 calc R U . . .
C24 C 0.3940(5) 0.1562(3) 0.6588(4) 0.052(3) Uani 1 1 d . . . . .
C25 C 0.3561(4) 0.1772(3) 0.6713(3) 0.047(3) Uani 1 1 d . . . . .
H25 H 0.324343 0.169156 0.665860 0.056 Uiso 1 1 calc R U . . .
C26 C 0.3645(4) 0.2102(3) 0.6920(3) 0.039(3) Uani 1 1 d . . . . .
C27 C 0.4112(4) 0.2217(3) 0.6995(3) 0.039(3) Uani 1 1 d . . . . .
C28 C 0.3240(4) 0.2346(3) 0.7064(3) 0.042(3) Uani 1 1 d . . . . .
H28A H 0.329142 0.242031 0.739707 0.051 Uiso 1 1 calc R U . . .
H28B H 0.324620 0.256627 0.686721 0.051 Uiso 1 1 calc R U . . .
C29 C 0.2757(4) 0.2176(3) 0.7019(3) 0.041(3) Uani 1 1 d . . . . .
C30 C 0.2622(4) 0.1910(3) 0.7332(3) 0.042(3) Uani 1 1 d . . . . .
H30 H 0.283009 0.185327 0.758870 0.050 Uiso 1 1 calc R U . . .
C31 C 0.2200(4) 0.1726(3) 0.7288(3) 0.041(3) Uani 1 1 d . . . . .
C32 C 0.1877(4) 0.1828(3) 0.6943(3) 0.040(3) Uani 1 1 d . . . . .
H32 H 0.157705 0.171076 0.692137 0.048 Uiso 1 1 calc R U . . .
C33 C 0.1984(4) 0.2097(3) 0.6630(3) 0.038(3) Uani 1 1 d . . . . .
C34 C 0.2435(4) 0.2260(3) 0.6653(3) 0.037(2) Uani 1 1 d . . . . .
C35 C 0.1638(3) 0.2202(3) 0.6236(3) 0.035(2) Uani 1 1 d . . . . .
H35A H 0.131185 0.213462 0.633092 0.043 Uiso 1 1 calc R U . . .
H35B H 0.164664 0.246670 0.619653 0.043 Uiso 1 1 calc R U . . .
C36 C 0.1743(3) 0.2027(2) 0.5763(3) 0.029(2) Uani 1 1 d . . . . .
C37 C 0.1961(3) 0.1691(3) 0.5741(3) 0.040(3) Uani 1 1 d . . . . .
H37 H 0.206181 0.157163 0.602161 0.049 Uiso 1 1 calc R U . . .
C38 C 0.2031(3) 0.1532(3) 0.5303(3) 0.037(2) Uani 1 1 d . . . . .
C39 C 0.1886(3) 0.1702(3) 0.4892(3) 0.036(2) Uani 1 1 d . . . . .
H39 H 0.193133 0.158700 0.459602 0.043 Uiso 1 1 calc R U . . .
C40 C 0.1675(3) 0.2041(3) 0.4907(3) 0.031(2) Uani 1 1 d . . . . .
C41 C 0.1610(3) 0.2193(3) 0.5350(3) 0.030(2) Uani 1 1 d . . . . .
C42 C 0.1511(4) 0.2241(3) 0.4469(3) 0.039(3) Uani 1 1 d . . . . .
H42A H 0.116530 0.228958 0.449621 0.047 Uiso 1 1 calc R U . . .
H42B H 0.167579 0.247677 0.446094 0.047 Uiso 1 1 calc R U . . .
C43 C 0.1594(3) 0.2051(3) 0.4004(3) 0.038(3) Uani 1 1 d . . . . .
C44 C 0.1315(4) 0.1763(3) 0.3880(3) 0.051(3) Uani 1 1 d . . . . .
H44 H 0.107938 0.168053 0.409191 0.062 Uiso 1 1 calc R U . . .
C45 C 0.1370(4) 0.1588(3) 0.3449(4) 0.051(3) Uani 1 1 d . . . . .
C46 C 0.1705(4) 0.1725(3) 0.3129(4) 0.053(3) Uani 1 1 d . . . . .
H46 H 0.173212 0.161899 0.282467 0.063 Uiso 1 1 calc R U . . .
C47 C 0.1988(4) 0.2008(3) 0.3250(3) 0.042(3) Uani 1 1 d . . . . .
C48 C 0.1955(4) 0.2161(3) 0.3699(3) 0.039(3) Uani 1 1 d . . . . .
C49 C 0.2370(3) 0.2126(3) 0.2907(3) 0.044(3) Uani 1 1 d . . . . .
H49A H 0.226214 0.206821 0.258163 0.053 Uiso 1 1 calc R U . . .
H49B H 0.240776 0.239070 0.292859 0.053 Uiso 1 1 calc R U . . .
C50 C 0.2846(4) 0.1953(3) 0.2993(3) 0.045(3) Uani 1 1 d . . . . .
C51 C 0.2886(4) 0.1623(3) 0.3216(4) 0.051(3) Uani 1 1 d . . . . .
H51 H 0.261279 0.150174 0.333228 0.061 Uiso 1 1 calc R U . . .
C52 C 0.3341(5) 0.1472(3) 0.3267(5) 0.069(4) Uani 1 1 d . . . . .
C53 C 0.3742(4) 0.1641(3) 0.3113(5) 0.061(3) Uani 1 1 d . . . . .
H53 H 0.404444 0.152755 0.314844 0.073 Uiso 1 1 calc R U . . .
C54 C 0.3707(4) 0.1978(3) 0.2906(4) 0.047(3) Uani 1 1 d . . . . .
C55 C 0.3258(4) 0.2129(3) 0.2839(3) 0.045(3) Uani 1 1 d . . . . .
C56 C 0.4140(4) 0.2183(3) 0.2739(4) 0.050(3) Uani 1 1 d . . . . .
H56A H 0.410209 0.223319 0.239724 0.060 Uiso 1 1 calc R U . . .
H56B H 0.415482 0.241725 0.290569 0.060 Uiso 1 1 calc R U . . .
C57 C 0.4440(4) 0.2267(3) 0.3833(4) 0.059(3) Uani 1 1 d . . . . .
H57A H 0.442384 0.200387 0.388753 0.070 Uiso 1 1 calc R U . . .
H57B H 0.413185 0.234556 0.369431 0.070 Uiso 1 1 calc R U . . .
C58 C 0.4522(4) 0.2457(3) 0.4297(4) 0.053(3) Uani 1 1 d . . . . .
H58A H 0.482947 0.237244 0.443227 0.064 Uiso 1 1 calc R U . . .
H58B H 0.426816 0.238331 0.451628 0.064 Uiso 1 1 calc R U . . .
C59 C 0.4533(4) 0.2865(3) 0.4275(4) 0.047(3) Uani 1 1 d . . . . .
H59A H 0.445467 0.296330 0.459019 0.057 Uiso 1 1 calc R U . . .
H59B H 0.428495 0.294918 0.404893 0.057 Uiso 1 1 calc R U . . .
C60 C 0.5014(4) 0.3011(3) 0.4125(4) 0.052(3) Uani 1 1 d . . . . .
H60A H 0.525230 0.295485 0.437504 0.062 Uiso 1 1 calc R U . . .
H60B H 0.511215 0.288504 0.383408 0.062 Uiso 1 1 calc R U . . .
C61 C 0.6431(3) 0.2444(3) 0.4342(4) 0.043(3) Uani 1 1 d . . . . .
H61A H 0.651948 0.226965 0.409295 0.052 Uiso 1 1 calc R U . . .
H61B H 0.661135 0.238380 0.463461 0.052 Uiso 1 1 calc R U . . .
C62 C 0.6539(4) 0.2823(3) 0.4188(4) 0.054(3) Uani 1 1 d . . . . .
H62A H 0.688205 0.283989 0.411471 0.065 Uiso 1 1 calc R U . . .
H62B H 0.635814 0.287303 0.389238 0.065 Uiso 1 1 calc R U . . .
C63 C 0.6422(4) 0.3105(4) 0.4538(4) 0.065(4) Uani 1 1 d . . . . .
H63A H 0.667346 0.310527 0.478593 0.078 Uiso 1 1 calc R U . . .
H63B H 0.611868 0.303936 0.469007 0.078 Uiso 1 1 calc R U . . .
C64 C 0.6376(4) 0.3477(3) 0.4349(4) 0.054(3) Uani 1 1 d . . . . .
H64A H 0.612130 0.348200 0.410428 0.064 Uiso 1 1 calc R U . . .
H64B H 0.628024 0.364068 0.460777 0.064 Uiso 1 1 calc R U . . .
C65 C 0.4705(4) 0.2305(3) 0.5668(4) 0.054(3) Uani 1 1 d . . . . .
H65A H 0.464864 0.204203 0.567931 0.065 Uiso 1 1 calc R U . . .
H65B H 0.483496 0.236581 0.535439 0.065 Uiso 1 1 calc R U . . .
C66 C 0.4246(4) 0.2501(3) 0.5739(4) 0.054(3) Uani 1 1 d . . . . .
H66A H 0.411307 0.242299 0.604484 0.065 Uiso 1 1 calc R U . . .
H66B H 0.401976 0.242404 0.548799 0.065 Uiso 1 1 calc R U . . .
C67 C 0.4270(4) 0.2911(3) 0.5737(4) 0.058(3) Uani 1 1 d . . . . .
H67A H 0.395332 0.300865 0.564606 0.069 Uiso 1 1 calc R U . . .
H67B H 0.450168 0.299042 0.549751 0.069 Uiso 1 1 calc R U . . .
C68 C 0.4417(4) 0.3062(3) 0.6221(4) 0.057(3) Uani 1 1 d . . . . .
H68A H 0.416162 0.301237 0.645017 0.068 Uiso 1 1 calc R U . . .
H68B H 0.470946 0.293773 0.633216 0.068 Uiso 1 1 calc R U . . .
C69 C 0.4285(4) 0.2582(3) 0.7663(3) 0.043(3) Uani 1 1 d . . . . .
H69A H 0.453733 0.240775 0.775468 0.051 Uiso 1 1 calc R U . . .
H69B H 0.399355 0.252392 0.784220 0.051 Uiso 1 1 calc R U . . .
C70 C 0.4444(4) 0.2960(3) 0.7768(3) 0.050(3) Uani 1 1 d . . . . .
H70A H 0.473235 0.301242 0.758136 0.060 Uiso 1 1 calc R U . . .
H70B H 0.453403 0.297673 0.810650 0.060 Uiso 1 1 calc R U . . .
C71 C 0.4072(4) 0.3240(3) 0.7659(4) 0.056(3) Uani 1 1 d . . . . .
H71A H 0.381839 0.322567 0.789817 0.067 Uiso 1 1 calc R U . . .
H71B H 0.392592 0.318706 0.734677 0.067 Uiso 1 1 calc R U . . .
C72 C 0.4272(4) 0.3623(3) 0.7653(3) 0.055(3) Uani 1 1 d . . . . .
H72A H 0.451940 0.363994 0.740751 0.066 Uiso 1 1 calc R U . . .
H72B H 0.401339 0.379303 0.756810 0.066 Uiso 1 1 calc R U . . .
C73 C 0.2898(4) 0.2426(3) 0.5980(4) 0.048(3) Uani 1 1 d . . . . .
H73A H 0.290388 0.216154 0.593442 0.058 Uiso 1 1 calc R U . . .
H73B H 0.321342 0.250123 0.610611 0.058 Uiso 1 1 calc R U . . .
C74 C 0.2805(4) 0.2610(3) 0.5509(3) 0.037(2) Uani 1 1 d . . . . .
H74A H 0.249591 0.252339 0.538015 0.045 Uiso 1 1 calc R U . . .
H74B H 0.305607 0.253734 0.528610 0.045 Uiso 1 1 calc R U . . .
C75 C 0.2791(3) 0.3023(3) 0.5535(3) 0.036(2) Uani 1 1 d . . . . .
H75A H 0.303962 0.310658 0.576116 0.043 Uiso 1 1 calc R U . . .
H75B H 0.286787 0.312310 0.522074 0.043 Uiso 1 1 calc R U . . .
C76 C 0.2309(3) 0.3168(3) 0.5688(3) 0.034(2) Uani 1 1 d . . . . .
H76A H 0.206685 0.311198 0.544245 0.041 Uiso 1 1 calc R U . . .
H76B H 0.221363 0.304715 0.598410 0.041 Uiso 1 1 calc R U . . .
C77 C 0.0917(3) 0.2575(3) 0.5451(3) 0.034(2) Uani 1 1 d . . . . .
H77A H 0.081575 0.239421 0.568680 0.041 Uiso 1 1 calc R U . . .
H77B H 0.073390 0.253517 0.515486 0.041 Uiso 1 1 calc R U . . .
C78 C 0.0835(3) 0.2951(2) 0.5634(3) 0.035(2) Uani 1 1 d . . . . .
H78A H 0.101847 0.298196 0.593221 0.042 Uiso 1 1 calc R U . . .
H78B H 0.049285 0.297788 0.570894 0.042 Uiso 1 1 calc R U . . .
C79 C 0.0974(3) 0.3247(3) 0.5295(3) 0.034(2) Uani 1 1 d . . . . .
H79A H 0.128676 0.318593 0.515723 0.041 Uiso 1 1 calc R U . . .
H79B H 0.073719 0.325518 0.503354 0.041 Uiso 1 1 calc R U . . .
C80 C 0.1007(3) 0.3614(3) 0.5516(3) 0.034(2) Uani 1 1 d . . . . .
H80A H 0.124967 0.360925 0.577277 0.041 Uiso 1 1 calc R U . . .
H80B H 0.111298 0.378950 0.527566 0.041 Uiso 1 1 calc R U . . .
C81 C 0.2593(4) 0.2369(3) 0.4186(4) 0.053(3) Uani 1 1 d . . . . .
H81A H 0.263117 0.210518 0.422567 0.064 Uiso 1 1 calc R U . . .
H81B H 0.246528 0.246764 0.448379 0.064 Uiso 1 1 calc R U . . .
C82 C 0.3074(4) 0.2538(3) 0.4088(4) 0.046(3) Uiso 1 1 d . . . . .
H82A H 0.319872 0.243361 0.379187 0.055 Uiso 1 1 calc R U . . .
H82B H 0.329745 0.247019 0.434637 0.055 Uiso 1 1 calc R U . . .
C83 C 0.3074(4) 0.2951(3) 0.4041(3) 0.043(3) Uani 1 1 d . . . . .
H83A H 0.286264 0.305558 0.428241 0.051 Uiso 1 1 calc R U . . .
H83B H 0.340069 0.304314 0.410035 0.051 Uiso 1 1 calc R U . . .
C84 C 0.2906(4) 0.3071(3) 0.3553(3) 0.044(3) Uani 1 1 d . . . . .
H84A H 0.314274 0.299512 0.331565 0.053 Uiso 1 1 calc R U . . .
H84B H 0.260018 0.295031 0.347499 0.053 Uiso 1 1 calc R U . . .
C85 C 0.3122(4) 0.2484(3) 0.2147(3) 0.049(3) Uani 1 1 d . . . . .
H85A H 0.286193 0.231390 0.206537 0.059 Uiso 1 1 calc R U . . .
H85B H 0.340647 0.241799 0.196268 0.059 Uiso 1 1 calc R U . . .
C86 C 0.2977(5) 0.2848(4) 0.2034(4) 0.074(4) Uani 1 1 d . . . . .
H86A H 0.292188 0.286019 0.168816 0.089 Uiso 1 1 calc R U . . .
H86B H 0.266639 0.289127 0.218570 0.089 Uiso 1 1 calc R U . . .
C87 C 0.3286(5) 0.3141(4) 0.2161(4) 0.081(5) Uani 1 1 d . . . . .
H87A H 0.355111 0.314135 0.193332 0.098 Uiso 1 1 calc R U . . .
H87B H 0.342577 0.308372 0.247447 0.098 Uiso 1 1 calc R U . . .
C88 C 0.3097(4) 0.3519(3) 0.2185(3) 0.051(3) Uani 1 1 d . . . . .
H88A H 0.284626 0.353163 0.242778 0.061 Uiso 1 1 calc R U . . .
H88B H 0.335774 0.368372 0.228163 0.061 Uiso 1 1 calc R U . . .
C89 C 0.5036(3) 0.3548(3) 0.3606(4) 0.044(3) Uani 1 1 d . . . . .
C90 C 0.5029(4) 0.3663(3) 0.4388(4) 0.055(3) Uani 1 1 d . . . . .
H90 H 0.501911 0.362523 0.471973 0.066 Uiso 1 1 calc R U . . .
C91 C 0.5051(4) 0.3979(3) 0.4168(4) 0.055(3) Uiso 1 1 d . . . . .
H91 H 0.505981 0.421089 0.431132 0.066 Uiso 1 1 calc R U . . .
C92 C 0.7167(4) 0.3788(3) 0.4386(4) 0.042(3) Uani 1 1 d . . . . .
C93 C 0.6965(4) 0.3551(3) 0.3682(3) 0.046(3) Uani 1 1 d . . . . .
H93 H 0.679132 0.342805 0.344103 0.055 Uiso 1 1 calc R U . . .
C94 C 0.7400(4) 0.3706(3) 0.3646(3) 0.045(3) Uani 1 1 d . . . . .
H94 H 0.759119 0.371200 0.337115 0.054 Uiso 1 1 calc R U . . .
C96 C 0.4159(5) 0.3708(4) 0.6183(5) 0.077(4) Uani 1 1 d . . . . .
H96 H 0.382462 0.366916 0.617561 0.092 Uiso 1 1 calc R U . . .
C97 C 0.4381(6) 0.4026(4) 0.6176(5) 0.082(5) Uani 1 1 d . . . . .
H97 H 0.423542 0.425686 0.616921 0.098 Uiso 1 1 calc R U . . .
C98 C 0.4242(4) 0.3882(3) 0.8457(4) 0.043(3) Uani 1 1 d . . . . .
C99 C 0.5008(4) 0.3821(3) 0.8671(4) 0.064(3) Uani 1 1 d . . . . .
H99 H 0.529509 0.383437 0.885099 0.077 Uiso 1 1 calc R U . . .
C100 C 0.4959(4) 0.3687(3) 0.8232(4) 0.053(3) Uani 1 1 d . . . . .
H100 H 0.520238 0.358462 0.804448 0.063 Uiso 1 1 calc R U . . .
C101 C 0.2324(3) 0.3718(3) 0.6198(3) 0.033(2) Uani 1 1 d . . . . .
C102 C 0.2318(4) 0.3822(3) 0.5415(3) 0.039(3) Uani 1 1 d . . . . .
H102 H 0.231680 0.378249 0.508374 0.047 Uiso 1 1 calc R U . . .
C103 C 0.2317(4) 0.4139(3) 0.5630(3) 0.039(3) Uani 1 1 d . . . . .
H103 H 0.231128 0.436844 0.548176 0.046 Uiso 1 1 calc R U . . .
C104 C 0.0190(3) 0.3870(3) 0.5459(3) 0.031(2) Uani 1 1 d . . . . .
C105 C 0.0418(4) 0.3718(3) 0.6178(3) 0.036(2) Uani 1 1 d . . . . .
H105 H 0.060675 0.362801 0.643283 0.043 Uiso 1 1 calc R U . . .
C106 C -0.0020(3) 0.3851(2) 0.6208(3) 0.032(2) Uani 1 1 d . . . . .
H106 H -0.020103 0.387632 0.648778 0.039 Uiso 1 1 calc R U . . .
C107 C 0.2412(3) 0.3624(3) 0.3520(3) 0.032(2) Uani 1 1 d . . . . .
C108 C 0.3201(4) 0.3718(3) 0.3498(3) 0.040(3) Uani 1 1 d . . . . .
H108 H 0.353392 0.367069 0.349982 0.047 Uiso 1 1 calc R U . . .
C109 C 0.2991(4) 0.4043(3) 0.3467(3) 0.043(3) Uani 1 1 d . . . . .
H109 H 0.314552 0.426992 0.344052 0.052 Uiso 1 1 calc R U . . .
C110 C 0.3158(4) 0.3790(3) 0.1387(3) 0.041(3) Uani 1 1 d . . . . .
C111 C 0.2421(4) 0.3634(3) 0.1609(3) 0.046(3) Uani 1 1 d . . . . .
H111 H 0.216671 0.354080 0.179019 0.055 Uiso 1 1 calc R U . . .
C112 C 0.2389(4) 0.3784(3) 0.1189(4) 0.049(3) Uani 1 1 d . . . . .
H112 H 0.210353 0.382197 0.101271 0.058 Uiso 1 1 calc R U . . .
C113 C 0.5339(3) 0.2706(3) 0.2344(3) 0.040(3) Uani 1 1 d . . . . .
H113 H 0.558778 0.268693 0.257364 0.048 Uiso 1 1 calc R U . . .
C114 C 0.5341(3) 0.2473(3) 0.1963(3) 0.039(3) Uani 1 1 d . . . . .
C115 C 0.4990(4) 0.2513(3) 0.1621(3) 0.053(3) Uani 1 1 d . . . . .
H115 H 0.498306 0.236192 0.134960 0.064 Uiso 1 1 calc R U . . .
C116 C 0.4653(4) 0.2773(4) 0.1682(4) 0.059(3) Uani 1 1 d . . . . .
H116 H 0.441001 0.280576 0.144905 0.070 Uiso 1 1 calc R U . . .
C117 C 0.4663(4) 0.2987(3) 0.2075(4) 0.049(3) Uani 1 1 d . . . . .
H117 H 0.441874 0.316136 0.211516 0.059 Uiso 1 1 calc R U . . .
N2A N 0.7061(5) 0.3885(4) 0.5794(4) 0.048(5) Uani 0.550(8) 1 d G . P A 1
C1A C 0.6623(6) 0.3998(5) 0.5964(6) 0.118(7) Uani 0.550(8) 1 d G . P A 1
H1A H 0.639504 0.410256 0.575481 0.142 Uiso 0.550(8) 1 calc R U P A 1
C2A C 0.6518(7) 0.3958(6) 0.6440(6) 0.118(7) Uani 0.550(8) 1 d G . P A 1
H2A H 0.621902 0.403516 0.655602 0.142 Uiso 0.550(8) 1 calc R U P A 1
C3A C 0.6852(8) 0.3804(5) 0.6746(4) 0.118(7) Uani 0.550(8) 1 d G . P A 1
H3A H 0.678055 0.377706 0.707147 0.142 Uiso 0.550(8) 1 calc R U P A 1
C4A C 0.7290(7) 0.3691(4) 0.6576(4) 0.118(7) Uani 0.550(8) 1 d G . P A 1
C5A C 0.7395(5) 0.3731(4) 0.6101(5) 0.118(7) Uani 0.550(8) 1 d G . P A 1
H5A H 0.769412 0.365377 0.598449 0.142 Uiso 0.550(8) 1 calc R U P A 1
C123 C 0.6200(4) 0.2772(3) 0.6602(4) 0.058(3) Uani 1 1 d . . . . .
C124 C 0.6598(5) 0.2544(4) 0.6600(4) 0.072(4) Uani 1 1 d . . . . .
C125 C 0.6917(4) 0.2552(4) 0.6223(4) 0.075(4) Uani 1 1 d . . . . .
H125 H 0.717516 0.238733 0.621047 0.090 Uiso 1 1 calc R U . . .
C126 C 0.6850(5) 0.2799(5) 0.5879(5) 0.103(6) Uani 1 1 d . . . . .
H126 H 0.707660 0.282849 0.563560 0.123 Uiso 1 1 calc R U . . .
C127 C 0.6458(4) 0.2999(5) 0.5890(5) 0.089(5) Uani 1 1 d . . . . .
H127 H 0.639591 0.315422 0.563014 0.107 Uiso 1 1 calc R U . . .
C128 C 0.2630(5) 0.4076(4) 0.7925(5) 0.066(4) Uani 1 1 d . . . . .
H128 H 0.283864 0.418651 0.770702 0.079 Uiso 1 1 calc R U . . .
C129 C 0.2164(5) 0.4032(4) 0.7800(6) 0.087(5) Uani 1 1 d . . . . .
H129 H 0.205518 0.410595 0.749575 0.104 Uiso 1 1 calc R U . . .
C130 C 0.1861(6) 0.3885(6) 0.8101(6) 0.114(7) Uani 1 1 d . . . . .
H130 H 0.153213 0.386320 0.802266 0.137 Uiso 1 1 calc R U . . .
C131 C 0.2040(5) 0.3760(5) 0.8546(6) 0.107(6) Uani 1 1 d . . . . .
C132 C 0.2512(4) 0.3821(5) 0.8652(5) 0.094(6) Uani 1 1 d . . . . .
H132 H 0.263185 0.375395 0.895494 0.113 Uiso 1 1 calc R U . . .
C133 C 0.2005(3) 0.2884(2) 0.7474(3) 0.029(2) Uani 1 1 d . . . . .
H133 H 0.175337 0.286609 0.724818 0.034 Uiso 1 1 calc R U . . .
C134 C 0.2004(3) 0.2659(3) 0.7866(3) 0.033(2) Uani 1 1 d . . . . .
C135 C 0.2365(4) 0.2681(3) 0.8196(3) 0.046(3) Uani 1 1 d . . . . .
H135 H 0.236771 0.252952 0.846645 0.055 Uiso 1 1 calc R U . . .
C136 C 0.2721(4) 0.2930(3) 0.8126(3) 0.055(3) Uani 1 1 d . . . . .
H136 H 0.297613 0.295335 0.834781 0.066 Uiso 1 1 calc R U . . .
C137 C 0.2703(4) 0.3143(3) 0.7731(3) 0.045(3) Uani 1 1 d . . . . .
H137 H 0.295091 0.331374 0.768394 0.054 Uiso 1 1 calc R U . . .
C138 C -0.0092(5) 0.3713(4) 0.3758(4) 0.064(4) Uani 1 1 d . . . . .
H138 H -0.037619 0.364034 0.391041 0.076 Uiso 1 1 calc R U . . .
C139 C -0.0038(5) 0.3642(4) 0.3264(5) 0.075(4) Uiso 1 1 d . . . . .
C140 C 0.0389(5) 0.3751(4) 0.3073(5) 0.084(4) Uiso 1 1 d . . . . .
H140 H 0.044252 0.370094 0.274845 0.101 Uiso 1 1 calc R U . . .
C141 C 0.0732(5) 0.3924(4) 0.3315(5) 0.080(4) Uiso 1 1 d . . . . .
H141 H 0.101513 0.400298 0.316670 0.096 Uiso 1 1 calc R U . . .
C142 C 0.0653(4) 0.3984(3) 0.3802(4) 0.061(3) Uiso 1 1 d . . . . .
H142 H 0.089164 0.410095 0.398594 0.073 Uiso 1 1 calc R U . . .
C143 C 0.0870(3) 0.3078(3) 0.3948(3) 0.038(2) Uiso 1 1 d . . . . .
H143 H 0.092020 0.325532 0.418515 0.046 Uiso 1 1 calc R U . . .
C144 C 0.0471(4) 0.2865(3) 0.3970(4) 0.045(3) Uiso 1 1 d . . . . .
H144 H 0.024627 0.289928 0.421447 0.054 Uiso 1 1 calc R U . . .
C145 C 0.0400(4) 0.2605(3) 0.3637(3) 0.046(3) Uiso 1 1 d . . . . .
H145 H 0.012425 0.245619 0.364438 0.055 Uiso 1 1 calc R U . . .
C146 C 0.0734(3) 0.2562(3) 0.3290(3) 0.037(2) Uiso 1 1 d . . . . .
C147 C 0.1117(3) 0.2788(2) 0.3276(3) 0.033(2) Uiso 1 1 d . . . . .
H147 H 0.133791 0.276153 0.302650 0.040 Uiso 1 1 calc R U . . .
C148 C 0.4874(4) 0.3643(3) 0.1115(5) 0.061(3) Uani 1 1 d . . . . .
H148 H 0.472155 0.356172 0.083383 0.073 Uiso 1 1 calc R U . . .
C149 C 0.5359(5) 0.3600(3) 0.1157(6) 0.072(4) Uani 1 1 d . . . . .
C150 C 0.5583(6) 0.3720(4) 0.1568(8) 0.104(6) Uani 1 1 d . . . . .
H150 H 0.591933 0.369933 0.160351 0.124 Uiso 1 1 calc R U . . .
C151 C 0.5313(6) 0.3870(4) 0.1928(7) 0.101(6) Uani 1 1 d . . . . .
H151 H 0.545389 0.394864 0.221709 0.121 Uiso 1 1 calc R U . . .
C152 C 0.4838(5) 0.3897(4) 0.1844(5) 0.070(4) Uani 1 1 d . . . . .
H152 H 0.465091 0.399800 0.208800 0.084 Uiso 1 1 calc R U . . .
C153 C 0.5123(4) 0.4180(3) 0.3332(4) 0.044(3) Uani 1 1 d . . . . .
C154 C 0.5574(4) 0.4334(3) 0.3269(4) 0.057(3) Uani 1 1 d . . . . .
C155 C 0.5620(5) 0.4586(3) 0.2900(4) 0.058(3) Uani 1 1 d . . . . .
H155 H 0.592144 0.469502 0.284826 0.069 Uiso 1 1 calc R U . . .
C156 C 0.5238(5) 0.4677(3) 0.2611(4) 0.060(3) Uani 1 1 d . . . . .
C157 C 0.4793(4) 0.4543(3) 0.2708(4) 0.058(3) Uani 1 1 d . . . . .
H157 H 0.452574 0.462461 0.252843 0.070 Uiso 1 1 calc R U . . .
C158 C 0.4726(4) 0.4290(3) 0.3061(4) 0.052(3) Uani 1 1 d . . . . .
C159 C 0.5999(4) 0.4216(3) 0.3569(5) 0.072(4) Uani 1 1 d . . . . .
H15A H 0.606656 0.396120 0.350985 0.108 Uiso 1 1 calc R U . . .
H15B H 0.592671 0.425041 0.390408 0.108 Uiso 1 1 calc R U . . .
H15C H 0.627831 0.436118 0.348722 0.108 Uiso 1 1 calc R U . . .
C160 C 0.5310(5) 0.4927(3) 0.2198(5) 0.082(4) Uani 1 1 d . . . . .
H16A H 0.500539 0.503885 0.210948 0.123 Uiso 1 1 calc R U . . .
H16B H 0.543230 0.479011 0.192922 0.123 Uiso 1 1 calc R U . . .
H16C H 0.553968 0.511515 0.228644 0.123 Uiso 1 1 calc R U . . .
C161 C 0.4218(4) 0.4144(3) 0.3142(4) 0.064(4) Uani 1 1 d . . . . .
H16D H 0.414507 0.415401 0.347935 0.096 Uiso 1 1 calc R U . . .
H16E H 0.419830 0.389372 0.303228 0.096 Uiso 1 1 calc R U . . .
H16F H 0.398696 0.429121 0.296499 0.096 Uiso 1 1 calc R U . . .
C162 C 0.7948(3) 0.4056(3) 0.4152(3) 0.033(2) Uani 1 1 d . . . . .
C163 C 0.7931(4) 0.4424(3) 0.4062(4) 0.050(3) Uani 1 1 d . . . . .
C164 C 0.8347(4) 0.4621(3) 0.4103(4) 0.062(3) Uani 1 1 d . . . . .
H164 H 0.834388 0.487076 0.403100 0.074 Uiso 1 1 calc R U . . .
C165 C 0.8774(4) 0.4457(3) 0.4249(4) 0.054(3) Uani 1 1 d . . . . .
C166 C 0.8774(4) 0.4094(3) 0.4326(3) 0.048(3) Uani 1 1 d . . . . .
H166 H 0.906470 0.398092 0.441689 0.058 Uiso 1 1 calc R U . . .
C167 C 0.8367(4) 0.3883(3) 0.4277(4) 0.044(3) Uani 1 1 d . . . . .
C168 C 0.7472(4) 0.4606(4) 0.3895(6) 0.087(5) Uani 1 1 d . . . . .
H16G H 0.734488 0.447882 0.361693 0.130 Uiso 1 1 calc R U . . .
H16H H 0.753779 0.485723 0.381142 0.130 Uiso 1 1 calc R U . . .
H16I H 0.723671 0.459866 0.414811 0.130 Uiso 1 1 calc R U . . .
C169 C 0.9228(4) 0.4679(4) 0.4291(4) 0.071(4) Uani 1 1 d . . . . .
H16J H 0.949315 0.452315 0.438900 0.106 Uiso 1 1 calc R U . . .
H16K H 0.918495 0.486990 0.452580 0.106 Uiso 1 1 calc R U . . .
H16L H 0.929967 0.478789 0.398382 0.106 Uiso 1 1 calc R U . . .
C170 C 0.8391(5) 0.3489(3) 0.4336(7) 0.117(7) Uani 1 1 d . . . . .
H17A H 0.812056 0.340780 0.452434 0.176 Uiso 1 1 calc R U . . .
H17B H 0.868954 0.342427 0.449698 0.176 Uiso 1 1 calc R U . . .
H17C H 0.837783 0.337332 0.402469 0.176 Uiso 1 1 calc R U . . .
C171 C 0.5216(5) 0.4239(4) 0.6197(5) 0.074(4) Uani 1 1 d . . . . .
C172 C 0.5310(7) 0.4427(4) 0.6624(5) 0.096(6) Uani 1 1 d . . . . .
C173 C 0.5634(9) 0.4697(5) 0.6629(6) 0.142(9) Uani 1 1 d . . . . .
H173 H 0.569463 0.482119 0.691719 0.171 Uiso 1 1 calc R U . . .
C174 C 0.5883(8) 0.4801(4) 0.6225(7) 0.137(8) Uani 1 1 d . . . . .
C175 C 0.5770(6) 0.4617(4) 0.5810(5) 0.093(5) Uani 1 1 d . . . . .
H175 H 0.592184 0.469088 0.552752 0.112 Uiso 1 1 calc R U . . .
C176 C 0.5451(5) 0.4334(4) 0.5782(5) 0.076(4) Uani 1 1 d . . . . .
C177 C 0.5038(7) 0.4323(4) 0.7077(5) 0.119(7) Uani 1 1 d . . . . .
H17D H 0.510881 0.407196 0.715949 0.179 Uiso 1 1 calc R U . . .
H17E H 0.469439 0.435009 0.702073 0.179 Uiso 1 1 calc R U . . .
H17F H 0.513784 0.448081 0.733735 0.179 Uiso 1 1 calc R U . . .
C178 C 0.6235(10) 0.5106(5) 0.6232(8) 0.226(16) Uani 1 1 d . . . . .
H17G H 0.652150 0.503531 0.606153 0.340 Uiso 1 1 calc R U . . .
H17H H 0.632004 0.516482 0.656018 0.340 Uiso 1 1 calc R U . . .
H17I H 0.609157 0.531816 0.608015 0.340 Uiso 1 1 calc R U . . .
C179 C 0.5334(5) 0.4165(4) 0.5315(4) 0.089(5) Uani 1 1 d . . . . .
H17J H 0.549284 0.429873 0.506345 0.133 Uiso 1 1 calc R U . . .
H17K H 0.498834 0.417131 0.526195 0.133 Uiso 1 1 calc R U . . .
H17L H 0.544406 0.391454 0.531512 0.133 Uiso 1 1 calc R U . . .
C180 C 0.4475(3) 0.4111(3) 0.9269(3) 0.042(3) Uani 1 1 d . . . . .
C181 C 0.4413(4) 0.3895(3) 0.9657(4) 0.052(3) Uani 1 1 d . . . . .
C182 C 0.4327(4) 0.4070(4) 1.0088(4) 0.060(3) Uani 1 1 d . . . . .
H182 H 0.425479 0.392896 1.035809 0.072 Uiso 1 1 calc R U . . .
C183 C 0.4344(4) 0.4437(4) 1.0133(4) 0.056(3) Uani 1 1 d . . . . .
C184 C 0.4426(4) 0.4641(3) 0.9738(4) 0.058(3) Uani 1 1 d . . . . .
H184 H 0.444162 0.489600 0.976524 0.070 Uiso 1 1 calc R U . . .
C185 C 0.4487(4) 0.4480(3) 0.9293(4) 0.048(3) Uani 1 1 d . . . . .
C186 C 0.4441(5) 0.3489(3) 0.9646(4) 0.073(4) Uani 1 1 d . . . . .
H18A H 0.424013 0.338944 0.989528 0.110 Uiso 1 1 calc R U . . .
H18B H 0.477164 0.341322 0.969845 0.110 Uiso 1 1 calc R U . . .
H18C H 0.432832 0.340202 0.933795 0.110 Uiso 1 1 calc R U . . .
C187 C 0.4282(5) 0.4618(4) 1.0610(4) 0.084(5) Uani 1 1 d . . . . .
H18D H 0.401910 0.450293 1.077783 0.126 Uiso 1 1 calc R U . . .
H18E H 0.421156 0.487382 1.056363 0.126 Uiso 1 1 calc R U . . .
H18F H 0.457693 0.459253 1.079692 0.126 Uiso 1 1 calc R U . . .
C188 C 0.4575(4) 0.4709(3) 0.8859(4) 0.062(3) Uani 1 1 d . . . . .
H18G H 0.431953 0.466888 0.862674 0.092 Uiso 1 1 calc R U . . .
H18H H 0.488181 0.464199 0.872155 0.092 Uiso 1 1 calc R U . . .
H18I H 0.458245 0.496409 0.894901 0.092 Uiso 1 1 calc R U . . .
C189 C 0.2314(4) 0.4352(3) 0.6475(3) 0.040(3) Uani 1 1 d . . . . .
C190 C 0.1868(4) 0.4504(3) 0.6579(4) 0.046(3) Uani 1 1 d . . . . .
C191 C 0.1866(5) 0.4761(3) 0.6932(5) 0.069(4) Uani 1 1 d . . . . .
H191 H 0.157105 0.486841 0.701387 0.082 Uiso 1 1 calc R U . . .
C192 C 0.2272(5) 0.4868(3) 0.7172(5) 0.067(4) Uani 1 1 d . . . . .
C193 C 0.2697(4) 0.4718(3) 0.7041(4) 0.057(3) Uani 1 1 d . . . . .
H193 H 0.298000 0.479600 0.719829 0.068 Uiso 1 1 calc R U . . .
C194 C 0.2737(4) 0.4459(3) 0.6692(4) 0.039(3) Uani 1 1 d . . . . .
C195 C 0.1419(4) 0.4398(3) 0.6319(4) 0.043(3) Uani 1 1 d . . . . .
H19A H 0.147046 0.441508 0.597765 0.064 Uiso 1 1 calc R U . . .
H19B H 0.115993 0.456117 0.640798 0.064 Uiso 1 1 calc R U . . .
H19C H 0.133323 0.415036 0.640118 0.064 Uiso 1 1 calc R U . . .
C196 C 0.2257(6) 0.5139(4) 0.7567(6) 0.118(7) Uani 1 1 d . . . . .
H19D H 0.248196 0.506791 0.781734 0.177 Uiso 1 1 calc R U . . .
H19E H 0.193447 0.514985 0.769432 0.177 Uiso 1 1 calc R U . . .
H19F H 0.234621 0.537728 0.744561 0.177 Uiso 1 1 calc R U . . .
C197 C 0.3210(4) 0.4311(3) 0.6549(4) 0.054(3) Uani 1 1 d . . . . .
H19G H 0.322147 0.405220 0.661622 0.081 Uiso 1 1 calc R U . . .
H19H H 0.346460 0.443357 0.672670 0.081 Uiso 1 1 calc R U . . .
H19I H 0.325505 0.435064 0.620984 0.081 Uiso 1 1 calc R U . . .
C198 C -0.0607(3) 0.4124(3) 0.5643(3) 0.029(2) Uani 1 1 d . . . . .
C199 C -0.1030(4) 0.3921(3) 0.5625(3) 0.040(3) Uani 1 1 d . . . . .
C200 C 0.5378(4) 0.2148(3) 0.6147(3) 0.044(3) Uani 1 1 d . . . . .
C201 C -0.1461(4) 0.4467(4) 0.5447(4) 0.059(3) Uani 1 1 d . . . . .
C202 C -0.1036(4) 0.4663(3) 0.5478(4) 0.053(3) Uani 1 1 d . . . . .
H202 H -0.103944 0.491667 0.543060 0.064 Uiso 1 1 calc R U . . .
C203 C -0.0609(3) 0.4488(3) 0.5579(3) 0.034(2) Uani 1 1 d . . . . .
C204 C -0.1040(4) 0.3519(3) 0.5730(4) 0.062(3) Uani 1 1 d . . . . .
H20A H -0.075722 0.340424 0.559608 0.093 Uiso 1 1 calc R U . . .
H20B H -0.132755 0.341205 0.558829 0.093 Uiso 1 1 calc R U . . .
H20C H -0.104177 0.348093 0.607243 0.093 Uiso 1 1 calc R U . . .
C205 C -0.1936(5) 0.4650(4) 0.5336(5) 0.096(5) Uani 1 1 d . . . . .
H20D H -0.217258 0.446717 0.524670 0.144 Uiso 1 1 calc R U . . .
H20E H -0.189559 0.481958 0.507429 0.144 Uiso 1 1 calc R U . . .
H20F H -0.204498 0.478027 0.561579 0.144 Uiso 1 1 calc R U . . .
C206 C -0.0165(4) 0.4710(3) 0.5634(4) 0.049(3) Uani 1 1 d . . . . .
H20G H -0.004560 0.469070 0.595931 0.074 Uiso 1 1 calc R U . . .
H20H H -0.023743 0.496204 0.556097 0.074 Uiso 1 1 calc R U . . .
H20I H 0.007737 0.462063 0.541633 0.074 Uiso 1 1 calc R U . . .
C207 C 0.2147(4) 0.4256(3) 0.3422(3) 0.042(3) Uani 1 1 d . . . . .
C208 C 0.2051(4) 0.4391(3) 0.2967(3) 0.047(3) Uani 1 1 d . . . . .
C209 C 0.1683(4) 0.4640(4) 0.2913(4) 0.066(4) Uani 1 1 d . . . . .
H209 H 0.161000 0.473190 0.260702 0.079 Uiso 1 1 calc R U . . .
C210 C 0.1418(5) 0.4757(4) 0.3297(4) 0.082(5) Uani 1 1 d . . . . .
C211 C 0.1543(4) 0.4633(3) 0.3737(4) 0.065(4) Uani 1 1 d . . . . .
H211 H 0.137397 0.472293 0.400032 0.079 Uiso 1 1 calc R U . . .
C212 C 0.1898(4) 0.4387(3) 0.3819(3) 0.046(3) Uani 1 1 d . . . . .
C213 C 0.2331(4) 0.4263(3) 0.2545(3) 0.056(3) Uani 1 1 d . . . . .
H21A H 0.266521 0.433464 0.258276 0.084 Uiso 1 1 calc R U . . .
H21B H 0.219836 0.437184 0.225627 0.084 Uiso 1 1 calc R U . . .
H21C H 0.230964 0.400019 0.252226 0.084 Uiso 1 1 calc R U . . .
C214 C 0.1004(6) 0.5023(5) 0.3231(6) 0.144(9) Uani 1 1 d . . . . .
H21D H 0.076882 0.498433 0.347890 0.216 Uiso 1 1 calc R U . . .
H21E H 0.085378 0.498487 0.292081 0.216 Uiso 1 1 calc R U . . .
H21F H 0.112567 0.527041 0.325083 0.216 Uiso 1 1 calc R U . . .
C215 C 0.2030(4) 0.4267(3) 0.4310(3) 0.054(3) Uani 1 1 d . . . . .
H21G H 0.182575 0.438921 0.453840 0.082 Uiso 1 1 calc R U . . .
H21H H 0.236395 0.432675 0.437600 0.082 Uiso 1 1 calc R U . . .
H21I H 0.198507 0.400551 0.433605 0.082 Uiso 1 1 calc R U . . .
C216 C 0.2935(4) 0.4091(3) 0.0630(3) 0.043(3) Uani 1 1 d . . . . .
C217 C 0.3006(4) 0.3910(3) 0.0202(3) 0.048(3) Uani 1 1 d . . . . .
C218 C 0.3096(4) 0.4125(4) -0.0197(4) 0.052(3) Uani 1 1 d . . . . .
H218 H 0.314623 0.400868 -0.049137 0.063 Uiso 1 1 calc R U . . .
C219 C 0.3115(5) 0.4486(4) -0.0183(4) 0.077(4) Uani 1 1 d . . . . .
C220 C 0.3040(5) 0.4655(4) 0.0241(5) 0.085(5) Uani 1 1 d . . . . .
H220 H 0.305180 0.491064 0.025315 0.102 Uiso 1 1 calc R U . . .
C221 C 0.2946(5) 0.4460(4) 0.0664(4) 0.070(4) Uani 1 1 d . . . . .
C222 C 0.2943(5) 0.3512(3) 0.0146(4) 0.062(3) Uani 1 1 d . . . . .
H22A H 0.304598 0.338997 0.043687 0.092 Uiso 1 1 calc R U . . .
H22B H 0.313601 0.342663 -0.011832 0.092 Uiso 1 1 calc R U . . .
H22C H 0.260662 0.345740 0.008232 0.092 Uiso 1 1 calc R U . . .
C223 C 0.3207(5) 0.4707(4) -0.0624(5) 0.102(6) Uani 1 1 d . . . . .
H22D H 0.350466 0.462783 -0.076869 0.153 Uiso 1 1 calc R U . . .
H22E H 0.323294 0.496265 -0.053844 0.153 Uiso 1 1 calc R U . . .
H22F H 0.294260 0.467493 -0.084922 0.153 Uiso 1 1 calc R U . . .
C224 C 0.2857(7) 0.4658(4) 0.1120(4) 0.117(7) Uani 1 1 d . . . . .
H22G H 0.283432 0.491678 0.105695 0.175 Uiso 1 1 calc R U . . .
H22H H 0.311987 0.461159 0.134205 0.175 Uiso 1 1 calc R U . . .
H22I H 0.255741 0.457289 0.125642 0.175 Uiso 1 1 calc R U . . .
C225 C 0.5520(9) 0.0970(7) 0.2386(8) 0.181(4) Uani 1 1 d . . . . .
H22J H 0.583877 0.106085 0.248226 0.218 Uiso 1 1 calc R U . B 1
H22K H 0.556243 0.080396 0.211563 0.218 Uiso 1 1 calc R U . B 1
C20A C 0.4033(10) 0.1118(7) 0.5966(11) 0.071(4) Uani 0.479(7) 1 d . . P C 1
C228 C 0.1798(5) 0.1179(4) 0.7498(5) 0.0780(16) Uani 1 1 d . . . . .
H22L H 0.148540 0.129445 0.743413 0.094 Uiso 1 1 calc R U . . .
H22M H 0.176123 0.102402 0.778018 0.094 Uiso 1 1 calc R U . . .
C229 C 0.2183(6) 0.0967(4) 0.4959(6) 0.115(2) Uani 1 1 d . . . . .
H22N H 0.238658 0.075194 0.500897 0.138 Uiso 1 1 calc R U . D 1
H22O H 0.228816 0.108508 0.466451 0.138 Uiso 1 1 calc R U . D 1
C230 C 0.1123(10) 0.1086(6) 0.2953(11) 0.221(5) Uani 1 1 d . . . . .
H23A H 0.123273 0.124003 0.268997 0.266 Uiso 1 1 calc R U . E 1
H23B H 0.080594 0.098953 0.286274 0.266 Uiso 1 1 calc R U . E 1
C231 C 0.3076(12) 0.0972(7) 0.3600(13) 0.265(7) Uani 1 1 d . . . . .
H23C H 0.284907 0.091782 0.333891 0.317 Uiso 1 1 calc R U . F 1
H23D H 0.290579 0.109921 0.385532 0.317 Uiso 1 1 calc R U . F 1
C232 C 0.1685(8) 0.0846(5) 0.4891(7) 0.115(2) Uani 1 1 d . . . G 1
C233 C 0.1547(7) 0.0773(4) 0.4417(7) 0.115(2) Uani 1 1 d . . . G 1
H233 H 0.176070 0.079212 0.415988 0.138 Uiso 1 1 calc R U . G 1
C234 C 0.1062(7) 0.0669(4) 0.4358(7) 0.115(2) Uani 1 1 d . . . G 1
H234 H 0.094454 0.060396 0.405413 0.138 Uiso 1 1 calc R U . G 1
C235 C 0.0749(7) 0.0661(4) 0.4757(7) 0.115(2) Uani 1 1 d . . . G 1
H235 H 0.041889 0.062296 0.469755 0.138 Uiso 1 1 calc R U . G 1
C236 C 0.0885(7) 0.0701(4) 0.5185(7) 0.115(2) Uani 1 1 d . . . G 1
H236 H 0.067013 0.066980 0.543812 0.138 Uiso 1 1 calc R U . G 1
C237 C 0.1389(7) 0.0799(4) 0.5272(7) 0.115(2) Uani 1 1 d . . . G 1
H237 H 0.150709 0.083015 0.558560 0.138 Uiso 1 1 calc R U . G 1
C238 C 0.6210(7) 0.1056(5) 0.6811(5) 0.120(2) Uani 1 1 d . . . . .
H23E H 0.613327 0.115293 0.712675 0.144 Uiso 1 1 calc R U . . .
H23F H 0.647841 0.088476 0.684739 0.144 Uiso 1 1 calc R U . . .
C239 C 0.5789(7) 0.0866(5) 0.6611(6) 0.120(2) Uani 1 1 d . . . . .
C240 C 0.5675(7) 0.0863(5) 0.6142(5) 0.120(2) Uani 1 1 d . . . . .
H240 H 0.587142 0.099837 0.593537 0.144 Uiso 1 1 calc R U . . .
C241 C 0.5300(7) 0.0681(5) 0.5947(6) 0.120(2) Uani 1 1 d . . . . .
H241 H 0.523502 0.068667 0.561705 0.144 Uiso 1 1 calc R U . . .
C242 C 0.5034(7) 0.0499(5) 0.6239(5) 0.120(2) Uani 1 1 d . . . . .
H242 H 0.478631 0.035532 0.610478 0.144 Uiso 1 1 calc R U . . .
C243 C 0.5083(7) 0.0497(5) 0.6727(5) 0.120(2) Uani 1 1 d . . . . .
H243 H 0.486575 0.037590 0.692810 0.144 Uiso 1 1 calc R U . . .
C244 C 0.5495(7) 0.0696(5) 0.6907(6) 0.120(2) Uani 1 1 d . . . . .
H244 H 0.555534 0.070495 0.723789 0.144 Uiso 1 1 calc R U . . .
C245 C 0.1917(5) 0.0945(4) 0.7088(5) 0.0780(16) Uani 1 1 d . . . . .
C246 C 0.2337(5) 0.0979(4) 0.6855(5) 0.0780(16) Uani 1 1 d . . . . .
H246 H 0.255162 0.116155 0.695726 0.094 Uiso 1 1 calc R U . . .
C247 C 0.2473(5) 0.0765(4) 0.6477(5) 0.0780(16) Uani 1 1 d . . . . .
H247 H 0.277576 0.079306 0.633512 0.094 Uiso 1 1 calc R U . . .
C248 C 0.2169(5) 0.0522(4) 0.6323(5) 0.0780(16) Uani 1 1 d . . . . .
H248 H 0.224264 0.039199 0.604326 0.094 Uiso 1 1 calc R U . . .
C249 C 0.1764(5) 0.0450(4) 0.6541(5) 0.0780(16) Uani 1 1 d . . . . .
H249 H 0.157420 0.025229 0.643829 0.094 Uiso 1 1 calc R U . . .
C250 C 0.1610(5) 0.0667(4) 0.6930(5) 0.0780(16) Uani 1 1 d . . . . .
H250 H 0.131118 0.062615 0.707550 0.094 Uiso 1 1 calc R U . . .
C251 C 0.3338(7) 0.0604(4) 0.3797(8) 0.265(7) Uani 1 1 d G . . H 1
C252 C 0.3262(7) 0.0526(4) 0.4271(7) 0.265(7) Uani 1 1 d G . . H 1
H252 H 0.316234 0.071159 0.447947 0.317 Uiso 1 1 calc R U . H 1
C253 C 0.3332(7) 0.0179(5) 0.4440(6) 0.265(7) Uani 1 1 d G . . H 1
H253 H 0.328044 0.012576 0.476339 0.317 Uiso 1 1 calc R U . H 1
C254 C 0.3479(7) -0.0092(4) 0.4135(8) 0.265(7) Uani 1 1 d G . . H 1
H254 H 0.352660 -0.033016 0.424984 0.317 Uiso 1 1 calc R U . H 1
C255 C 0.3555(7) -0.0015(4) 0.3661(7) 0.265(7) Uani 1 1 d G . . H 1
H255 H 0.365466 -0.020026 0.345237 0.317 Uiso 1 1 calc R U . H 1
C256 C 0.3485(7) 0.0333(5) 0.3492(6) 0.265(7) Uani 1 1 d G . . H 1
H256 H 0.353656 0.038557 0.316844 0.317 Uiso 1 1 calc R U . H 1
C257 C 0.5309(6) 0.0777(4) 0.2776(5) 0.181(4) Uani 1 1 d G . . I 1
C258 C 0.5588(4) 0.0620(5) 0.3129(6) 0.181(4) Uani 1 1 d G . . I 1
H258 H 0.592508 0.063666 0.311730 0.218 Uiso 1 1 calc R U . I 1
C259 C 0.5372(6) 0.0439(4) 0.3500(5) 0.181(4) Uani 1 1 d G . . I 1
H259 H 0.556285 0.033126 0.374103 0.218 Uiso 1 1 calc R U . I 1
C260 C 0.4879(6) 0.0414(4) 0.3517(5) 0.181(4) Uani 1 1 d G . . I 1
H260 H 0.473147 0.029007 0.377021 0.218 Uiso 1 1 calc R U . I 1
C261 C 0.4600(4) 0.0571(5) 0.3164(6) 0.181(4) Uani 1 1 d G . . I 1
H261 H 0.426232 0.055427 0.317564 0.218 Uiso 1 1 calc R U . I 1
C262 C 0.4815(6) 0.0752(4) 0.2793(5) 0.181(4) Uani 1 1 d G . . I 1
H262 H 0.462454 0.085967 0.255190 0.218 Uiso 1 1 calc R U . I 1
C263 C 0.1467(7) 0.0772(4) 0.3007(7) 0.221(5) Uani 1 1 d G . . J 1
C264 C 0.1329(5) 0.0432(5) 0.2851(7) 0.221(5) Uani 1 1 d G . . J 1
H264 H 0.100340 0.038387 0.278007 0.266 Uiso 1 1 calc R U . J 1
C265 C 0.1668(8) 0.0162(3) 0.2798(7) 0.221(5) Uani 1 1 d G . . J 1
H265 H 0.157336 -0.007078 0.269169 0.266 Uiso 1 1 calc R U . J 1
C266 C 0.2144(7) 0.0231(4) 0.2902(7) 0.221(5) Uani 1 1 d G . . J 1
H266 H 0.237572 0.004682 0.286577 0.266 Uiso 1 1 calc R U . J 1
C267 C 0.2282(5) 0.0571(5) 0.3058(7) 0.221(5) Uani 1 1 d G . . J 1
H267 H 0.260811 0.061907 0.312822 0.266 Uiso 1 1 calc R U . J 1
C268 C 0.1944(8) 0.0841(3) 0.3110(7) 0.221(5) Uani 1 1 d G . . J 1
H268 H 0.203816 0.107373 0.321660 0.266 Uiso 1 1 calc R U . J 1
C21A C 0.3855(7) 0.1325(5) 0.5530(6) 0.071(4) Uani 0.479(7) 1 d G . P C 1
C22A C 0.4205(6) 0.1368(6) 0.5190(8) 0.071(4) Uani 0.479(7) 1 d G . P C 1
C23A C 0.4100(6) 0.1549(6) 0.4772(7) 0.071(4) Uani 0.479(7) 1 d G . P C 1
C24A C 0.3646(7) 0.1687(6) 0.4693(6) 0.071(4) Uani 0.479(7) 1 d G . P C 1
C25A C 0.3296(5) 0.1644(6) 0.5032(8) 0.071(4) Uani 0.479(7) 1 d G . P C 1
C26A C 0.3401(6) 0.1463(5) 0.5450(7) 0.071(4) Uani 0.479(7) 1 d G . P C 1
C277 C 0.0681(10) 0.5502(7) 0.7085(10) 0.189(11) Uiso 1 1 d . . . . .
H27A H 0.082904 0.555361 0.677631 0.226 Uiso 1 1 calc R U . . .
H27B H 0.046322 0.570278 0.715933 0.226 Uiso 1 1 calc R U . . .
C278 C 0.0382(8) 0.5138(6) 0.7044(8) 0.168(9) Uiso 1 1 d . . . . .
H27C H 0.060077 0.493292 0.702575 0.252 Uiso 1 1 calc R U . . .
H27D H 0.018103 0.514611 0.675936 0.252 Uiso 1 1 calc R U . . .
H27E H 0.018112 0.511250 0.732300 0.252 Uiso 1 1 calc R U . . .
C279 C 0.1298(13) 0.5883(10) 0.7522(13) 0.278(18) Uiso 1 1 d . . . . .
H27F H 0.107423 0.607589 0.761424 0.334 Uiso 1 1 calc R U . . .
H27G H 0.153058 0.584374 0.778332 0.334 Uiso 1 1 calc R U . . .
C280 C 0.1504(8) 0.5961(6) 0.7151(8) 0.165(9) Uiso 1 1 d . . . . .
H28C H 0.179276 0.581392 0.712310 0.248 Uiso 1 1 calc R U . . .
H28D H 0.159124 0.621646 0.715616 0.248 Uiso 1 1 calc R U . . .
H28E H 0.129138 0.591351 0.688152 0.248 Uiso 1 1 calc R U . . .
C304 C 0.636(2) 0.0878(18) 0.488(2) 0.39(4) Uiso 1 1 d . . . . .
C801 C 0.6649(15) 0.0905(11) 0.5039(14) 0.237(17) Uiso 1 1 d . . . . .
C300 C 0.8536(16) 0.2598(11) 0.3917(14) 0.31(2) Uiso 1 1 d . . . K 1
C301 C 0.9087(13) 0.2548(9) 0.4028(11) 0.229(13) Uiso 1 1 d . . . K 1
O900 O 0.7783(13) 0.2412(10) 0.5108(15) 0.43(2) Uiso 1 1 d . . . . .
C303 C 0.9568(9) 0.2446(7) 0.5292(9) 0.169(9) Uiso 1 1 d . . . L 1
C900 C 0.3618(7) 0.4149(6) 0.4936(7) 0.131(7) Uiso 1 1 d . . . . .
H90X H 0.337107 0.413739 0.518265 0.157 Uiso 1 1 calc R U . . .
H90Y H 0.347260 0.426464 0.465440 0.157 Uiso 1 1 calc R U . . .
C901 C 0.3742(7) 0.3820(6) 0.4825(7) 0.149(8) Uiso 1 1 d . . . . .
H90A H 0.402089 0.382721 0.462066 0.223 Uiso 1 1 calc R U . . .
H90B H 0.347677 0.370207 0.465793 0.223 Uiso 1 1 calc R U . . .
H90C H 0.381921 0.368537 0.511345 0.223 Uiso 1 1 calc R U . . .
C902 C 0.3916(8) 0.4706(6) 0.5258(8) 0.154(8) Uiso 1 1 d . . . . .
H90U H 0.367583 0.468905 0.551106 0.185 Uiso 1 1 calc R U . . .
H90V H 0.376687 0.484188 0.499434 0.185 Uiso 1 1 calc R U . . .
C903 C 0.4319(6) 0.4925(5) 0.5443(6) 0.125(6) Uiso 1 1 d . . . . .
H90D H 0.441950 0.483143 0.575281 0.187 Uiso 1 1 calc R U . . .
H90E H 0.421782 0.517612 0.547579 0.187 Uiso 1 1 calc R U . . .
H90F H 0.458604 0.491082 0.522408 0.187 Uiso 1 1 calc R U . . .
C955 C 0.4942(5) 0.3597(3) 0.6202(4) 0.054(3) Uani 1 1 d . . . . .
N1 N 0.5005(3) 0.2958(2) 0.2405(3) 0.042(2) Uiso 1 1 d . . . . .
N3 N 0.6139(3) 0.2996(3) 0.6250(3) 0.056(2) Uiso 1 1 d . . . . .
N4 N 0.2805(4) 0.3969(3) 0.8345(4) 0.068(3) Uani 1 1 d . . . . .
N5 N 0.2349(3) 0.3122(2) 0.7407(3) 0.0345(19) Uiso 1 1 d . . . . .
N6 N 0.0247(3) 0.3878(3) 0.4010(3) 0.053(2) Uiso 1 1 d . . . . .
N7 N 0.1195(3) 0.3044(2) 0.3599(3) 0.037(2) Uiso 1 1 d . . . . .
N8 N 0.4605(3) 0.3794(3) 0.1449(4) 0.055(3) Uani 1 1 d . . . . .
N9 N 0.5021(3) 0.3398(3) 0.4037(3) 0.046(2) Uani 1 1 d . . . . .
N10 N 0.5059(3) 0.3904(3) 0.3683(3) 0.046(2) Uani 1 1 d . . . . .
N11 N 0.6825(3) 0.3609(2) 0.4143(3) 0.040(2) Uani 1 1 d . . . . .
N12 N 0.7514(3) 0.3853(2) 0.4078(2) 0.0323(19) Uani 1 1 d . . . . .
N13 N 0.4505(4) 0.3451(3) 0.6204(3) 0.060(3) Uani 1 1 d . . . . .
N14 N 0.4862(4) 0.3955(3) 0.6182(4) 0.070(3) Uani 1 1 d . . . . .
N15 N 0.4480(3) 0.3730(2) 0.8108(3) 0.048(2) Uani 1 1 d . . . . .
N16 N 0.4560(3) 0.3935(2) 0.8815(3) 0.048(2) Uani 1 1 d . . . . .
N17 N 0.2322(3) 0.3554(2) 0.5765(3) 0.0316(19) Uani 1 1 d . . . . .
N18 N 0.2326(3) 0.4073(2) 0.6110(3) 0.0356(19) Uani 1 1 d . . . . .
N19 N 0.0552(3) 0.3732(2) 0.5708(2) 0.0315(19) Uani 1 1 d . . . . .
N20 N -0.0164(3) 0.3946(2) 0.5756(2) 0.0283(18) Uani 1 1 d . . . . .
N21 N 0.2841(3) 0.3469(2) 0.3527(3) 0.0351(19) Uani 1 1 d . . . . .
N22 N 0.2500(3) 0.3982(2) 0.3481(3) 0.036(2) Uani 1 1 d . . . . .
N23 N 0.2898(3) 0.3639(2) 0.1733(3) 0.045(2) Uani 1 1 d . . . . .
N24 N 0.2837(3) 0.3877(2) 0.1050(3) 0.044(2) Uani 1 1 d . . . . .
O1 O 0.4824(2) 0.23464(19) 0.3504(2) 0.0486(19) Uani 1 1 d . . . . .
O2 O 0.5928(2) 0.24307(18) 0.4425(2) 0.0366(16) Uani 1 1 d . . . . .
O3 O 0.5042(2) 0.24080(19) 0.6036(2) 0.0458(18) Uani 1 1 d . . . . .
O4 O 0.4191(2) 0.25613(19) 0.7168(2) 0.0377(17) Uani 1 1 d . . . . .
O5 O 0.2532(2) 0.25194(17) 0.6313(2) 0.0386(16) Uani 1 1 d . . . . .
O6 O 0.1426(2) 0.25431(16) 0.5365(2) 0.0296(15) Uani 1 1 d . . . . .
O7 O 0.2260(2) 0.24394(19) 0.3804(2) 0.0445(18) Uani 1 1 d . . . . .
O8 O 0.3229(2) 0.24658(19) 0.2645(2) 0.0433(18) Uani 1 1 d . . . . .
O9 O 0.5233(3) 0.1258(3) 0.2247(3) 0.074(3) Uani 1 1 d . . . . .
O10B O 0.5019(8) 0.1134(6) 0.4670(9) 0.088(4) Uani 0.521(7) 1 d . . P C 2
O11 O 0.3819(4) 0.1224(3) 0.6393(3) 0.085(3) Uiso 1 1 d . . . . .
O12 O 0.2133(3) 0.1452(2) 0.7607(2) 0.0497(19) Uani 1 1 d . . . . .
O13 O 0.2258(3) 0.1198(2) 0.5324(3) 0.058(2) Uani 1 1 d . . . . .
O14 O 0.1073(3) 0.1306(3) 0.3367(3) 0.090(3) Uani 1 1 d . . . . .
O15 O 0.3403(4) 0.1137(3) 0.3468(5) 0.126(5) Uani 1 1 d . . . . .
O16 O 0.6346(3) 0.1344(2) 0.6506(3) 0.067(2) Uani 1 1 d . . . . .
O17 O 0.4001(5) 0.4375(4) 0.5106(4) 0.124(4) Uiso 1 1 d . . . . .
O18 O 0.0993(8) 0.5485(6) 0.7388(7) 0.215(8) Uiso 1 1 d . . . . .
O500 O 0.6621(12) 0.0440(10) 0.4432(12) 0.387(17) Uiso 1 1 d . . . . .
O501 O 0.7858(11) 0.2466(8) 0.4462(12) 0.360(15) Uiso 1 1 d . . . . .
O600 O 0.8307(11) 0.2625(9) 0.5813(11) 0.366(15) Uiso 1 1 d . . . . .
Cl1 Cl 0.42078(9) 0.31904(8) 0.30998(10) 0.0513(7) Uani 1 1 d . . . . .
Cl2 Cl 0.58293(9) 0.33456(8) 0.29733(10) 0.0489(7) Uani 1 1 d . . . . .
Cl3 Cl 0.57812(9) 0.21575(8) 0.19137(8) 0.0464(7) Uani 1 1 d . . . . .
Cl4 Cl 0.66774(16) 0.43968(11) 0.48678(15) 0.1041(14) Uani 1 1 d . . . . .
Cl5 Cl 0.7532(2) 0.33855(12) 0.52191(19) 0.154(3) Uani 1 1 d . . . . .
Cl6A Cl 0.7608(5) 0.3471(3) 0.6916(3) 0.166(6) Uani 0.550(8) 1 d . . P A 1
Cl7 Cl 0.54584(12) 0.32163(9) 0.54226(10) 0.0685(9) Uani 1 1 d . . . . .
Cl8 Cl 0.55653(11) 0.34168(9) 0.70261(9) 0.0618(8) Uani 1 1 d . . . . .
Cl9 Cl 0.66690(12) 0.22546(11) 0.70574(11) 0.0765(10) Uani 1 1 d . . . . .
Cl10 Cl 0.36544(10) 0.44606(8) 0.79938(11) 0.0606(8) Uani 1 1 d . . . . .
Cl11 Cl 0.34904(12) 0.34243(9) 0.88677(9) 0.0665(9) Uani 1 1 d . . . . .
Cl12 Cl 0.16859(18) 0.3532(2) 0.8949(2) 0.175(3) Uani 1 1 d . . . . .
Cl13 Cl 0.31475(9) 0.33575(7) 0.67125(9) 0.0429(6) Uani 1 1 d . . . . .
Cl14 Cl 0.15320(9) 0.35248(7) 0.68551(9) 0.0444(7) Uani 1 1 d . . . . .
Cl15 Cl 0.15492(9) 0.23508(7) 0.79301(8) 0.0418(6) Uani 1 1 d . . . . .
Cl16 Cl 0.07115(10) 0.43796(7) 0.48130(10) 0.0539(8) Uani 1 1 d . . . . .
Cl17 Cl -0.02726(9) 0.33841(8) 0.47608(8) 0.0472(7) Uani 1 1 d . . . . .
Cl18 Cl -0.04718(19) 0.34224(14) 0.29591(12) 0.1223(18) Uani 1 1 d . . . . .
Cl19 Cl 0.19217(9) 0.33067(7) 0.43724(8) 0.0399(6) Uani 1 1 d . . . . .
Cl20 Cl 0.17267(9) 0.34201(8) 0.27592(8) 0.0488(7) Uani 1 1 d . . . . .
Cl21 Cl 0.06628(9) 0.22418(8) 0.28494(9) 0.0528(7) Uani 1 1 d . . . . .
Cl22 Cl 0.38038(12) 0.43091(10) 0.18745(12) 0.0713(9) Uani 1 1 d . . . . .
Cl23 Cl 0.38487(10) 0.32880(9) 0.09530(9) 0.0563(8) Uani 1 1 d . . . . .
Cl24 Cl 0.56697(13) 0.34131(11) 0.07002(19) 0.1096(16) Uani 1 1 d . . . . .
Pd1 Pd 0.50180(3) 0.32738(2) 0.30175(3) 0.0417(2) Uani 1 1 d . . . . .
Pd2 Pd 0.71132(4) 0.38985(3) 0.50590(3) 0.0619(3) Uani 1 1 d . . . . .
Pd3 Pd 0.55327(3) 0.33202(3) 0.62238(3) 0.0547(3) Uani 1 1 d . . . . .
Pd4 Pd 0.35499(3) 0.39487(2) 0.84383(3) 0.0458(2) Uani 1 1 d . . . . .
Pd5 Pd 0.23399(3) 0.34415(2) 0.67924(2) 0.03372(19) Uani 1 1 d . . . . .
Pd6 Pd 0.01962(3) 0.38952(2) 0.47584(2) 0.0394(2) Uani 1 1 d . . . . .
Pd7 Pd 0.18111(3) 0.33627(2) 0.35648(2) 0.0346(2) Uani 1 1 d . . . . .
Pd8 Pd 0.38519(3) 0.38072(3) 0.13981(3) 0.0493(2) Uani 1 1 d . . . . .
O300 O 0.8668(14) 0.2504(12) 0.4870(13) 0.47(2) Uiso 1 1 d . . . M 1
N2B N 0.6888(10) 0.4099(8) 0.5740(9) 0.073(8) Uiso 0.450(8) 1 d . . P A 2
C1B C 0.6607(8) 0.3918(8) 0.6032(9) 0.043(7) Uiso 0.450(8) 1 d . . P A 2
H1B H 0.647494 0.369791 0.591868 0.052 Uiso 0.450(8) 1 calc R U P A 2
C2B C 0.6493(13) 0.4019(11) 0.6475(13) 0.084(11) Uiso 0.450(8) 1 d . . P A 2
H2B H 0.621995 0.392198 0.662444 0.101 Uiso 0.450(8) 1 calc R U P A 2
C3B C 0.6774(14) 0.4262(11) 0.6701(15) 0.112(13) Uiso 0.450(8) 1 d . . P A 2
H3B H 0.676779 0.427684 0.703576 0.135 Uiso 0.450(8) 1 calc R U P A 2
C4B C 0.7097(17) 0.4509(13) 0.6430(17) 0.145(17) Uiso 0.450(8) 1 d . . P A 2
C5B C 0.7160(14) 0.4366(11) 0.5937(14) 0.115(13) Uiso 0.450(8) 1 d . . P A 2
H5B H 0.740376 0.446902 0.574990 0.138 Uiso 0.450(8) 1 calc R U P A 2
Cl6B Cl 0.7408(7) 0.4835(5) 0.6631(4) 0.290(15) Uani 0.450(8) 1 d . . P A 2
C20B C 0.4609(11) 0.1074(7) 0.4489(11) 0.088(4) Uani 0.521(7) 1 d . . P C 2
C22B C 0.3865(11) 0.1417(8) 0.4384(12) 0.088(4) Uani 0.521(7) 1 d . . P C 2
C21B C 0.4162(11) 0.1327(8) 0.4665(12) 0.088(4) Uani 0.521(7) 1 d . . P C 2
C25B C 0.3705(11) 0.1632(8) 0.5296(11) 0.088(4) Uani 0.521(7) 1 d . . P C 2
C23B C 0.3494(11) 0.1615(8) 0.4478(12) 0.088(4) Uani 0.521(7) 1 d . . P C 2
C26B C 0.4176(12) 0.1435(9) 0.5127(13) 0.088(4) Uani 0.521(7) 1 d . . P C 2
C24B C 0.3363(12) 0.1709(9) 0.4954(13) 0.088(4) Uani 0.521(7) 1 d . . P C 2
C2AA C 0.5153(10) 0.0802(7) 0.4408(9) 0.068(3) Uani 0.479(7) 1 d . . P C 1
C3AA C 0.4603(5) 0.0369(4) 0.4798(6) 0.068(3) Uani 0.479(7) 1 d G . P C 1
C4AA C 0.5061(6) 0.0448(4) 0.4649(6) 0.068(3) Uani 0.479(7) 1 d G . P C 1
C5AA C 0.5431(5) 0.0208(5) 0.4742(6) 0.068(3) Uani 0.479(7) 1 d G . P C 1
C6AA C 0.5343(6) -0.0110(4) 0.4985(7) 0.068(3) Uani 0.479(7) 1 d G . P C 1
C7AA C 0.4884(6) -0.0189(4) 0.5135(7) 0.068(3) Uani 0.479(7) 1 d G . P C 1
C8AA C 0.4514(5) 0.0051(5) 0.5041(7) 0.068(3) Uani 0.479(7) 1 d G . P C 1
O10A O 0.5224(7) 0.1068(6) 0.4774(7) 0.068(3) Uani 0.479(7) 1 d . . P C 1
C2BB C 0.413(2) 0.0999(19) 0.641(3) 0.262(17) Uani 0.521(7) 1 d . . P C 2
C3BB C 0.3484(18) 0.0577(13) 0.571(2) 0.262(17) Uani 0.521(7) 1 d G . P C 2
C4BB C 0.3274(13) 0.025(2) 0.5567(13) 0.262(17) Uani 0.521(7) 1 d G . P C 2
C5BB C 0.3290(13) -0.0043(12) 0.587(3) 0.262(17) Uani 0.521(7) 1 d G . P C 2
C6BB C 0.3516(18) -0.0017(13) 0.630(2) 0.262(17) Uani 0.521(7) 1 d G . P C 2
C7BB C 0.3725(13) 0.031(2) 0.6444(13) 0.262(17) Uani 0.521(7) 1 d G . P C 2
C8BB C 0.3709(13) 0.0603(12) 0.614(2) 0.262(17) Uani 0.521(7) 1 d G . P C 2
O902 O 0.1344(9) 0.6005(6) 0.3003(8) 0.270(10) Uiso 1 1 d . . . . .
C302 C 0.9427(16) 0.2440(11) 0.4712(16) 0.31(2) Uiso 1 1 d . . . L 1
O50B O 0.8109(10) 0.3689(8) 0.6929(9) 0.119(9) Uiso 0.450(8) 1 d . . P A 2
O50A O 0.8101(15) 0.4360(11) 0.6913(14) 0.249(17) Uiso 0.550(8) 1 d . . P A 1

loop_
_atom_site_aniso_label
_atom_site_aniso_U_11
_atom_site_aniso_U_22
_atom_site_aniso_U_33
_atom_site_aniso_U_23
_atom_site_aniso_U_13
_atom_site_aniso_U_12
C1 0.034(6) 0.077(9) 0.037(6) -0.003(6) 0.002(5) 0.009(6)
C002 0.019(6) 0.090(10) 0.046(6) -0.027(6) 0.006(5) -0.006(6)
C2 0.049(8) 0.077(9) 0.036(6) -0.007(6) 0.002(5) 0.007(7)
C3 0.047(8) 0.079(9) 0.039(6) -0.005(6) -0.008(5) -0.018(7)
C4 0.048(7) 0.060(8) 0.040(6) 0.000(6) 0.005(5) 0.001(6)
C5 0.044(7) 0.056(8) 0.036(6) 0.005(5) 0.013(5) 0.001(6)
C6 0.030(6) 0.060(7) 0.028(5) 0.000(5) 0.000(4) -0.007(5)
C7 0.037(6) 0.065(8) 0.030(5) 0.001(5) 0.003(5) -0.006(6)
C8 0.035(6) 0.057(8) 0.034(5) 0.003(5) 0.006(5) -0.009(5)
C9 0.066(8) 0.057(8) 0.041(6) -0.006(6) 0.013(6) -0.017(7)
C10 0.095(11) 0.058(9) 0.057(8) -0.001(7) 0.028(7) -0.028(8)
C11 0.053(7) 0.064(8) 0.032(5) 0.006(6) 0.010(5) -0.009(6)
C12 0.027(6) 0.057(7) 0.033(5) 0.015(5) 0.005(4) 0.002(5)
C13 0.025(6) 0.052(7) 0.034(5) 0.005(5) -0.001(4) 0.003(5)
C14 0.034(6) 0.058(7) 0.032(5) -0.002(5) 0.003(4) 0.000(5)
C15 0.039(7) 0.064(8) 0.039(6) 0.005(5) 0.010(5) 0.000(6)
C16 0.030(6) 0.074(9) 0.039(6) -0.001(6) 0.002(5) 0.008(6)
C17 0.029(6) 0.098(10) 0.044(6) 0.019(6) 0.006(5) 0.018(6)
C18 0.043(7) 0.092(10) 0.034(6) 0.014(6) 0.006(5) 0.013(7)
C19 0.041(7) 0.067(8) 0.028(5) 0.005(5) 0.003(5) 0.010(6)
C21 0.056(8) 0.082(9) 0.021(5) 0.010(5) 0.010(5) 0.012(7)
C22 0.044(7) 0.063(8) 0.027(5) 0.010(5) 0.005(5) 0.001(6)
C23 0.064(8) 0.050(8) 0.037(6) -0.001(5) 0.015(5) 0.013(6)
C24 0.069(9) 0.044(7) 0.044(6) -0.010(5) -0.002(6) -0.014(7)
C25 0.044(7) 0.062(8) 0.035(6) 0.002(5) -0.004(5) 0.008(6)
C26 0.053(7) 0.037(7) 0.027(5) -0.006(5) -0.008(5) -0.001(5)
C27 0.033(6) 0.068(8) 0.017(4) 0.004(5) -0.004(4) 0.000(6)
C28 0.044(7) 0.046(7) 0.038(5) -0.003(5) -0.004(5) -0.002(5)
C29 0.042(7) 0.038(7) 0.041(6) -0.005(5) -0.006(5) -0.001(5)
C30 0.041(7) 0.053(7) 0.030(5) 0.001(5) -0.009(5) 0.003(6)
C31 0.048(7) 0.048(7) 0.028(5) -0.005(5) 0.001(5) 0.000(6)
C32 0.038(6) 0.050(7) 0.031(5) 0.006(5) -0.011(5) 0.003(5)
C33 0.044(7) 0.042(7) 0.029(5) -0.001(5) 0.004(5) 0.010(5)
C34 0.051(7) 0.021(6) 0.038(5) -0.004(4) 0.000(5) 0.002(5)
C35 0.039(6) 0.032(6) 0.036(5) -0.003(4) 0.008(5) 0.005(5)
C36 0.020(5) 0.030(6) 0.037(5) -0.001(4) 0.005(4) 0.007(4)
C37 0.027(6) 0.056(7) 0.038(5) 0.006(5) 0.002(4) -0.004(5)
C38 0.026(6) 0.034(6) 0.051(6) -0.007(5) -0.003(5) 0.005(5)
C39 0.027(6) 0.040(7) 0.041(6) -0.013(5) 0.001(4) 0.001(5)
C40 0.019(5) 0.040(6) 0.034(5) -0.004(4) 0.000(4) 0.002(4)
C41 0.018(5) 0.033(6) 0.038(5) -0.005(5) -0.005(4) 0.001(4)
C42 0.036(6) 0.053(7) 0.029(5) -0.005(5) -0.003(4) 0.016(5)
C43 0.026(6) 0.061(8) 0.027(5) -0.009(5) -0.001(4) 0.011(5)
C44 0.037(7) 0.085(9) 0.032(5) -0.009(6) 0.007(5) -0.016(6)
C45 0.040(7) 0.066(8) 0.048(6) -0.021(6) -0.012(5) -0.008(6)
C46 0.037(7) 0.077(9) 0.044(6) -0.011(6) 0.012(5) 0.006(6)
C47 0.032(6) 0.051(7) 0.042(6) 0.003(5) -0.003(5) 0.008(5)
C48 0.039(6) 0.048(7) 0.029(5) 0.002(5) 0.000(5) 0.013(5)
C49 0.039(6) 0.053(7) 0.040(6) 0.010(5) -0.002(5) 0.005(5)
C50 0.050(7) 0.054(8) 0.030(5) 0.004(5) -0.003(5) 0.008(6)
C51 0.033(6) 0.051(8) 0.069(7) 0.006(6) 0.009(5) 0.001(6)
C52 0.060(9) 0.049(9) 0.098(10) 0.024(7) 0.006(7) 0.010(7)
C53 0.033(7) 0.053(8) 0.098(10) 0.005(7) 0.009(6) 0.006(6)
C54 0.043(7) 0.046(7) 0.053(7) 0.001(6) 0.000(5) 0.001(6)
C55 0.047(7) 0.052(8) 0.035(5) -0.002(5) -0.004(5) 0.001(6)
C56 0.043(7) 0.055(8) 0.052(6) 0.005(6) 0.004(5) -0.003(6)
C57 0.058(8) 0.063(8) 0.056(7) -0.001(6) 0.025(6) -0.007(6)
C58 0.044(7) 0.073(9) 0.043(6) 0.000(6) 0.010(5) 0.003(6)
C59 0.048(7) 0.045(7) 0.048(6) 0.000(5) 0.008(5) 0.007(6)
C60 0.037(7) 0.064(9) 0.055(7) -0.003(6) -0.003(5) 0.008(6)
C61 0.028(6) 0.052(7) 0.051(6) 0.005(5) 0.003(5) -0.009(5)
C62 0.050(7) 0.058(8) 0.055(7) -0.014(6) 0.015(6) -0.012(6)
C63 0.048(8) 0.084(10) 0.063(8) -0.004(7) 0.022(6) -0.025(7)
C64 0.034(6) 0.066(9) 0.062(7) -0.012(6) 0.020(5) -0.010(6)
C65 0.053(8) 0.071(9) 0.038(6) 0.007(6) -0.004(5) 0.016(6)
C66 0.051(7) 0.077(9) 0.035(6) 0.017(6) 0.008(5) 0.012(6)
C67 0.053(8) 0.063(9) 0.057(7) 0.029(6) 0.018(6) 0.012(6)
C68 0.059(8) 0.065(9) 0.047(7) 0.018(6) 0.017(6) 0.002(6)
C69 0.045(7) 0.055(8) 0.027(5) 0.002(5) -0.007(5) 0.001(6)
C70 0.031(6) 0.083(9) 0.035(6) -0.002(6) -0.010(5) -0.002(6)
C71 0.046(7) 0.082(10) 0.040(6) -0.017(6) -0.011(5) 0.019(7)
C72 0.065(8) 0.069(9) 0.031(6) 0.000(6) -0.015(5) 0.002(7)
C73 0.042(7) 0.044(7) 0.059(7) 0.005(6) 0.018(5) 0.001(5)
C74 0.035(6) 0.040(7) 0.036(5) 0.001(5) 0.001(4) 0.003(5)
C75 0.031(6) 0.043(7) 0.033(5) 0.002(5) 0.004(4) -0.006(5)
C76 0.031(6) 0.044(7) 0.028(5) 0.001(4) -0.005(4) 0.001(5)
C77 0.019(5) 0.042(6) 0.041(5) 0.003(5) 0.004(4) 0.004(4)
C78 0.033(6) 0.038(6) 0.034(5) 0.002(4) 0.008(4) 0.011(5)
C79 0.022(5) 0.044(7) 0.036(5) 0.001(5) 0.006(4) 0.011(5)
C80 0.025(5) 0.036(6) 0.040(5) 0.001(5) -0.004(4) 0.014(5)
C81 0.051(7) 0.061(8) 0.047(6) 0.015(6) -0.016(5) -0.011(6)
C83 0.030(6) 0.052(7) 0.045(6) -0.005(5) -0.004(5) -0.002(5)
C84 0.050(7) 0.048(7) 0.034(5) 0.000(5) 0.009(5) -0.002(5)
C85 0.050(7) 0.069(9) 0.029(5) 0.001(5) -0.006(5) 0.002(6)
C86 0.102(12) 0.080(11) 0.040(7) 0.005(7) -0.011(7) -0.009(9)
C87 0.091(11) 0.106(13) 0.046(7) 0.025(8) -0.042(7) -0.012(10)
C88 0.056(8) 0.065(9) 0.031(5) 0.012(5) -0.005(5) 0.002(6)
C89 0.026(6) 0.047(8) 0.060(7) -0.001(6) 0.003(5) 0.001(5)
C90 0.054(8) 0.060(8) 0.051(7) -0.013(6) -0.006(6) -0.004(6)
C92 0.052(7) 0.028(6) 0.048(6) -0.002(5) 0.005(5) -0.001(5)
C93 0.029(6) 0.072(8) 0.037(6) -0.023(5) -0.008(5) -0.001(6)
C94 0.039(7) 0.055(7) 0.041(6) -0.010(5) 0.002(5) 0.004(6)
C96 0.092(11) 0.047(9) 0.092(10) 0.034(7) 0.039(8) 0.029(8)
C97 0.109(13) 0.057(10) 0.081(9) 0.026(8) 0.042(9) 0.034(9)
C98 0.054(7) 0.031(6) 0.042(6) 0.008(5) -0.001(5) 0.001(5)
C99 0.044(8) 0.080(10) 0.069(8) -0.003(7) -0.017(6) 0.004(7)
C100 0.043(7) 0.058(8) 0.057(7) -0.009(6) -0.001(6) 0.013(6)
C101 0.028(6) 0.039(7) 0.033(5) -0.002(5) 0.002(4) -0.005(5)
C102 0.052(7) 0.035(7) 0.029(5) 0.013(5) -0.001(5) 0.014(5)
C103 0.054(7) 0.032(6) 0.030(5) 0.009(5) -0.002(5) 0.000(5)
C104 0.026(5) 0.032(6) 0.036(5) 0.000(4) 0.003(4) -0.002(4)
C105 0.044(7) 0.034(6) 0.030(5) 0.006(4) -0.002(4) 0.007(5)
C106 0.039(6) 0.033(6) 0.025(5) -0.005(4) -0.008(4) -0.002(5)
C107 0.040(6) 0.030(6) 0.028(5) -0.001(4) 0.006(4) 0.006(5)
C108 0.025(6) 0.048(7) 0.046(6) -0.001(5) 0.005(5) -0.005(5)
C109 0.049(7) 0.045(7) 0.036(5) 0.003(5) 0.003(5) -0.010(6)
C110 0.045(7) 0.049(7) 0.028(5) 0.006(5) -0.001(5) 0.010(5)
C111 0.033(6) 0.076(9) 0.030(5) -0.002(5) -0.007(5) 0.004(6)
C112 0.034(6) 0.073(9) 0.039(6) -0.009(6) -0.004(5) 0.006(6)
C113 0.032(6) 0.050(7) 0.039(6) 0.003(5) 0.006(5) 0.001(5)
C114 0.029(6) 0.055(7) 0.031(5) 0.002(5) 0.002(4) -0.003(5)
C115 0.033(7) 0.096(10) 0.029(5) 0.002(6) -0.012(5) 0.005(7)
C116 0.032(7) 0.104(11) 0.040(6) 0.012(7) -0.006(5) -0.002(7)
C117 0.030(6) 0.074(9) 0.043(6) 0.006(6) 0.003(5) 0.003(6)
N2A 0.048(11) 0.063(13) 0.034(9) 0.016(8) 0.017(8) -0.005(10)
C1A 0.217(19) 0.090(11) 0.049(7) -0.009(7) 0.068(9) -0.044(11)
C2A 0.217(19) 0.090(11) 0.049(7) -0.009(7) 0.068(9) -0.044(11)
C3A 0.217(19) 0.090(11) 0.049(7) -0.009(7) 0.068(9) -0.044(11)
C4A 0.217(19) 0.090(11) 0.049(7) -0.009(7) 0.068(9) -0.044(11)
C5A 0.217(19) 0.090(11) 0.049(7) -0.009(7) 0.068(9) -0.044(11)
C123 0.032(7) 0.056(8) 0.086(9) -0.012(7) -0.015(6) 0.006(6)
C124 0.060(9) 0.100(11) 0.055(7) 0.005(7) -0.014(7) -0.016(8)
C125 0.055(9) 0.105(12) 0.066(8) 0.013(8) 0.018(7) 0.028(8)
C126 0.067(11) 0.186(19) 0.055(8) 0.024(10) -0.002(8) 0.007(11)
C127 0.025(7) 0.180(17) 0.064(8) -0.019(9) 0.015(6) -0.001(9)
C128 0.050(9) 0.074(10) 0.074(9) -0.020(7) -0.008(7) -0.007(7)
C129 0.061(10) 0.093(12) 0.106(12) 0.001(9) -0.014(9) -0.016(9)
C130 0.050(10) 0.20(2) 0.097(13) -0.015(13) -0.042(9) -0.006(12)
C131 0.052(10) 0.171(18) 0.097(12) -0.030(12) 0.004(9) -0.056(10)
C132 0.039(8) 0.170(17) 0.075(9) -0.036(10) 0.003(7) -0.044(9)
C133 0.030(5) 0.028(6) 0.027(5) 0.000(4) -0.008(4) 0.003(4)
C134 0.038(6) 0.037(6) 0.026(5) -0.002(4) -0.001(4) -0.008(5)
C135 0.049(7) 0.061(8) 0.029(5) 0.006(5) -0.007(5) -0.006(6)
C136 0.054(8) 0.081(9) 0.030(6) 0.008(6) -0.011(5) -0.009(7)
C137 0.039(7) 0.053(7) 0.043(6) -0.001(5) -0.014(5) -0.011(5)
C138 0.065(9) 0.087(10) 0.039(6) -0.006(6) 0.001(6) 0.027(7)
C148 0.044(8) 0.043(8) 0.094(10) 0.017(7) -0.012(7) 0.008(6)
C149 0.041(8) 0.039(8) 0.134(13) 0.013(8) -0.012(8) 0.006(6)
C150 0.050(10) 0.049(10) 0.21(2) 0.011(11) -0.042(12) -0.002(8)
C151 0.072(12) 0.070(11) 0.159(17) -0.017(11) -0.054(11) 0.024(9)
C152 0.056(9) 0.071(10) 0.083(9) 0.015(8) -0.024(7) 0.002(7)
C153 0.041(7) 0.042(7) 0.049(6) -0.005(5) -0.002(5) 0.004(5)
C154 0.051(8) 0.051(8) 0.070(8) -0.020(7) 0.005(6) 0.000(6)
C155 0.063(9) 0.046(8) 0.064(8) -0.009(6) 0.012(7) -0.021(6)
C156 0.066(9) 0.055(8) 0.060(8) -0.007(6) -0.003(7) 0.004(7)
C157 0.052(8) 0.049(8) 0.073(8) 0.008(6) 0.003(6) -0.002(6)
C158 0.050(8) 0.053(8) 0.052(7) -0.002(6) 0.006(6) -0.009(6)
C159 0.043(8) 0.067(9) 0.105(10) -0.025(8) 0.001(7) -0.009(7)
C160 0.106(12) 0.059(9) 0.080(9) 0.007(7) 0.030(8) -0.018(8)
C161 0.029(7) 0.078(9) 0.086(9) 0.027(7) 0.008(6) -0.003(6)
C162 0.039(6) 0.027(6) 0.035(5) 0.006(4) 0.000(4) -0.005(5)
C163 0.022(6) 0.051(8) 0.078(8) 0.022(6) -0.001(5) -0.008(5)
C164 0.053(8) 0.032(7) 0.100(10) 0.015(7) 0.014(7) -0.008(6)
C165 0.044(8) 0.060(9) 0.060(7) 0.000(6) 0.009(6) -0.029(6)
C166 0.042(7) 0.058(8) 0.044(6) -0.002(6) -0.012(5) -0.010(6)
C167 0.041(7) 0.035(7) 0.055(6) -0.002(5) -0.010(5) 0.004(5)
C168 0.041(8) 0.063(9) 0.157(14) 0.046(9) 0.001(8) -0.002(7)
C169 0.039(7) 0.106(11) 0.067(8) 0.009(8) -0.009(6) -0.025(7)
C170 0.055(9) 0.036(9) 0.26(2) 0.000(11) -0.053(12) 0.000(7)
C171 0.104(12) 0.057(9) 0.062(8) 0.008(7) 0.024(8) 0.023(8)
C172 0.163(17) 0.051(10) 0.076(10) 0.002(8) 0.051(10) 0.016(10)
C173 0.26(3) 0.073(13) 0.096(13) -0.030(10) 0.065(15) -0.033(15)
C174 0.23(2) 0.064(12) 0.119(14) -0.050(11) 0.073(15) -0.048(13)
C175 0.161(16) 0.038(9) 0.081(10) -0.004(7) 0.035(10) -0.008(10)
C176 0.099(11) 0.061(10) 0.068(9) 0.008(7) 0.030(8) 0.009(8)
C177 0.20(2) 0.076(12) 0.083(11) 0.002(9) 0.053(12) 0.016(12)
C178 0.41(4) 0.104(16) 0.17(2) -0.076(15) 0.12(2) -0.18(2)
C179 0.128(13) 0.100(12) 0.039(7) 0.013(7) 0.012(8) -0.043(10)
C180 0.029(6) 0.052(8) 0.044(6) 0.005(5) -0.007(5) -0.002(5)
C181 0.061(8) 0.043(7) 0.052(7) 0.006(6) -0.025(6) -0.001(6)
C182 0.068(9) 0.066(9) 0.046(7) 0.010(6) -0.006(6) 0.001(7)
C183 0.054(8) 0.073(10) 0.042(6) 0.000(6) 0.001(5) -0.008(7)
C184 0.070(9) 0.045(8) 0.059(7) -0.003(6) 0.004(6) 0.003(6)
C185 0.045(7) 0.054(8) 0.043(6) 0.005(6) -0.004(5) 0.004(6)
C186 0.089(11) 0.061(9) 0.069(8) 0.011(7) -0.031(7) -0.001(8)
C187 0.088(11) 0.114(13) 0.051(7) -0.022(8) 0.006(7) -0.001(9)
C188 0.076(9) 0.046(8) 0.063(7) 0.009(6) -0.005(7) -0.022(7)
C189 0.049(7) 0.027(6) 0.042(6) -0.004(5) -0.005(5) -0.003(5)
C190 0.053(7) 0.027(6) 0.058(7) -0.004(5) -0.003(6) -0.003(5)
C191 0.050(8) 0.065(9) 0.090(9) -0.032(8) -0.010(7) 0.008(7)
C192 0.064(9) 0.050(8) 0.088(9) -0.024(7) -0.010(8) 0.007(7)
C193 0.057(8) 0.040(7) 0.072(8) -0.013(6) -0.029(6) -0.012(6)
C194 0.046(7) 0.017(6) 0.054(6) 0.000(5) -0.017(5) 0.004(5)
C195 0.041(7) 0.029(6) 0.058(7) 0.005(5) -0.012(5) 0.005(5)
C196 0.111(14) 0.109(14) 0.134(14) -0.087(12) -0.030(11) 0.016(11)
C197 0.049(7) 0.052(8) 0.062(7) 0.015(6) -0.006(6) 0.000(6)
C198 0.028(6) 0.033(6) 0.027(5) -0.005(4) -0.001(4) 0.002(5)
C199 0.040(7) 0.049(7) 0.032(5) -0.009(5) 0.003(5) -0.007(6)
C200 0.038(6) 0.059(8) 0.036(5) 0.004(5) 0.003(5) -0.004(6)
C201 0.043(8) 0.075(10) 0.058(7) -0.035(7) -0.010(6) 0.026(7)
C202 0.042(7) 0.050(8) 0.068(7) -0.015(6) 0.000(6) 0.022(6)
C203 0.027(6) 0.040(7) 0.034(5) -0.009(5) -0.001(4) 0.002(5)
C204 0.050(8) 0.069(9) 0.066(8) -0.009(7) 0.024(6) -0.024(6)
C205 0.050(9) 0.127(14) 0.110(12) -0.033(10) -0.028(8) 0.045(9)
C206 0.052(7) 0.034(7) 0.062(7) -0.003(5) 0.005(6) -0.005(5)
C207 0.036(6) 0.056(7) 0.033(5) 0.002(5) 0.000(5) 0.009(5)
C208 0.054(7) 0.062(8) 0.026(5) -0.007(5) -0.008(5) -0.011(6)
C209 0.067(9) 0.078(10) 0.053(7) 0.019(7) -0.005(6) 0.023(8)
C210 0.082(10) 0.110(12) 0.055(8) 0.018(8) 0.009(7) 0.054(9)
C211 0.072(9) 0.077(10) 0.048(7) 0.010(6) 0.007(6) 0.033(8)
C212 0.048(7) 0.047(7) 0.042(6) -0.005(5) 0.006(5) 0.005(6)
C213 0.067(8) 0.064(8) 0.037(6) 0.013(6) 0.014(6) -0.001(6)
C214 0.138(17) 0.19(2) 0.099(12) 0.048(13) 0.024(11) 0.109(16)
C215 0.073(9) 0.054(8) 0.036(6) -0.010(5) 0.004(6) 0.015(6)
C216 0.050(7) 0.049(7) 0.030(5) 0.006(5) -0.008(5) 0.003(6)
C217 0.030(6) 0.083(9) 0.030(5) 0.000(6) -0.005(4) -0.003(6)
C218 0.047(7) 0.076(10) 0.034(6) 0.003(6) -0.008(5) -0.004(7)
C219 0.101(12) 0.091(12) 0.037(7) 0.022(7) -0.027(7) -0.012(9)
C220 0.132(14) 0.058(9) 0.064(9) 0.026(7) -0.043(9) -0.008(9)
C221 0.089(11) 0.063(10) 0.056(8) -0.006(7) -0.030(7) 0.017(8)
C222 0.088(10) 0.051(8) 0.046(7) 0.004(6) -0.010(6) 0.008(7)
C223 0.103(13) 0.124(14) 0.077(10) 0.057(10) -0.035(9) -0.026(10)
C224 0.23(2) 0.061(10) 0.057(8) -0.023(7) -0.038(11) 0.052(12)
C225 0.197(11) 0.200(10) 0.148(8) 0.055(7) 0.024(8) -0.031(9)
C20A 0.060(7) 0.049(7) 0.102(9) 0.012(6) -0.026(6) -0.002(6)
C228 0.085(4) 0.076(4) 0.073(4) 0.002(3) -0.004(3) 0.001(3)
C229 0.132(7) 0.074(4) 0.137(7) -0.002(5) -0.046(5) 0.001(4)
C230 0.241(14) 0.102(8) 0.321(13) -0.048(9) 0.003(13) -0.010(8)
C231 0.278(13) 0.152(11) 0.37(2) 0.128(12) 0.068(14) 0.099(10)
C232 0.132(7) 0.074(4) 0.137(7) -0.002(5) -0.046(5) 0.001(4)
C233 0.132(7) 0.074(4) 0.137(7) -0.002(5) -0.046(5) 0.001(4)
C234 0.132(7) 0.074(4) 0.137(7) -0.002(5) -0.046(5) 0.001(4)
C235 0.132(7) 0.074(4) 0.137(7) -0.002(5) -0.046(5) 0.001(4)
C236 0.132(7) 0.074(4) 0.137(7) -0.002(5) -0.046(5) 0.001(4)
C237 0.132(7) 0.074(4) 0.137(7) -0.002(5) -0.046(5) 0.001(4)
C238 0.142(7) 0.147(7) 0.071(4) -0.010(4) 0.002(4) -0.050(5)
C239 0.142(7) 0.147(7) 0.071(4) -0.010(4) 0.002(4) -0.050(5)
C240 0.142(7) 0.147(7) 0.071(4) -0.010(4) 0.002(4) -0.050(5)
C241 0.142(7) 0.147(7) 0.071(4) -0.010(4) 0.002(4) -0.050(5)
C242 0.142(7) 0.147(7) 0.071(4) -0.010(4) 0.002(4) -0.050(5)
C243 0.142(7) 0.147(7) 0.071(4) -0.010(4) 0.002(4) -0.050(5)
C244 0.142(7) 0.147(7) 0.071(4) -0.010(4) 0.002(4) -0.050(5)
C245 0.085(4) 0.076(4) 0.073(4) 0.002(3) -0.004(3) 0.001(3)
C246 0.085(4) 0.076(4) 0.073(4) 0.002(3) -0.004(3) 0.001(3)
C247 0.085(4) 0.076(4) 0.073(4) 0.002(3) -0.004(3) 0.001(3)
C248 0.085(4) 0.076(4) 0.073(4) 0.002(3) -0.004(3) 0.001(3)
C249 0.085(4) 0.076(4) 0.073(4) 0.002(3) -0.004(3) 0.001(3)
C250 0.085(4) 0.076(4) 0.073(4) 0.002(3) -0.004(3) 0.001(3)
C251 0.278(13) 0.152(11) 0.37(2) 0.128(12) 0.068(14) 0.099(10)
C252 0.278(13) 0.152(11) 0.37(2) 0.128(12) 0.068(14) 0.099(10)
C253 0.278(13) 0.152(11) 0.37(2) 0.128(12) 0.068(14) 0.099(10)
C254 0.278(13) 0.152(11) 0.37(2) 0.128(12) 0.068(14) 0.099(10)
C255 0.278(13) 0.152(11) 0.37(2) 0.128(12) 0.068(14) 0.099(10)
C256 0.278(13) 0.152(11) 0.37(2) 0.128(12) 0.068(14) 0.099(10)
C257 0.197(11) 0.200(10) 0.148(8) 0.055(7) 0.024(8) -0.031(9)
C258 0.197(11) 0.200(10) 0.148(8) 0.055(7) 0.024(8) -0.031(9)
C259 0.197(11) 0.200(10) 0.148(8) 0.055(7) 0.024(8) -0.031(9)
C260 0.197(11) 0.200(10) 0.148(8) 0.055(7) 0.024(8) -0.031(9)
C261 0.197(11) 0.200(10) 0.148(8) 0.055(7) 0.024(8) -0.031(9)
C262 0.197(11) 0.200(10) 0.148(8) 0.055(7) 0.024(8) -0.031(9)
C263 0.241(14) 0.102(8) 0.321(13) -0.048(9) 0.003(13) -0.010(8)
C264 0.241(14) 0.102(8) 0.321(13) -0.048(9) 0.003(13) -0.010(8)
C265 0.241(14) 0.102(8) 0.321(13) -0.048(9) 0.003(13) -0.010(8)
C266 0.241(14) 0.102(8) 0.321(13) -0.048(9) 0.003(13) -0.010(8)
C267 0.241(14) 0.102(8) 0.321(13) -0.048(9) 0.003(13) -0.010(8)
C268 0.241(14) 0.102(8) 0.321(13) -0.048(9) 0.003(13) -0.010(8)
C21A 0.060(7) 0.049(7) 0.102(9) 0.012(6) -0.026(6) -0.002(6)
C22A 0.060(7) 0.049(7) 0.102(9) 0.012(6) -0.026(6) -0.002(6)
C23A 0.060(7) 0.049(7) 0.102(9) 0.012(6) -0.026(6) -0.002(6)
C24A 0.060(7) 0.049(7) 0.102(9) 0.012(6) -0.026(6) -0.002(6)
C25A 0.060(7) 0.049(7) 0.102(9) 0.012(6) -0.026(6) -0.002(6)
C26A 0.060(7) 0.049(7) 0.102(9) 0.012(6) -0.026(6) -0.002(6)
C955 0.074(9) 0.037(7) 0.053(7) 0.012(5) 0.033(6) 0.008(6)
N4 0.059(7) 0.074(8) 0.072(7) -0.023(6) 0.003(6) -0.029(6)
N8 0.038(6) 0.048(6) 0.078(7) 0.016(5) -0.007(5) 0.006(5)
N9 0.035(5) 0.052(6) 0.052(5) -0.001(5) -0.002(4) 0.004(4)
N10 0.038(5) 0.048(6) 0.052(5) 0.001(5) 0.005(4) 0.005(4)
N11 0.036(5) 0.043(5) 0.040(5) -0.011(4) 0.003(4) -0.006(4)
N12 0.026(4) 0.039(5) 0.032(4) -0.006(4) -0.001(3) -0.002(4)
N13 0.075(8) 0.054(7) 0.052(6) 0.021(5) 0.022(5) 0.014(6)
N14 0.093(9) 0.049(7) 0.068(7) 0.017(5) 0.028(6) -0.001(7)
N15 0.047(6) 0.058(6) 0.040(5) 0.003(4) -0.001(4) 0.004(5)
N16 0.048(6) 0.052(6) 0.043(5) -0.003(4) -0.013(4) -0.002(5)
N17 0.027(5) 0.033(5) 0.035(4) -0.002(4) -0.011(3) -0.004(4)
N18 0.040(5) 0.027(5) 0.040(5) 0.003(4) -0.009(4) -0.006(4)
N19 0.027(5) 0.038(5) 0.029(4) 0.004(4) -0.003(3) 0.005(4)
N20 0.024(4) 0.035(5) 0.025(4) -0.001(3) 0.003(3) 0.001(4)
N21 0.034(5) 0.037(5) 0.034(4) -0.002(4) 0.003(4) 0.005(4)
N22 0.030(5) 0.040(6) 0.038(4) -0.003(4) 0.006(4) 0.004(4)
N23 0.039(5) 0.071(7) 0.026(4) 0.005(4) -0.003(4) 0.007(5)
N24 0.030(5) 0.071(7) 0.031(4) 0.008(4) -0.004(4) 0.004(5)
O1 0.047(5) 0.050(5) 0.049(4) -0.004(4) 0.018(4) -0.008(4)
O2 0.028(4) 0.048(5) 0.034(3) 0.004(3) 0.005(3) -0.006(3)
O3 0.046(5) 0.056(5) 0.035(4) 0.003(3) 0.003(3) 0.016(4)
O4 0.040(4) 0.051(5) 0.022(3) 0.000(3) -0.004(3) -0.010(3)
O5 0.038(4) 0.039(4) 0.039(4) 0.003(3) 0.001(3) 0.006(3)
O6 0.027(4) 0.029(4) 0.033(3) -0.001(3) -0.001(3) 0.002(3)
O7 0.047(5) 0.049(5) 0.037(4) 0.007(3) -0.005(3) 0.000(4)
O8 0.046(4) 0.054(5) 0.030(3) 0.005(3) -0.001(3) 0.005(4)
O9 0.086(7) 0.086(7) 0.050(5) -0.022(5) -0.006(5) 0.016(5)
O10B 0.084(9) 0.062(7) 0.120(9) -0.007(6) 0.010(7) 0.000(6)
O12 0.054(5) 0.058(5) 0.036(4) 0.012(4) -0.005(3) -0.007(4)
O13 0.050(5) 0.051(5) 0.074(5) -0.019(4) -0.008(4) 0.016(4)
O14 0.081(7) 0.126(9) 0.063(5) -0.055(6) 0.008(5) -0.051(6)
O15 0.109(9) 0.054(7) 0.216(14) 0.045(8) 0.007(9) -0.032(6)
O16 0.043(5) 0.095(7) 0.064(5) 0.032(5) 0.011(4) 0.022(5)
Cl1 0.0297(15) 0.062(2) 0.0624(17) -0.0049(14) 0.0055(13) 0.0042(13)
Cl2 0.0279(14) 0.0522(18) 0.0666(17) -0.0142(14) 0.0028(12) -0.0011(12)
Cl3 0.0341(15) 0.0658(19) 0.0394(13) -0.0110(13) -0.0020(11) 0.0093(13)
Cl4 0.111(3) 0.084(3) 0.118(3) -0.043(2) 0.036(3) 0.010(2)
Cl5 0.196(5) 0.089(3) 0.175(5) 0.065(3) -0.142(4) -0.071(3)
Cl6A 0.298(16) 0.140(9) 0.061(5) 0.053(5) 0.031(7) 0.056(9)
Cl7 0.084(2) 0.079(2) 0.0432(15) 0.0082(15) 0.0277(16) 0.0004(19)
Cl8 0.077(2) 0.066(2) 0.0426(15) 0.0011(14) 0.0184(15) 0.0024(17)
Cl9 0.062(2) 0.109(3) 0.0587(19) 0.0130(19) 0.0088(16) 0.009(2)
Cl10 0.0447(18) 0.0494(19) 0.087(2) 0.0126(16) -0.0162(15) -0.0067(14)
Cl11 0.078(2) 0.082(2) 0.0386(14) 0.0056(15) -0.0087(14) -0.0390(19)
Cl12 0.090(4) 0.295(8) 0.140(4) -0.037(5) 0.038(3) -0.097(4)
Cl13 0.0355(15) 0.0486(17) 0.0446(14) 0.0082(12) -0.0080(11) -0.0002(12)
Cl14 0.0309(14) 0.0565(18) 0.0457(14) 0.0178(13) -0.0093(11) -0.0031(12)
Cl15 0.0357(15) 0.0501(17) 0.0394(13) 0.0088(12) 0.0007(11) -0.0054(12)
Cl16 0.0584(19) 0.0416(17) 0.0625(17) 0.0087(13) 0.0278(14) 0.0088(14)
Cl17 0.0327(14) 0.071(2) 0.0381(13) -0.0127(13) -0.0026(11) 0.0038(13)
Cl18 0.166(5) 0.152(4) 0.049(2) -0.034(2) -0.027(2) 0.036(4)
Cl19 0.0360(14) 0.0556(17) 0.0280(11) -0.0056(11) 0.0039(10) -0.0023(12)
Cl20 0.0431(16) 0.076(2) 0.0278(12) 0.0065(13) -0.0001(11) -0.0104(14)
Cl21 0.0385(16) 0.068(2) 0.0523(15) -0.0185(14) 0.0004(13) -0.0072(14)
Cl22 0.061(2) 0.078(2) 0.074(2) -0.0019(18) -0.0107(17) -0.0046(18)
Cl23 0.0401(16) 0.083(2) 0.0459(15) 0.0042(15) -0.0017(12) 0.0083(15)
Cl24 0.046(2) 0.074(3) 0.209(5) 0.006(3) 0.025(3) 0.0203(19)
Pd1 0.0276(4) 0.0465(5) 0.0510(5) -0.0032(4) 0.0007(4) 0.0035(4)
Pd2 0.0804(7) 0.0700(7) 0.0357(4) -0.0053(4) 0.0145(5) -0.0438(6)
Pd3 0.0673(6) 0.0538(6) 0.0434(5) 0.0075(4) 0.0245(4) -0.0004(5)
Pd4 0.0395(5) 0.0538(6) 0.0440(5) -0.0047(4) -0.0037(4) -0.0110(4)
Pd5 0.0319(4) 0.0363(5) 0.0328(4) 0.0044(3) -0.0096(3) -0.0036(4)
Pd6 0.0372(5) 0.0520(5) 0.0291(4) 0.0036(4) 0.0042(3) 0.0193(4)
Pd7 0.0301(4) 0.0464(5) 0.0275(4) -0.0036(3) 0.0050(3) -0.0024(4)
Pd8 0.0362(5) 0.0673(7) 0.0444(5) 0.0116(4) -0.0060(4) 0.0000(4)
Cl6B 0.41(3) 0.31(2) 0.150(11) -0.188(13) 0.186(14) -0.32(2)
C20B 0.084(9) 0.062(7) 0.120(9) -0.007(6) 0.010(7) 0.000(6)
C22B 0.084(9) 0.062(7) 0.120(9) -0.007(6) 0.010(7) 0.000(6)
C21B 0.084(9) 0.062(7) 0.120(9) -0.007(6) 0.010(7) 0.000(6)
C25B 0.084(9) 0.062(7) 0.120(9) -0.007(6) 0.010(7) 0.000(6)
C23B 0.084(9) 0.062(7) 0.120(9) -0.007(6) 0.010(7) 0.000(6)
C26B 0.084(9) 0.062(7) 0.120(9) -0.007(6) 0.010(7) 0.000(6)
C24B 0.084(9) 0.062(7) 0.120(9) -0.007(6) 0.010(7) 0.000(6)
C2AA 0.070(7) 0.056(7) 0.079(7) 0.009(5) 0.014(5) -0.016(5)
C3AA 0.070(7) 0.056(7) 0.079(7) 0.009(5) 0.014(5) -0.016(5)
C4AA 0.070(7) 0.056(7) 0.079(7) 0.009(5) 0.014(5) -0.016(5)
C5AA 0.070(7) 0.056(7) 0.079(7) 0.009(5) 0.014(5) -0.016(5)
C6AA 0.070(7) 0.056(7) 0.079(7) 0.009(5) 0.014(5) -0.016(5)
C7AA 0.070(7) 0.056(7) 0.079(7) 0.009(5) 0.014(5) -0.016(5)
C8AA 0.070(7) 0.056(7) 0.079(7) 0.009(5) 0.014(5) -0.016(5)
O10A 0.070(7) 0.056(7) 0.079(7) 0.009(5) 0.014(5) -0.016(5)
C2BB 0.16(2) 0.27(3) 0.36(4) -0.16(3) 0.06(2) 0.02(2)
C3BB 0.16(2) 0.27(3) 0.36(4) -0.16(3) 0.06(2) 0.02(2)
C4BB 0.16(2) 0.27(3) 0.36(4) -0.16(3) 0.06(2) 0.02(2)
C5BB 0.16(2) 0.27(3) 0.36(4) -0.16(3) 0.06(2) 0.02(2)
C6BB 0.16(2) 0.27(3) 0.36(4) -0.16(3) 0.06(2) 0.02(2)
C7BB 0.16(2) 0.27(3) 0.36(4) -0.16(3) 0.06(2) 0.02(2)
C8BB 0.16(2) 0.27(3) 0.36(4) -0.16(3) 0.06(2) 0.02(2)

loop_
_atom_type_symbol
_atom_type_description
_atom_type_scat_dispersion_real
_atom_type_scat_dispersion_imag
_atom_type_scat_source
C C 0.0031 0.0016 'International Tables Vol C Tables 4.2.6.8 and 6.1.1.4'
H H 0.0000 0.0000 'International Tables Vol C Tables 4.2.6.8 and 6.1.1.4'
N N 0.0061 0.0033 'International Tables Vol C Tables 4.2.6.8 and 6.1.1.4'
O O 0.0109 0.0061 'International Tables Vol C Tables 4.2.6.8 and 6.1.1.4'
Cl Cl 0.1495 0.1591 'International Tables Vol C Tables 4.2.6.8 and 6.1.1.4'
Pd Pd -0.9767 1.0110 'International Tables Vol C Tables 4.2.6.8 and 6.1.1.4'

loop_
_geom_angle_atom_site_label_1
_geom_angle_atom_site_label_2
_geom_angle_atom_site_label_3
_geom_angle
_geom_angle_site_symmetry_1
_geom_angle_site_symmetry_3
C6 C1 C2 119.5(10) . .
C6 C1 H1 120.3 . .
C2 C1 H1 120.3 . .
C201 C002 C199 122.5(11) . .
C201 C002 H002 118.7 . .
C199 C002 H002 118.7 . .
C3 C2 O9 117.5(10) . .
C3 C2 C1 119.2(11) . .
O9 C2 C1 123.2(11) . .
C2 C3 C4 123.5(11) . .
C2 C3 H3 118.3 . .
C4 C3 H3 118.2 . .
C3 C4 C5 116.8(11) . .
C3 C4 C56 120.3(10) . .
C5 C4 C56 122.9(10) . .
C4 C5 C6 122.0(10) . .
C4 C5 O1 122.0(10) . .
C6 C5 O1 115.9(9) . .
C5 C6 C1 118.8(9) . .
C5 C6 C7 121.4(10) . .
C1 C6 C7 119.7(9) . .
C6 C7 C8 114.5(8) . .
C6 C7 H7A 108.6 . .
C8 C7 H7A 108.6 . .
C6 C7 H7B 108.6 . .
C8 C7 H7B 108.6 . .
H7A C7 H7B 107.6 . .
C9 C8 C13 119.2(9) . .
C9 C8 C7 120.7(9) . .
C13 C8 C7 120.1(9) . .
C8 C9 C10 118.5(10) . .
C8 C9 H9 120.8 . .
C10 C9 H9 120.8 . .
C11 C10 O10B 121.3(14) . .
C11 C10 C9 122.5(11) . .
O10B C10 C9 115.1(14) . .
C11 C10 O10A 109.8(13) . .
C9 C10 O10A 125.7(13) . .
C10 C11 C12 119.5(10) . .
C10 C11 H11 120.3 . .
C12 C11 H11 120.3 . .
C11 C12 C13 118.6(10) . .
C11 C12 C14 123.2(8) . .
C13 C12 C14 118.2(9) . .
C8 C13 O2 119.6(8) . .
C8 C13 C12 121.8(10) . .
O2 C13 C12 118.3(9) . .
C15 C14 C12 114.4(9) . .
C15 C14 H14A 108.7 . .
C12 C14 H14A 108.6 . .
C15 C14 H14B 108.6 . .
C12 C14 H14B 108.7 . .
H14A C14 H14B 107.6 . .
C16 C15 C200 117.2(9) . .
C16 C15 C14 119.2(9) . .
C200 C15 C14 123.5(10) . .
C17 C16 C15 123.3(10) . .
C17 C16 H16 118.3 . .
C15 C16 H16 118.3 . .
C16 C17 O16 118.0(9) . .
C16 C17 C18 118.1(11) . .
O16 C17 C18 123.9(10) . .
C19 C18 C17 121.7(10) . .
C19 C18 H18 119.1 . .
C17 C18 H18 119.1 . .
C18 C19 C200 118.3(9) . .
C18 C19 C21 122.3(9) . .
C200 C19 C21 119.4(10) . .
C22 C21 C19 113.5(9) . .
C22 C21 H21X 108.9 . .
C19 C21 H21X 108.9 . .
C22 C21 H21Y 108.9 . .
C19 C21 H21Y 108.9 . .
H21X C21 H21Y 107.7 . .
C23 C22 C27 119.0(10) . .
C23 C22 C21 123.2(10) . .
C27 C22 C21 117.9(10) . .
C22 C23 C24 119.0(10) . .
C22 C23 H23 120.5 . .
C24 C23 H23 120.5 . .
C25 C24 C23 122.5(11) . .
C25 C24 O11 115.2(11) . .
C23 C24 O11 122.3(11) . .
C24 C25 C26 119.1(11) . .
C24 C25 H25 120.4 . .
C26 C25 H25 120.4 . .
C25 C26 C27 119.6(10) . .
C25 C26 C28 121.3(10) . .
C27 C26 C28 119.1(9) . .
O4 C27 C26 118.8(9) . .
O4 C27 C22 120.2(9) . .
C26 C27 C22 120.7(10) . .
C29 C28 C26 114.0(9) . .
C29 C28 H28A 108.8 . .
C26 C28 H28A 108.8 . .
C29 C28 H28B 108.8 . .
C26 C28 H28B 108.8 . .
H28A C28 H28B 107.7 . .
C30 C29 C34 117.0(9) . .
C30 C29 C28 120.0(9) . .
C34 C29 C28 122.9(9) . .
C31 C30 C29 122.7(9) . .
C31 C30 H30 118.6 . .
C29 C30 H30 118.6 . .
C30 C31 O12 115.8(9) . .
C30 C31 C32 119.0(10) . .
O12 C31 C32 125.2(10) . .
C33 C32 C31 120.9(10) . .
C33 C32 H32 119.6 . .
C31 C32 H32 119.6 . .
C32 C33 C34 119.2(9) . .
C32 C33 C35 121.2(9) . .
C34 C33 C35 119.4(9) . .
O5 C34 C29 122.4(9) . .
O5 C34 C33 116.8(9) . .
C29 C34 C33 120.7(9) . .
C36 C35 C33 114.2(8) . .
C36 C35 H35A 108.7 . .
C33 C35 H35A 108.7 . .
C36 C35 H35B 108.7 . .
C33 C35 H35B 108.7 . .
H35A C35 H35B 107.6 . .
C41 C36 C37 118.8(8) . .
C41 C36 C35 120.4(8) . .
C37 C36 C35 120.8(8) . .
C38 C37 C36 119.2(9) . .
C38 C37 H37 120.4 . .
C36 C37 H37 120.4 . .
C39 C38 C37 121.0(9) . .
C39 C38 O13 124.9(9) . .
C37 C38 O13 114.1(9) . .
C38 C39 C40 120.6(9) . .
C38 C39 H39 119.7 . .
C40 C39 H39 119.7 . .
C39 C40 C41 117.1(9) . .
C39 C40 C42 123.1(8) . .
C41 C40 C42 119.8(8) . .
C36 C41 C40 123.3(9) . .
C36 C41 O6 119.3(8) . .
C40 C41 O6 117.3(8) . .
C43 C42 C40 115.8(8) . .
C43 C42 H42A 108.3 . .
C40 C42 H42A 108.3 . .
C43 C42 H42B 108.3 . .
C40 C42 H42B 108.3 . .
H42A C42 H42B 107.4 . .
C44 C43 C48 119.0(9) . .
C44 C43 C42 119.6(9) . .
C48 C43 C42 121.4(10) . .
C43 C44 C45 121.4(10) . .
C43 C44 H44 119.3 . .
C45 C44 H44 119.3 . .
O14 C45 C44 115.9(10) . .
O14 C45 C46 125.5(10) . .
C44 C45 C46 118.6(10) . .
C47 C46 C45 120.5(10) . .
C47 C46 H46 119.8 . .
C45 C46 H46 119.8 . .
C46 C47 C48 120.0(10) . .
C46 C47 C49 118.4(9) . .
C48 C47 C49 121.3(10) . .
O7 C48 C47 117.1(9) . .
O7 C48 C43 122.7(8) . .
C47 C48 C43 119.9(10) . .
C50 C49 C47 114.0(8) . .
C50 C49 H49A 108.7 . .
C47 C49 H49A 108.7 . .
C50 C49 H49B 108.8 . .
C47 C49 H49B 108.7 . .
H49A C49 H49B 107.6 . .
C51 C50 C55 119.5(10) . .
C51 C50 C49 121.4(10) . .
C55 C50 C49 119.1(10) . .
C50 C51 C52 118.0(10) . .
C50 C51 H51 121.0 . .
C52 C51 H51 121.0 . .
C53 C52 O15 116.3(12) . .
C53 C52 C51 122.7(11) . .
O15 C52 C51 120.9(12) . .
C52 C53 C54 119.6(11) . .
C52 C53 H53 120.2 . .
C54 C53 H53 120.2 . .
C53 C54 C55 118.8(10) . .
C53 C54 C56 122.3(10) . .
C55 C54 C56 118.9(10) . .
O8 C55 C54 118.2(10) . .
O8 C55 C50 120.4(10) . .
C54 C55 C50 121.2(10) . .
C4 C56 C54 113.9(9) . .
C4 C56 H56A 108.8 . .
C54 C56 H56A 108.8 . .
C4 C56 H56B 108.8 . .
C54 C56 H56B 108.8 . .
H56A C56 H56B 107.7 . .
O1 C57 C58 110.8(9) . .
O1 C57 H57A 109.5 . .
C58 C57 H57A 109.5 . .
O1 C57 H57B 109.5 . .
C58 C57 H57B 109.5 . .
H57A C57 H57B 108.1 . .
C57 C58 C59 115.8(10) . .
C57 C58 H58A 108.3 . .
C59 C58 H58A 108.3 . .
C57 C58 H58B 108.3 . .
C59 C58 H58B 108.3 . .
H58A C58 H58B 107.4 . .
C58 C59 C60 112.6(9) . .
C58 C59 H59A 109.1 . .
C60 C59 H59A 109.1 . .
C58 C59 H59B 109.1 . .
C60 C59 H59B 109.1 . .
H59A C59 H59B 107.8 . .
N9 C60 C59 114.4(9) . .
N9 C60 H60A 108.7 . .
C59 C60 H60A 108.6 . .
N9 C60 H60B 108.7 . .
C59 C60 H60B 108.7 . .
H60A C60 H60B 107.6 . .
O2 C61 C62 106.2(8) . .
O2 C61 H61A 110.5 . .
C62 C61 H61A 110.5 . .
O2 C61 H61B 110.5 . .
C62 C61 H61B 110.5 . .
H61A C61 H61B 108.7 . .
C63 C62 C61 114.9(9) . .
C63 C62 H62A 108.5 . .
C61 C62 H62A 108.5 . .
C63 C62 H62B 108.5 . .
C61 C62 H62B 108.5 . .
H62A C62 H62B 107.5 . .
C62 C63 C64 115.9(10) . .
C62 C63 H63A 108.3 . .
C64 C63 H63A 108.3 . .
C62 C63 H63B 108.3 . .
C64 C63 H63B 108.3 . .
H63A C63 H63B 107.4 . .
N11 C64 C63 112.1(9) . .
N11 C64 H64A 109.2 . .
C63 C64 H64A 109.2 . .
N11 C64 H64B 109.2 . .
C63 C64 H64B 109.2 . .
H64A C64 H64B 107.9 . .
O3 C65 C66 109.4(9) . .
O3 C65 H65A 109.8 . .
C66 C65 H65A 109.8 . .
O3 C65 H65B 109.8 . .
C66 C65 H65B 109.8 . .
H65A C65 H65B 108.2 . .
C65 C66 C67 116.6(10) . .
C65 C66 H66A 108.1 . .
C67 C66 H66A 108.1 . .
C65 C66 H66B 108.1 . .
C67 C66 H66B 108.1 . .
H66A C66 H66B 107.3 . .
C66 C67 C68 111.9(9) . .
C66 C67 H67A 109.2 . .
C68 C67 H67A 109.2 . .
C66 C67 H67B 109.2 . .
C68 C67 H67B 109.2 . .
H67A C67 H67B 107.9 . .
N13 C68 C67 112.0(9) . .
N13 C68 H68A 109.2 . .
C67 C68 H68A 109.2 . .
N13 C68 H68B 109.2 . .
C67 C68 H68B 109.2 . .
H68A C68 H68B 107.9 . .
O4 C69 C70 107.1(8) . .
O4 C69 H69A 110.3 . .
C70 C69 H69A 110.3 . .
O4 C69 H69B 110.3 . .
C70 C69 H69B 110.3 . .
H69A C69 H69B 108.5 . .
C69 C70 C71 113.7(9) . .
C69 C70 H70A 108.8 . .
C71 C70 H70A 108.8 . .
C69 C70 H70B 108.8 . .
C71 C70 H70B 108.8 . .
H70A C70 H70B 107.7 . .
C70 C71 C72 113.1(10) . .
C70 C71 H71A 109.0 . .
C72 C71 H71A 109.0 . .
C70 C71 H71B 109.0 . .
C72 C71 H71B 109.0 . .
H71A C71 H71B 107.8 . .
N15 C72 C71 112.8(9) . .
N15 C72 H72A 109.0 . .
C71 C72 H72A 109.0 . .
N15 C72 H72B 109.0 . .
C71 C72 H72B 109.0 . .
H72A C72 H72B 107.8 . .
O5 C73 C74 110.4(8) . .
O5 C73 H73A 109.6 . .
C74 C73 H73A 109.6 . .
O5 C73 H73B 109.6 . .
C74 C73 H73B 109.6 . .
H73A C73 H73B 108.1 . .
C73 C74 C75 114.3(8) . .
C73 C74 H74A 108.7 . .
C75 C74 H74A 108.7 . .
C73 C74 H74B 108.7 . .
C75 C74 H74B 108.7 . .
H74A C74 H74B 107.6 . .
C76 C75 C74 112.9(8) . .
C76 C75 H75A 109.0 . .
C74 C75 H75A 109.0 . .
C76 C75 H75B 109.0 . .
C74 C75 H75B 109.0 . .
H75A C75 H75B 107.8 . .
N17 C76 C75 111.8(8) . .
N17 C76 H76A 109.3 . .
C75 C76 H76A 109.3 . .
N17 C76 H76B 109.3 . .
C75 C76 H76B 109.3 . .
H76A C76 H76B 107.9 . .
O6 C77 C78 106.7(7) . .
O6 C77 H77A 110.4 . .
C78 C77 H77A 110.4 . .
O6 C77 H77B 110.4 . .
C78 C77 H77B 110.4 . .
H77A C77 H77B 108.6 . .
C77 C78 C79 114.3(7) . .
C77 C78 H78A 108.7 . .
C79 C78 H78A 108.7 . .
C77 C78 H78B 108.7 . .
C79 C78 H78B 108.7 . .
H78A C78 H78B 107.6 . .
C80 C79 C78 114.2(8) . .
C80 C79 H79A 108.7 . .
C78 C79 H79A 108.7 . .
C80 C79 H79B 108.7 . .
C78 C79 H79B 108.7 . .
H79A C79 H79B 107.6 . .
N19 C80 C79 112.2(8) . .
N19 C80 H80A 109.2 . .
C79 C80 H80A 109.2 . .
N19 C80 H80B 109.2 . .
C79 C80 H80B 109.2 . .
H80A C80 H80B 107.9 . .
O7 C81 C82 110.9(8) . .
O7 C81 H81A 109.5 . .
C82 C81 H81A 109.5 . .
O7 C81 H81B 109.5 . .
C82 C81 H81B 109.5 . .
H81A C81 H81B 108.0 . .
C81 C82 C83 115.4(9) . .
C81 C82 H82A 108.4 . .
C83 C82 H82A 108.4 . .
C81 C82 H82B 108.4 . .
C83 C82 H82B 108.4 . .
H82A C82 H82B 107.5 . .
C84 C83 C82 111.6(8) . .
C84 C83 H83A 109.3 . .
C82 C83 H83A 109.3 . .
C84 C83 H83B 109.3 . .
C82 C83 H83B 109.3 . .
H83A C83 H83B 108.0 . .
N21 C84 C83 111.7(8) . .
N21 C84 H84A 109.3 . .
C83 C84 H84A 109.3 . .
N21 C84 H84B 109.3 . .
C83 C84 H84B 109.3 . .
H84A C84 H84B 107.9 . .
O8 C85 C86 108.4(9) . .
O8 C85 H85A 110.0 . .
C86 C85 H85A 110.0 . .
O8 C85 H85B 110.0 . .
C86 C85 H85B 110.0 . .
H85A C85 H85B 108.4 . .
C87 C86 C85 119.1(12) . .
C87 C86 H86A 107.5 . .
C85 C86 H86A 107.5 . .
C87 C86 H86B 107.5 . .
C85 C86 H86B 107.5 . .
H86A C86 H86B 107.0 . .
C86 C87 C88 120.5(12) . .
C86 C87 H87A 107.2 . .
C88 C87 H87A 107.2 . .
C86 C87 H87B 107.2 . .
C88 C87 H87B 107.2 . .
H87A C87 H87B 106.8 . .
N23 C88 C87 112.1(9) . .
N23 C88 H88A 109.2 . .
C87 C88 H88A 109.2 . .
N23 C88 H88B 109.2 . .
C87 C88 H88B 109.2 . .
H88A C88 H88B 107.9 . .
N10 C89 N9 105.2(9) . .
N10 C89 Pd1 130.8(8) . .
N9 C89 Pd1 124.0(8) . .
C91 C90 N9 106.8(10) . .
C91 C90 H90 126.6 . .
N9 C90 H90 126.6 . .
C90 C91 N10 106.5(11) . .
C90 C91 H91 126.8 . .
N10 C91 H91 126.8 . .
N12 C92 N11 106.0(8) . .
N12 C92 Pd2 131.5(8) . .
N11 C92 Pd2 122.5(7) . .
C94 C93 N11 105.8(8) . .
C94 C93 H93 127.1 . .
N11 C93 H93 127.1 . .
C93 C94 N12 107.6(9) . .
C93 C94 H94 126.2 . .
N12 C94 H94 126.2 . .
C97 C96 N13 106.7(13) . .
C97 C96 H96 126.7 . .
N13 C96 H96 126.7 . .
C96 C97 N14 106.8(12) . .
C96 C97 H97 126.6 . .
N14 C97 H97 126.6 . .
N15 C98 N16 106.6(9) . .
N15 C98 Pd4 122.8(8) . .
N16 C98 Pd4 130.3(8) . .
C100 C99 N16 107.5(10) . .
C100 C99 H99 126.3 . .
N16 C99 H99 126.3 . .
C99 C100 N15 106.2(10) . .
C99 C100 H100 126.9 . .
N15 C100 H100 126.9 . .
N18 C101 N17 105.6(8) . .
N18 C101 Pd5 132.0(7) . .
N17 C101 Pd5 122.3(7) . .
C103 C102 N17 107.8(8) . .
C103 C102 H102 126.1 . .
N17 C102 H102 126.1 . .
C102 C103 N18 107.1(8) . .
C102 C103 H103 126.4 . .
N18 C103 H103 126.4 . .
N19 C104 N20 108.3(8) . .
N19 C104 Pd6 122.1(6) . .
N20 C104 Pd6 129.3(7) . .
C106 C105 N19 108.0(8) . .
C106 C105 H105 126.0 . .
N19 C105 H105 126.0 . .
C105 C106 N20 107.2(8) . .
C105 C106 H106 126.4 . .
N20 C106 H106 126.4 . .
N21 C107 N22 105.0(8) . .
N21 C107 Pd7 124.5(7) . .
N22 C107 Pd7 130.5(7) . .
C109 C108 N21 106.5(9) . .
C109 C108 H108 126.8 . .
N21 C108 H108 126.8 . .
C108 C109 N22 106.6(9) . .
C108 C109 H109 126.7 . .
N22 C109 H109 126.7 . .
N24 C110 N23 104.7(9) . .
N24 C110 Pd8 131.6(7) . .
N23 C110 Pd8 123.4(7) . .
C112 C111 N23 106.3(9) . .
C112 C111 H111 126.9 . .
N23 C111 H111 126.9 . .
C111 C112 N24 108.4(9) . .
C111 C112 H112 125.8 . .
N24 C112 H112 125.8 . .
N1 C113 C114 123.1(10) . .
N1 C113 H113 118.5 . .
C114 C113 H113 118.5 . .
C113 C114 C115 118.1(10) . .
C113 C114 Cl3 120.1(8) . .
C115 C114 Cl3 121.7(8) . .
C116 C115 C114 118.4(10) . .
C116 C115 H115 120.8 . .
C114 C115 H115 120.8 . .
C115 C116 C117 120.4(10) . .
C115 C116 H116 119.8 . .
C117 C116 H116 119.8 . .
N1 C117 C116 122.0(10) . .
N1 C117 H117 119.0 . .
C116 C117 H117 119.0 . .
C1A N2A C5A 120.0 . .
C1A N2A Pd2 114.1(8) . .
C5A N2A Pd2 125.3(8) . .
C2A C1A N2A 120.0 . .
C2A C1A H1A 120.0 . .
N2A C1A H1A 120.0 . .
C3A C2A C1A 120.0 . .
C3A C2A H2A 120.0 . .
C1A C2A H2A 120.0 . .
C4A C3A C2A 120.0 . .
C4A C3A H3A 120.0 . .
C2A C3A H3A 120.0 . .
C3A C4A C5A 120.0 . .
C3A C4A Cl6A 116.9(12) . .
C5A C4A Cl6A 122.3(11) . .
C4A C5A N2A 120.0 . .
C4A C5A H5A 120.0 . .
N2A C5A H5A 120.0 . .
N3 C123 C124 118.5(11) . .
C125 C124 C123 120.4(12) . .
C125 C124 Cl9 121.7(11) . .
C123 C124 Cl9 117.8(10) . .
C126 C125 C124 118.7(13) . .
C126 C125 H125 120.6 . .
C124 C125 H125 120.6 . .
C127 C126 C125 118.1(14) . .
C127 C126 H126 120.9 . .
C125 C126 H126 121.0 . .
C126 C127 N3 124.4(15) . .
C126 C127 H127 117.8 . .
N3 C127 H127 117.8 . .
N4 C128 C129 122.6(14) . .
N4 C128 H128 118.7 . .
C129 C128 H128 118.7 . .
C130 C129 C128 120.0(16) . .
C130 C129 H129 120.0 . .
C128 C129 H129 120.0 . .
C129 C130 C131 118.6(14) . .
C129 C130 H130 120.7 . .
C131 C130 H130 120.7 . .
C132 C131 C130 117.9(15) . .
C132 C131 Cl12 119.5(14) . .
C130 C131 Cl12 122.6(12) . .
N4 C132 C131 122.0(15) . .
N4 C132 H132 119.0 . .
C131 C132 H132 119.0 . .
N5 C133 C134 121.6(8) . .
N5 C133 H133 119.2 . .
C134 C133 H133 119.2 . .
C135 C134 C133 120.1(9) . .
C135 C134 Cl15 120.5(7) . .
C133 C134 Cl15 119.4(7) . .
C134 C135 C136 118.2(9) . .
C134 C135 H135 120.9 . .
C136 C135 H135 120.9 . .
C137 C136 C135 119.0(10) . .
C137 C136 H136 120.5 . .
C135 C136 H136 120.5 . .
N5 C137 C136 122.7(10) . .
N5 C137 H137 118.6 . .
C136 C137 H137 118.6 . .
N6 C138 C139 121.6(12) . .
N6 C138 H138 119.2 . .
C139 C138 H138 119.2 . .
C140 C139 C138 115.4(13) . .
C140 C139 Cl18 124.3(11) . .
C138 C139 Cl18 120.3(11) . .
C141 C140 C139 124.1(15) . .
C141 C140 H140 117.9 . .
C139 C140 H140 117.9 . .
C140 C141 C142 117.0(14) . .
C140 C141 H141 121.5 . .
C142 C141 H141 121.5 . .
N6 C142 C141 121.5(12) . .
N6 C142 H142 119.3 . .
C141 C142 H142 119.3 . .
N7 C143 C144 122.3(9) . .
N7 C143 H143 118.8 . .
C144 C143 H143 118.8 . .
C145 C144 C143 119.3(10) . .
C145 C144 H144 120.3 . .
C143 C144 H144 120.3 . .
C144 C145 C146 118.7(10) . .
C144 C145 H145 120.6 . .
C146 C145 H145 120.6 . .
C147 C146 C145 119.6(9) . .
C147 C146 Cl21 119.0(7) . .
C145 C146 Cl21 121.3(8) . .
N7 C147 C146 122.8(9) . .
N7 C147 H147 118.6 . .
C146 C147 H147 118.6 . .
N8 C148 C149 123.7(13) . .
N8 C148 H148 118.2 . .
C149 C148 H148 118.2 . .
C148 C149 C150 118.2(14) . .
C148 C149 Cl24 119.6(12) . .
C150 C149 Cl24 122.1(12) . .
C149 C150 C151 119.7(14) . .
C149 C150 H150 120.1 . .
C151 C150 H150 120.1 . .
C152 C151 C150 116.3(16) . .
C152 C151 H151 121.9 . .
C150 C151 H151 121.9 . .
N8 C152 C151 126.4(15) . .
N8 C152 H152 116.8 . .
C151 C152 H152 116.8 . .
C154 C153 C158 121.4(11) . .
C154 C153 N10 119.8(10) . .
C158 C153 N10 118.8(9) . .
C153 C154 C155 117.2(11) . .
C153 C154 C159 120.9(11) . .
C155 C154 C159 121.8(11) . .
C156 C155 C154 121.6(11) . .
C156 C155 H155 119.2 . .
C154 C155 H155 119.2 . .
C157 C156 C155 119.5(12) . .
C157 C156 C160 120.6(12) . .
C155 C156 C160 120.0(12) . .
C156 C157 C158 121.4(12) . .
C156 C157 H157 119.3 . .
C158 C157 H157 119.3 . .
C157 C158 C153 118.6(10) . .
C157 C158 C161 118.5(11) . .
C153 C158 C161 122.9(10) . .
C154 C159 H15A 109.5 . .
C154 C159 H15B 109.5 . .
H15A C159 H15B 109.5 . .
C154 C159 H15C 109.5 . .
H15A C159 H15C 109.5 . .
H15B C159 H15C 109.5 . .
C156 C160 H16A 109.5 . .
C156 C160 H16B 109.5 . .
H16A C160 H16B 109.5 . .
C156 C160 H16C 109.5 . .
H16A C160 H16C 109.5 . .
H16B C160 H16C 109.5 . .
C158 C161 H16D 109.5 . .
C158 C161 H16E 109.5 . .
H16D C161 H16E 109.5 . .
C158 C161 H16F 109.5 . .
H16D C161 H16F 109.5 . .
H16E C161 H16F 109.5 . .
C167 C162 C163 122.0(9) . .
C167 C162 N12 120.6(9) . .
C163 C162 N12 117.3(9) . .
C164 C163 C162 118.5(10) . .
C164 C163 C168 120.2(11) . .
C162 C163 C168 121.2(10) . .
C163 C164 C165 121.1(11) . .
C163 C164 H164 119.5 . .
C165 C164 H164 119.5 . .
C166 C165 C164 118.2(10) . .
C166 C165 C169 121.6(12) . .
C164 C165 C169 120.1(11) . .
C165 C166 C167 122.8(11) . .
C165 C166 H166 118.6 . .
C167 C166 H166 118.6 . .
C162 C167 C166 117.4(10) . .
C162 C167 C170 121.8(10) . .
C166 C167 C170 120.8(10) . .
C163 C168 H16G 109.5 . .
C163 C168 H16H 109.5 . .
H16G C168 H16H 109.5 . .
C163 C168 H16I 109.5 . .
H16G C168 H16I 109.5 . .
H16H C168 H16I 109.5 . .
C165 C169 H16J 109.5 . .
C165 C169 H16K 109.5 . .
H16J C169 H16K 109.5 . .
C165 C169 H16L 109.5 . .
H16J C169 H16L 109.5 . .
H16K C169 H16L 109.5 . .
C167 C170 H17A 109.5 . .
C167 C170 H17B 109.5 . .
H17A C170 H17B 109.5 . .
C167 C170 H17C 109.5 . .
H17A C170 H17C 109.5 . .
H17B C170 H17C 109.5 . .
C176 C171 C172 120.5(15) . .
C176 C171 N14 119.2(13) . .
C172 C171 N14 120.3(12) . .
C173 C172 C171 119.5(14) . .
C173 C172 C177 120.9(16) . .
C171 C172 C177 119.6(16) . .
C172 C173 C174 122.4(16) . .
C172 C173 H173 118.8 . .
C174 C173 H173 118.8 . .
C175 C174 C173 116.4(17) . .
C175 C174 C178 121.6(16) . .
C173 C174 C178 122.0(17) . .
C176 C175 C174 124.1(14) . .
C176 C175 H175 117.9 . .
C174 C175 H175 118.0 . .
C175 C176 C171 117.1(14) . .
C175 C176 C179 120.3(12) . .
C171 C176 C179 122.3(14) . .
C172 C177 H17D 109.5 . .
C172 C177 H17E 109.5 . .
H17D C177 H17E 109.5 . .
C172 C177 H17F 109.5 . .
H17D C177 H17F 109.5 . .
H17E C177 H17F 109.5 . .
C174 C178 H17G 109.5 . .
C174 C178 H17H 109.5 . .
H17G C178 H17H 109.5 . .
C174 C178 H17I 109.5 . .
H17G C178 H17I 109.5 . .
H17H C178 H17I 109.5 . .
C176 C179 H17J 109.5 . .
C176 C179 H17K 109.5 . .
H17J C179 H17K 109.5 . .
C176 C179 H17L 109.5 . .
H17J C179 H17L 109.5 . .
H17K C179 H17L 109.5 . .
C181 C180 C185 123.0(10) . .
C181 C180 N16 117.9(10) . .
C185 C180 N16 119.0(9) . .
C180 C181 C182 116.8(11) . .
C180 C181 C186 123.9(11) . .
C182 C181 C186 119.3(11) . .
C183 C182 C181 122.3(11) . .
C183 C182 H182 118.8 . .
C181 C182 H182 118.8 . .
C182 C183 C184 118.6(11) . .
C182 C183 C187 121.1(11) . .
C184 C183 C187 120.2(12) . .
C183 C184 C185 121.3(11) . .
C183 C184 H184 119.4 . .
C185 C184 H184 119.4 . .
C180 C185 C184 117.8(10) . .
C180 C185 C188 121.4(10) . .
C184 C185 C188 120.7(11) . .
C181 C186 H18A 109.5 . .
C181 C186 H18B 109.5 . .
H18A C186 H18B 109.5 . .
C181 C186 H18C 109.5 . .
H18A C186 H18C 109.5 . .
H18B C186 H18C 109.5 . .
C183 C187 H18D 109.5 . .
C183 C187 H18E 109.5 . .
H18D C187 H18E 109.5 . .
C183 C187 H18F 109.5 . .
H18D C187 H18F 109.5 . .
H18E C187 H18F 109.5 . .
C185 C188 H18G 109.5 . .
C185 C188 H18H 109.5 . .
H18G C188 H18H 109.5 . .
C185 C188 H18I 109.5 . .
H18G C188 H18I 109.5 . .
H18H C188 H18I 109.5 . .
C194 C189 C190 123.4(9) . .
C194 C189 N18 119.3(9) . .
C190 C189 N18 117.3(9) . .
C191 C190 C189 116.0(10) . .
C191 C190 C195 121.5(10) . .
C189 C190 C195 122.4(9) . .
C192 C191 C190 123.0(12) . .
C192 C191 H191 118.5 . .
C190 C191 H191 118.5 . .
C193 C192 C191 117.9(11) . .
C193 C192 C196 120.2(12) . .
C191 C192 C196 121.9(12) . .
C192 C193 C194 123.4(11) . .
C192 C193 H193 118.3 . .
C194 C193 H193 118.3 . .
C193 C194 C189 116.2(10) . .
C193 C194 C197 121.7(10) . .
C189 C194 C197 122.1(9) . .
C190 C195 H19A 109.5 . .
C190 C195 H19B 109.5 . .
H19A C195 H19B 109.5 . .
C190 C195 H19C 109.5 . .
H19A C195 H19C 109.5 . .
H19B C195 H19C 109.5 . .
C192 C196 H19D 109.5 . .
C192 C196 H19E 109.5 . .
H19D C196 H19E 109.5 . .
C192 C196 H19F 109.5 . .
H19D C196 H19F 109.5 . .
H19E C196 H19F 109.5 . .
C194 C197 H19G 109.5 . .
C194 C197 H19H 109.5 . .
H19G C197 H19H 109.5 . .
C194 C197 H19I 109.5 . .
H19G C197 H19I 109.5 . .
H19H C197 H19I 109.5 . .
C203 C198 C199 121.7(9) . .
C203 C198 N20 118.9(8) . .
C199 C198 N20 119.3(9) . .
C002 C199 C198 117.2(10) . .
C002 C199 C204 120.4(10) . .
C198 C199 C204 122.4(10) . .
O3 C200 C19 116.7(9) . .
O3 C200 C15 122.2(9) . .
C19 C200 C15 121.0(10) . .
C002 C201 C202 118.9(10) . .
C002 C201 C205 119.5(12) . .
C202 C201 C205 121.6(13) . .
C203 C202 C201 120.2(11) . .
C203 C202 H202 119.9 . .
C201 C202 H202 119.9 . .
C198 C203 C202 119.4(10) . .
C198 C203 C206 122.0(9) . .
C202 C203 C206 118.6(10) . .
C199 C204 H20A 109.5 . .
C199 C204 H20B 109.5 . .
H20A C204 H20B 109.5 . .
C199 C204 H20C 109.5 . .
H20A C204 H20C 109.5 . .
H20B C204 H20C 109.5 . .
C201 C205 H20D 109.5 . .
C201 C205 H20E 109.5 . .
H20D C205 H20E 109.5 . .
C201 C205 H20F 109.5 . .
H20D C205 H20F 109.5 . .
H20E C205 H20F 109.5 . .
C203 C206 H20G 109.5 . .
C203 C206 H20H 109.5 . .
H20G C206 H20H 109.5 . .
C203 C206 H20I 109.5 . .
H20G C206 H20I 109.5 . .
H20H C206 H20I 109.5 . .
C208 C207 C212 120.8(10) . .
C208 C207 N22 119.2(9) . .
C212 C207 N22 120.0(9) . .
C209 C208 C207 118.2(10) . .
C209 C208 C213 120.9(10) . .
C207 C208 C213 120.9(10) . .
C208 C209 C210 121.5(11) . .
C208 C209 H209 119.3 . .
C210 C209 H209 119.3 . .
C211 C210 C209 118.2(11) . .
C211 C210 C214 120.9(12) . .
C209 C210 C214 121.0(12) . .
C212 C211 C210 123.9(11) . .
C212 C211 H211 118.1 . .
C210 C211 H211 118.1 . .
C211 C212 C207 117.4(10) . .
C211 C212 C215 121.7(9) . .
C207 C212 C215 120.9(10) . .
C208 C213 H21A 109.5 . .
C208 C213 H21B 109.5 . .
H21A C213 H21B 109.5 . .
C208 C213 H21C 109.5 . .
H21A C213 H21C 109.5 . .
H21B C213 H21C 109.5 . .
C210 C214 H21D 109.5 . .
C210 C214 H21E 109.5 . .
H21D C214 H21E 109.5 . .
C210 C214 H21F 109.5 . .
H21D C214 H21F 109.5 . .
H21E C214 H21F 109.5 . .
C212 C215 H21G 109.5 . .
C212 C215 H21H 109.5 . .
H21G C215 H21H 109.5 . .
C212 C215 H21I 109.5 . .
H21G C215 H21I 109.5 . .
H21H C215 H21I 109.5 . .
C221 C216 C217 122.2(10) . .
C221 C216 N24 119.3(10) . .
C217 C216 N24 118.4(10) . .
C216 C217 C218 116.8(11) . .
C216 C217 C222 123.1(10) . .
C218 C217 C222 119.8(10) . .
C219 C218 C217 123.4(11) . .
C219 C218 H218 118.3 . .
C217 C218 H218 118.3 . .
C218 C219 C220 118.4(12) . .
C218 C219 C223 121.6(13) . .
C220 C219 C223 120.0(14) . .
C219 C220 C221 122.2(13) . .
C219 C220 H220 118.9 . .
C221 C220 H220 118.9 . .
C216 C221 C220 116.9(11) . .
C216 C221 C224 122.8(12) . .
C220 C221 C224 120.3(13) . .
C217 C222 H22A 109.5 . .
C217 C222 H22B 109.5 . .
H22A C222 H22B 109.5 . .
C217 C222 H22C 109.5 . .
H22A C222 H22C 109.5 . .
H22B C222 H22C 109.5 . .
C219 C223 H22D 109.5 . .
C219 C223 H22E 109.5 . .
H22D C223 H22E 109.5 . .
C219 C223 H22F 109.5 . .
H22D C223 H22F 109.5 . .
H22E C223 H22F 109.5 . .
C221 C224 H22G 109.5 . .
C221 C224 H22H 109.5 . .
H22G C224 H22H 109.5 . .
C221 C224 H22I 109.5 . .
H22G C224 H22I 109.5 . .
H22H C224 H22I 109.5 . .
O9 C225 C257 110.7(19) . .
O9 C225 H22J 109.5 . .
C257 C225 H22J 109.5 . .
O9 C225 H22K 109.5 . .
C257 C225 H22K 109.5 . .
H22J C225 H22K 108.1 . .
O11 C20A C21A 114(2) . .
O12 C228 C245 115.6(12) . .
O12 C228 H22L 108.4 . .
C245 C228 H22L 108.4 . .
O12 C228 H22M 108.4 . .
C245 C228 H22M 108.4 . .
H22L C228 H22M 107.5 . .
O13 C229 C232 115.3(16) . .
O13 C229 H22N 108.4 . .
C232 C229 H22N 108.4 . .
O13 C229 H22O 108.4 . .
C232 C229 H22O 108.5 . .
H22N C229 H22O 107.5 . .
O14 C230 C263 115(2) . .
O14 C230 H23A 108.5 . .
C263 C230 H23A 108.5 . .
O14 C230 H23B 108.5 . .
C263 C230 H23B 108.5 . .
H23A C230 H23B 107.5 . .
O15 C231 C251 101(2) . .
O15 C231 H23C 111.6 . .
C251 C231 H23C 111.6 . .
O15 C231 H23D 111.5 . .
C251 C231 H23D 111.5 . .
H23C C231 H23D 109.4 . .
C237 C232 C233 124(2) . .
C237 C232 C229 120.9(19) . .
C233 C232 C229 115(2) . .
C234 C233 C232 114(2) . .
C234 C233 H233 122.9 . .
C232 C233 H233 122.9 . .
C233 C234 C235 120.5(19) . .
C233 C234 H234 119.7 . .
C235 C234 H234 119.8 . .
C236 C235 C234 124(2) . .
C236 C235 H235 117.9 . .
C234 C235 H235 117.8 . .
C235 C236 C237 118(2) . .
C235 C236 H236 121.1 . .
C237 C236 H236 121.2 . .
C232 C237 C236 118.8(19) . .
C232 C237 H237 120.6 . .
C236 C237 H237 120.6 . .
O16 C238 C239 110.1(14) . .
O16 C238 H23E 109.6 . .
C239 C238 H23E 109.6 . .
O16 C238 H23F 109.6 . .
C239 C238 H23F 109.6 . .
H23E C238 H23F 108.2 . .
C244 C239 C240 117.9(18) . .
C244 C239 C238 118.7(15) . .
C240 C239 C238 123.4(17) . .
C241 C240 C239 124.7(18) . .
C241 C240 H240 117.7 . .
C239 C240 H240 117.7 . .
C242 C241 C240 116.5(17) . .
C242 C241 H241 121.8 . .
C240 C241 H241 121.7 . .
C241 C242 C243 125.5(18) . .
C241 C242 H242 117.3 . .
C243 C242 H242 117.3 . .
C242 C243 C244 114.5(16) . .
C242 C243 H243 122.8 . .
C244 C243 H243 122.8 . .
C239 C244 C243 120.8(16) . .
C239 C244 H244 119.6 . .
C243 C244 H244 119.6 . .
C246 C245 C250 116.1(14) . .
C246 C245 C228 121.9(14) . .
C250 C245 C228 121.9(13) . .
C245 C246 C247 124.6(15) . .
C245 C246 H246 117.7 . .
C247 C246 H246 117.7 . .
C248 C247 C246 117.9(15) . .
C248 C247 H247 121.1 . .
C246 C247 H247 121.1 . .
C247 C248 C249 122.6(15) . .
C247 C248 H248 118.7 . .
C249 C248 H248 118.7 . .
C248 C249 C250 120.8(15) . .
C248 C249 H249 119.6 . .
C250 C249 H249 119.6 . .
C245 C250 C249 117.6(14) . .
C245 C250 H250 121.2 . .
C249 C250 H250 121.2 . .
C252 C251 C256 120.0 . .
C252 C251 C231 115.1(18) . .
C256 C251 C231 121.6(19) . .
C253 C252 C251 120.0 . .
C253 C252 H252 120.0 . .
C251 C252 H252 120.0 . .
C252 C253 C254 120.0 . .
C252 C253 H253 120.0 . .
C254 C253 H253 120.0 . .
C253 C254 C255 120.0 . .
C253 C254 H254 120.0 . .
C255 C254 H254 120.0 . .
C256 C255 C254 120.0 . .
C256 C255 H255 120.0 . .
C254 C255 H255 120.0 . .
C255 C256 C251 120.0 . .
C255 C256 H256 120.0 . .
C251 C256 H256 120.0 . .
C258 C257 C262 120.0 . .
C258 C257 C225 121.6(16) . .
C262 C257 C225 118.4(16) . .
C259 C258 C257 120.0 . .
C259 C258 H258 120.0 . .
C257 C258 H258 120.0 . .
C258 C259 C260 120.0 . .
C258 C259 H259 120.0 . .
C260 C259 H259 120.0 . .
C261 C260 C259 120.0 . .
C261 C260 H260 120.0 . .
C259 C260 H260 120.0 . .
C260 C261 C262 120.0 . .
C260 C261 H261 120.0 . .
C262 C261 H261 120.0 . .
C261 C262 C257 120.0 . .
C261 C262 H262 120.0 . .
C257 C262 H262 120.0 . .
C264 C263 C268 120.0 . .
C264 C263 C230 119.3(17) . .
C268 C263 C230 119.1(17) . .
C263 C264 C265 120.0 . .
C263 C264 H264 120.0 . .
C265 C264 H264 120.0 . .
C264 C265 C266 120.0 . .
C264 C265 H265 120.0 . .
C266 C265 H265 120.0 . .
C267 C266 C265 120.0 . .
C267 C266 H266 120.0 . .
C265 C266 H266 120.0 . .
C266 C267 C268 120.0 . .
C266 C267 H267 120.0 . .
C268 C267 H267 120.0 . .
C267 C268 C263 120.0 . .
C267 C268 H268 120.0 . .
C263 C268 H268 120.0 . .
C22A C21A C26A 120.0 . .
C22A C21A C20A 112.8(17) . .
C26A C21A C20A 127.2(17) . .
C23A C22A C21A 120.0 . .
C24A C23A C22A 120.0 . .
C23A C24A C25A 120.0 . .
C26A C25A C24A 120.0 . .
C25A C26A C21A 120.0 . .
O18 C277 C278 112(3) . .
O18 C277 H27A 109.1 . .
C278 C277 H27A 109.1 . .
O18 C277 H27B 109.1 . .
C278 C277 H27B 109.1 . .
H27A C277 H27B 107.8 . .
C277 C278 H27C 109.5 . .
C277 C278 H27D 109.5 . .
H27C C278 H27D 109.5 . .
C277 C278 H27E 109.5 . .
H27C C278 H27E 109.5 . .
H27D C278 H27E 109.5 . .
C280 C279 O18 104(3) . .
C280 C279 H27F 110.9 . .
O18 C279 H27F 110.9 . .
C280 C279 H27G 110.9 . .
O18 C279 H27G 110.9 . .
H27F C279 H27G 108.9 . .
C279 C280 H28C 109.5 . .
C279 C280 H28D 109.5 . .
H28C C280 H28D 109.5 . .
C279 C280 H28E 109.5 . .
H28C C280 H28E 109.5 . .
H28D C280 H28E 109.5 . .
C901 C900 O17 115.1(19) . .
C901 C900 H90X 108.5 . .
O17 C900 H90X 108.5 . .
C901 C900 H90Y 108.5 . .
O17 C900 H90Y 108.5 . .
H90X C900 H90Y 107.5 . .
C900 C901 H90A 109.5 . .
C900 C901 H90B 109.5 . .
H90A C901 H90B 109.5 . .
C900 C901 H90C 109.5 . .
H90A C901 H90C 109.5 . .
H90B C901 H90C 109.5 . .
O17 C902 C903 119(2) . .
O17 C902 H90U 107.6 . .
C903 C902 H90U 107.6 . .
O17 C902 H90V 107.6 . .
C903 C902 H90V 107.6 . .
H90U C902 H90V 107.0 . .
C902 C903 H90D 109.5 . .
C902 C903 H90E 109.5 . .
H90D C903 H90E 109.5 . .
C902 C903 H90F 109.5 . .
H90D C903 H90F 109.5 . .
H90E C903 H90F 109.5 . .
N13 C955 N14 104.2(11) . .
N13 C955 Pd3 124.4(9) . .
N14 C955 Pd3 131.4(10) . .
C117 N1 C113 117.9(9) . .
C117 N1 Pd1 122.6(7) . .
C113 N1 Pd1 119.5(7) . .
C123 N3 C127 119.5(12) . .
C123 N3 Pd3 119.5(8) . .
C127 N3 Pd3 120.9(10) . .
C132 N4 C128 118.7(12) . .
C132 N4 Pd4 121.7(10) . .
C128 N4 Pd4 118.5(9) . .
C133 N5 C137 118.5(8) . .
C133 N5 Pd5 119.5(6) . .
C137 N5 Pd5 122.0(7) . .
C138 N6 C142 120.2(10) . .
C138 N6 Pd6 119.4(8) . .
C142 N6 Pd6 119.6(8) . .
C147 N7 C143 117.2(8) . .
C147 N7 Pd7 120.0(6) . .
C143 N7 Pd7 122.8(7) . .
C148 N8 C152 115.7(11) . .
C148 N8 Pd8 122.2(9) . .
C152 N8 Pd8 121.6(9) . .
C89 N9 C90 110.7(10) . .
C89 N9 C60 124.3(9) . .
C90 N9 C60 124.9(9) . .
C89 N10 C91 110.8(9) . .
C89 N10 C153 126.4(9) . .
C91 N10 C153 122.6(9) . .
C92 N11 C93 110.4(8) . .
C92 N11 C64 124.5(8) . .
C93 N11 C64 125.0(8) . .
C92 N12 C94 110.2(8) . .
C92 N12 C162 128.2(8) . .
C94 N12 C162 121.6(8) . .
C955 N13 C96 111.6(11) . .
C955 N13 C68 123.6(10) . .
C96 N13 C68 124.8(12) . .
C955 N14 C97 110.7(11) . .
C955 N14 C171 127.0(12) . .
C97 N14 C171 122.1(12) . .
C98 N15 C100 110.6(9) . .
C98 N15 C72 124.9(10) . .
C100 N15 C72 124.5(9) . .
C98 N16 C99 109.1(9) . .
C98 N16 C180 127.6(9) . .
C99 N16 C180 123.2(9) . .
C101 N17 C102 108.6(8) . .
C101 N17 C76 124.9(8) . .
C102 N17 C76 126.5(8) . .
C101 N18 C103 110.9(8) . .
C101 N18 C189 124.3(8) . .
C103 N18 C189 124.8(8) . .
C104 N19 C105 108.0(7) . .
C104 N19 C80 125.7(7) . .
C105 N19 C80 126.3(8) . .
C104 N20 C106 108.5(8) . .
C104 N20 C198 126.9(7) . .
C106 N20 C198 124.3(7) . .
C107 N21 C108 112.0(9) . .
C107 N21 C84 122.5(8) . .
C108 N21 C84 125.5(8) . .
C107 N22 C109 109.9(8) . .
C107 N22 C207 125.5(8) . .
C109 N22 C207 124.4(9) . .
C110 N23 C111 110.5(8) . .
C110 N23 C88 124.0(9) . .
C111 N23 C88 125.3(9) . .
C110 N24 C112 110.1(8) . .
C110 N24 C216 125.5(9) . .
C112 N24 C216 123.7(8) . .
C5 O1 C57 114.7(8) . .
C13 O2 C61 114.9(7) . .
C200 O3 C65 114.7(8) . .
C27 O4 C69 115.0(7) . .
C34 O5 C73 115.7(7) . .
C41 O6 C77 116.3(7) . .
C48 O7 C81 114.9(8) . .
C55 O8 C85 116.6(8) . .
C2 O9 C225 118.5(13) . .
C20B O10B C10 130(2) . .
C2BB O11 C24 116(3) . .
C24 O11 C20A 118.8(14) . .
C31 O12 C228 118.8(9) . .
C229 O13 C38 117.6(10) . .
C45 O14 C230 120.8(14) . .
C231 O15 C52 120.6(18) . .
C17 O16 C238 119.5(11) . .
C902 O17 C900 120.7(17) . .
C277 O18 C279 117(2) . .
C89 Pd1 N1 177.3(4) . .
C89 Pd1 Cl2 88.3(3) . .
N1 Pd1 Cl2 91.6(2) . .
C89 Pd1 Cl1 90.0(3) . .
N1 Pd1 Cl1 90.0(2) . .
Cl2 Pd1 Cl1 177.13(11) . .
C92 Pd2 N2A 166.5(5) . .
C92 Pd2 N2B 164.7(8) . .
C92 Pd2 Cl4 89.2(3) . .
N2A Pd2 Cl4 102.3(5) . .
N2B Pd2 Cl4 76.8(7) . .
C92 Pd2 Cl5 88.5(3) . .
N2A Pd2 Cl5 79.8(5) . .
N2B Pd2 Cl5 105.3(8) . .
Cl4 Pd2 Cl5 177.16(16) . .
C955 Pd3 N3 176.5(5) . .
C955 Pd3 Cl8 88.5(3) . .
N3 Pd3 Cl8 91.8(3) . .
C955 Pd3 Cl7 89.4(3) . .
N3 Pd3 Cl7 90.2(3) . .
Cl8 Pd3 Cl7 177.01(12) . .
C98 Pd4 N4 172.4(4) . .
C98 Pd4 Cl10 89.2(3) . .
N4 Pd4 Cl10 91.9(3) . .
C98 Pd4 Cl11 87.5(3) . .
N4 Pd4 Cl11 91.1(3) . .
Cl10 Pd4 Cl11 176.46(12) . .
C101 Pd5 N5 177.0(4) . .
C101 Pd5 Cl14 89.0(3) . .
N5 Pd5 Cl14 90.8(2) . .
C101 Pd5 Cl13 90.0(3) . .
N5 Pd5 Cl13 90.2(2) . .
Cl14 Pd5 Cl13 178.79(9) . .
C104 Pd6 N6 174.4(4) . .
C104 Pd6 Cl17 86.9(3) . .
N6 Pd6 Cl17 91.3(3) . .
C104 Pd6 Cl16 89.0(3) . .
N6 Pd6 Cl16 92.3(3) . .
Cl17 Pd6 Cl16 174.32(11) . .
C107 Pd7 N7 175.3(4) . .
C107 Pd7 Cl20 88.2(3) . .
N7 Pd7 Cl20 91.3(2) . .
C107 Pd7 Cl19 90.2(3) . .
N7 Pd7 Cl19 90.3(2) . .
Cl20 Pd7 Cl19 178.19(10) . .
C110 Pd8 N8 175.6(4) . .
C110 Pd8 Cl23 88.1(3) . .
N8 Pd8 Cl23 90.9(3) . .
C110 Pd8 Cl22 88.3(3) . .
N8 Pd8 Cl22 92.6(3) . .
Cl23 Pd8 Cl22 175.48(12) . .
C1B N2B C5B 116(3) . .
C1B N2B Pd2 124(2) . .
C5B N2B Pd2 116(2) . .
N2B C1B C2B 126(3) . .
N2B C1B H1B 117.1 . .
C2B C1B H1B 117.1 . .
C1B C2B C3B 119(4) . .
C1B C2B H2B 120.6 . .
C3B C2B H2B 120.7 . .
C2B C3B C4B 121(4) . .
C2B C3B H3B 119.4 . .
C4B C3B H3B 119.5 . .
C3B C4B C5B 110(4) . .
C3B C4B Cl6B 128(4) . .
C5B C4B Cl6B 122(4) . .
N2B C5B C4B 124(4) . .
N2B C5B H5B 117.8 . .
C4B C5B H5B 117.8 . .
O10B C20B C21B 118(3) . .
C21B C22B C23B 125(4) . .
C22B C21B C26B 125(3) . .
C22B C21B C20B 119(3) . .
C26B C21B C20B 116(3) . .
C24B C25B C26B 117(3) . .
C22B C23B C24B 123(3) . .
C21B C26B C25B 114(3) . .
C25B C24B C23B 115(3) . .
O10A C2AA C4AA 107(2) . .
C6AA C3AA C4AA 102.6(12) 3_656 .
C6AA C3AA C8AA 18.1(13) 3_656 .
C4AA C3AA C8AA 120.0 . .
C6AA C3AA C7AA 58.1(12) 3_656 3_656
C4AA C3AA C7AA 44.6(7) . 3_656
C8AA C3AA C7AA 75.6(7) . 3_656
C7AA C4AA C3AA 77.3(12) 3_656 .
C7AA C4AA C5AA 43.0(12) 3_656 .
C3AA C4AA C5AA 120.0 . .
C7AA C4AA C2AA 162(2) 3_656 .
C3AA C4AA C2AA 119.0(16) . .
C5AA C4AA C2AA 120.9(16) . .
C7AA C4AA C6AA 43.0(9) 3_656 3_656
C3AA C4AA C6AA 34.3(9) . 3_656
C5AA C4AA C6AA 85.8(9) . 3_656
C2AA C4AA C6AA 152.7(17) . 3_656
C7AA C5AA C8AA 82.1(18) 3_656 3_656
C7AA C5AA C4AA 55.0(15) 3_656 .
C8AA C5AA C4AA 137.0(14) 3_656 .
C7AA C5AA C6AA 65.5(15) 3_656 .
C8AA C5AA C6AA 18.1(15) 3_656 .
C4AA C5AA C6AA 120.0 . .
C8AA C6AA C3AA 112(4) 3_656 3_656
C8AA C6AA C7AA 89(4) 3_656 3_656
C3AA C6AA C7AA 154(2) 3_656 3_656
C8AA C6AA C7AA 162(5) 3_656 .
C3AA C6AA C7AA 77.4(13) 3_656 .
C7AA C6AA C7AA 79.0(9) 3_656 .
C8AA C6AA C5AA 50(4) 3_656 .
C3AA C6AA C5AA 161.9(14) 3_656 .
C7AA C6AA C5AA 41.3(9) 3_656 .
C7AA C6AA C5AA 120.0 . .
C8AA C6AA C4AA 152(5) 3_656 3_656
C3AA C6AA C4AA 43.0(9) 3_656 3_656
C7AA C6AA C4AA 112.8(18) 3_656 3_656
C7AA C6AA C4AA 34.3(14) . 3_656
C5AA C6AA C4AA 154.0(14) . 3_656
C5AA C7AA C4AA 82.1(15) 3_656 3_656
C5AA C7AA C6AA 73(2) 3_656 3_656
C4AA C7AA C6AA 154(3) 3_656 3_656
C5AA C7AA C8AA 55(2) 3_656 .
C4AA C7AA C8AA 137(3) 3_656 .
C6AA C7AA C8AA 19.5(10) 3_656 .
C5AA C7AA C6AA 172(3) 3_656 .
C4AA C7AA C6AA 103(3) 3_656 .
C6AA C7AA C6AA 101.0(9) 3_656 .
C8AA C7AA C6AA 120.0 . .
C5AA C7AA C3AA 140(3) 3_656 3_656
C4AA C7AA C3AA 58(2) 3_656 3_656
C6AA C7AA C3AA 144.4(16) 3_656 3_656
C8AA C7AA C3AA 163.9(7) . 3_656
C6AA C7AA C3AA 44.6(7) . 3_656
C5AA C7AA C7AA 125(3) 3_656 3_656
C4AA C7AA C7AA 150(3) 3_656 3_656
C6AA C7AA C7AA 52.3(7) 3_656 3_656
C8AA C7AA C7AA 71.4(9) . 3_656
C6AA C7AA C7AA 48.7(9) . 3_656
C3AA C7AA C7AA 92.8(11) 3_656 3_656
C5AA C7AA C8AA 167(4) 3_656 3_656
C4AA C7AA C8AA 105(2) 3_656 3_656
C6AA C7AA C8AA 97.9(12) 3_656 3_656
C8AA C7AA C8AA 117.2(10) . 3_656
C6AA C7AA C8AA 4.4(13) . 3_656
C3AA C7AA C8AA 47.1(8) 3_656 3_656
C7AA C7AA C8AA 45.8(6) 3_656 3_656
C6AA C8AA C5AA 112(5) 3_656 3_656
C6AA C8AA C7AA 72(4) 3_656 .
C5AA C8AA C7AA 43.0(18) 3_656 .
C6AA C8AA C3AA 50(4) 3_656 .
C5AA C8AA C3AA 161.9(19) 3_656 .
C7AA C8AA C3AA 120.0 . .
C6AA C8AA C7AA 13(4) 3_656 3_656
C5AA C8AA C7AA 105(2) 3_656 3_656
C7AA C8AA C7AA 62.8(8) . 3_656
C3AA C8AA C7AA 57.3(8) . 3_656
C2AA O10A C10 117.9(18) . .
C4BB C3BB C8BB 120.0 . .
C3BB C4BB C5BB 120.0 . .
C6BB C5BB C4BB 120.0 . .
C7BB C6BB C5BB 120.0 . .
C6BB C7BB C8BB 120.0 . .
C7BB C8BB C3BB 120.0 . .

loop_
_geom_bond_atom_site_label_1
_geom_bond_atom_site_label_2
_geom_bond_distance
_geom_bond_site_symmetry_2
C1 C6 1.392(14) .
C1 C2 1.401(14) .
C1 H1 0.9500 .
C002 C201 1.365(16) .
C002 C199 1.385(14) .
C002 H002 0.9500 .
C2 C3 1.347(15) .
C2 O9 1.373(13) .
C3 C4 1.380(15) .
C3 H3 0.9500 .
C4 C5 1.384(15) .
C4 C56 1.501(15) .
C5 C6 1.389(14) .
C5 O1 1.390(12) .
C6 C7 1.492(13) .
C7 C8 1.537(12) .
C7 H7A 0.9900 .
C7 H7B 0.9900 .
C8 C9 1.375(14) .
C8 C13 1.387(13) .
C9 C10 1.413(15) .
C9 H9 0.9500 .
C10 C11 1.356(15) .
C10 O10B 1.40(3) .
C10 O10A 1.46(2) .
C11 C12 1.386(14) .
C11 H11 0.9500 .
C12 C13 1.403(12) .
C12 C14 1.507(14) .
C13 O2 1.390(12) .
C14 C15 1.492(13) .
C14 H14A 0.9900 .
C14 H14B 0.9900 .
C15 C16 1.391(14) .
C15 C200 1.409(13) .
C16 C17 1.367(14) .
C16 H16 0.9500 .
C17 O16 1.367(13) .
C17 C18 1.400(14) .
C18 C19 1.384(14) .
C18 H18 0.9500 .
C19 C200 1.407(13) .
C19 C21 1.510(13) .
C21 C22 1.508(15) .
C21 H21X 0.9900 .
C21 H21Y 0.9900 .
C22 C23 1.374(15) .
C22 C27 1.411(14) .
C23 C24 1.389(15) .
C23 H23 0.9500 .
C24 C25 1.369(15) .
C24 O11 1.408(13) .
C25 C26 1.377(14) .
C25 H25 0.9500 .
C26 C27 1.390(13) .
C26 C28 1.514(14) .
C27 O4 1.386(12) .
C28 C29 1.498(14) .
C28 H28A 0.9900 .
C28 H28B 0.9900 .
C29 C30 1.382(14) .
C29 C34 1.402(13) .
C30 C31 1.373(14) .
C30 H30 0.9500 .
C31 O12 1.373(12) .
C31 C32 1.379(13) .
C32 C33 1.369(13) .
C32 H32 0.9500 .
C33 C34 1.404(14) .
C33 C35 1.521(13) .
C34 O5 1.390(11) .
C35 C36 1.520(12) .
C35 H35A 0.9900 .
C35 H35B 0.9900 .
C36 C41 1.369(12) .
C36 C37 1.391(13) .
C37 C38 1.387(13) .
C37 H37 0.9500 .
C38 C39 1.383(13) .
C38 O13 1.394(12) .
C39 C40 1.388(13) .
C39 H39 0.9500 .
C40 C41 1.391(12) .
C40 C42 1.513(12) .
C41 O6 1.399(10) .
C42 C43 1.513(12) .
C42 H42A 0.9900 .
C42 H42B 0.9900 .
C43 C44 1.370(14) .
C43 C48 1.398(13) .
C44 C45 1.389(14) .
C44 H44 0.9500 .
C45 O14 1.357(13) .
C45 C46 1.408(15) .
C46 C47 1.359(15) .
C46 H46 0.9500 .
C47 C48 1.396(13) .
C47 C49 1.520(13) .
C48 O7 1.372(12) .
C49 C50 1.497(14) .
C49 H49A 0.9900 .
C49 H49B 0.9900 .
C50 C51 1.384(14) .
C50 C55 1.401(14) .
C51 C52 1.399(15) .
C51 H51 0.9500 .
C52 C53 1.364(16) .
C52 O15 1.378(15) .
C53 C54 1.384(15) .
C53 H53 0.9500 .
C54 C55 1.393(14) .
C54 C56 1.514(14) .
C55 O8 1.366(12) .
C56 H56A 0.9900 .
C56 H56B 0.9900 .
C57 O1 1.462(11) .
C57 C58 1.504(15) .
C57 H57A 0.9900 .
C57 H57B 0.9900 .
C58 C59 1.517(15) .
C58 H58A 0.9900 .
C58 H58B 0.9900 .
C59 C60 1.520(14) .
C59 H59A 0.9900 .
C59 H59B 0.9900 .
C60 N9 1.456(14) .
C60 H60A 0.9900 .
C60 H60B 0.9900 .
C61 O2 1.434(11) .
C61 C62 1.506(14) .
C61 H61A 0.9900 .
C61 H61B 0.9900 .
C62 C63 1.480(15) .
C62 H62A 0.9900 .
C62 H62B 0.9900 .
C63 C64 1.484(16) .
C63 H63A 0.9900 .
C63 H63B 0.9900 .
C64 N11 1.478(12) .
C64 H64A 0.9900 .
C64 H64B 0.9900 .
C65 O3 1.450(12) .
C65 C66 1.491(14) .
C65 H65A 0.9900 .
C65 H65B 0.9900 .
C66 C67 1.523(15) .
C66 H66A 0.9900 .
C66 H66B 0.9900 .
C67 C68 1.532(15) .
C67 H67A 0.9900 .
C67 H67B 0.9900 .
C68 N13 1.466(14) .
C68 H68A 0.9900 .
C68 H68B 0.9900 .
C69 O4 1.426(10) .
C69 C70 1.501(14) .
C69 H69A 0.9900 .
C69 H69B 0.9900 .
C70 C71 1.504(14) .
C70 H70A 0.9900 .
C70 H70B 0.9900 .
C71 C72 1.528(16) .
C71 H71A 0.9900 .
C71 H71B 0.9900 .
C72 N15 1.461(12) .
C72 H72A 0.9900 .
C72 H72B 0.9900 .
C73 O5 1.444(11) .
C73 C74 1.517(13) .
C73 H73A 0.9900 .
C73 H73B 0.9900 .
C74 C75 1.535(13) .
C74 H74A 0.9900 .
C74 H74B 0.9900 .
C75 C76 1.524(12) .
C75 H75A 0.9900 .
C75 H75B 0.9900 .
C76 N17 1.449(12) .
C76 H76A 0.9900 .
C76 H76B 0.9900 .
C77 O6 1.454(10) .
C77 C78 1.508(13) .
C77 H77A 0.9900 .
C77 H77B 0.9900 .
C78 C79 1.513(12) .
C78 H78A 0.9900 .
C78 H78B 0.9900 .
C79 C80 1.501(13) .
C79 H79A 0.9900 .
C79 H79B 0.9900 .
C80 N19 1.460(11) .
C80 H80A 0.9900 .
C80 H80B 0.9900 .
C81 O7 1.444(11) .
C81 C82 1.519(14) .
C81 H81A 0.9900 .
C81 H81B 0.9900 .
C82 C83 1.539(14) .
C82 H82A 0.9900 .
C82 H82B 0.9900 .
C83 C84 1.521(13) .
C83 H83A 0.9900 .
C83 H83B 0.9900 .
C84 N21 1.493(12) .
C84 H84A 0.9900 .
C84 H84B 0.9900 .
C85 O8 1.441(11) .
C85 C86 1.444(16) .
C85 H85A 0.9900 .
C85 H85B 0.9900 .
C86 C87 1.431(17) .
C86 H86A 0.9900 .
C86 H86B 0.9900 .
C87 C88 1.503(17) .
C87 H87A 0.9900 .
C87 H87B 0.9900 .
C88 N23 1.459(12) .
C88 H88A 0.9900 .
C88 H88B 0.9900 .
C89 N10 1.340(13) .
C89 N9 1.343(13) .
C89 Pd1 1.952(11) .
C90 C91 1.330(15) .
C90 N9 1.398(13) .
C90 H90 0.9500 .
C91 N10 1.400(13) .
C91 H91 0.9500 .
C92 N12 1.336(12) .
C92 N11 1.349(12) .
C92 Pd2 1.957(10) .
C93 C94 1.355(14) .
C93 N11 1.384(11) .
C93 H93 0.9500 .
C94 N12 1.374(12) .
C94 H94 0.9500 .
C96 C97 1.333(18) .
C96 N13 1.363(14) .
C96 H96 0.9500 .
C97 N14 1.374(16) .
C97 H97 0.9500 .
C98 N15 1.328(12) .
C98 N16 1.355(13) .
C98 Pd4 1.957(11) .
C99 C100 1.343(15) .
C99 N16 1.392(14) .
C99 H99 0.9500 .
C100 N15 1.394(13) .
C100 H100 0.9500 .
C101 N18 1.342(12) .
C101 N17 1.368(11) .
C101 Pd5 1.970(9) .
C102 C103 1.325(13) .
C102 N17 1.401(11) .
C102 H102 0.9500 .
C103 N18 1.380(11) .
C103 H103 0.9500 .
C104 N19 1.332(11) .
C104 N20 1.339(10) .
C104 Pd6 1.985(9) .
C105 C106 1.331(13) .
C105 N19 1.387(11) .
C105 H105 0.9500 .
C106 N20 1.381(11) .
C106 H106 0.9500 .
C107 N21 1.332(11) .
C107 N22 1.359(12) .
C107 Pd7 1.950(10) .
C108 C109 1.345(14) .
C108 N21 1.373(12) .
C108 H108 0.9500 .
C109 N22 1.396(12) .
C109 H109 0.9500 .
C110 N24 1.344(12) .
C110 N23 1.348(12) .
C110 Pd8 1.948(10) .
C111 C112 1.314(14) .
C111 N23 1.380(12) .
C111 H111 0.9500 .
C112 N24 1.366(12) .
C112 H112 0.9500 .
C113 N1 1.336(12) .
C113 C114 1.382(13) .
C113 H113 0.9500 .
C114 C115 1.382(13) .
C114 Cl3 1.709(10) .
C115 C116 1.363(15) .
C115 H115 0.9500 .
C116 C117 1.368(15) .
C116 H116 0.9500 .
C117 N1 1.335(12) .
C117 H117 0.9500 .
N2A C1A 1.3900 .
N2A C5A 1.3900 .
N2A Pd2 2.089(10) .
C1A C2A 1.3900 .
C1A H1A 0.9500 .
C2A C3A 1.3900 .
C2A H2A 0.9500 .
C3A C4A 1.3900 .
C3A H3A 0.9500 .
C4A C5A 1.3900 .
C4A Cl6A 1.539(18) .
C5A H5A 0.9500 .
C123 N3 1.310(14) .
C123 C124 1.401(17) .
C124 C125 1.400(16) .
C124 Cl9 1.692(13) .
C125 C126 1.348(18) .
C125 H125 0.9500 .
C126 C127 1.327(19) .
C126 H126 0.9500 .
C127 N3 1.363(14) .
C127 H127 0.9500 .
C128 N4 1.340(15) .
C128 C129 1.360(17) .
C128 H128 0.9500 .
C129 C130 1.33(2) .
C129 H129 0.9500 .
C130 C131 1.43(2) .
C130 H130 0.9500 .
C131 C132 1.374(17) .
C131 Cl12 1.741(16) .
C132 N4 1.324(16) .
C132 H132 0.9500 .
C133 N5 1.321(11) .
C133 C134 1.387(12) .
C133 H133 0.9500 .
C134 C135 1.372(13) .
C134 Cl15 1.726(9) .
C135 C136 1.378(14) .
C135 H135 0.9500 .
C136 C137 1.369(14) .
C136 H136 0.9500 .
C137 N5 1.348(11) .
C137 H137 0.9500 .
C138 N6 1.331(14) .
C138 C139 1.433(16) .
C138 H138 0.9500 .
C139 C140 1.382(18) .
C139 Cl18 1.692(14) .
C140 C141 1.338(18) .
C140 H140 0.9500 .
C141 C142 1.416(16) .
C141 H141 0.9500 .
C142 N6 1.345(14) .
C142 H142 0.9500 .
C143 N7 1.360(11) .
C143 C144 1.371(13) .
C143 H143 0.9500 .
C144 C145 1.362(14) .
C144 H144 0.9500 .
C145 C146 1.375(13) .
C145 H145 0.9500 .
C146 C147 1.364(13) .
C146 Cl21 1.732(10) .
C147 N7 1.333(11) .
C147 H147 0.9500 .
C148 N8 1.338(15) .
C148 C149 1.373(16) .
C148 H148 0.9500 .
C149 C150 1.39(2) .
C149 Cl24 1.714(15) .
C150 C151 1.39(2) .
C150 H150 0.9500 .
C151 C152 1.355(18) .
C151 H151 0.9500 .
C152 N8 1.343(15) .
C152 H152 0.9500 .
C153 C154 1.403(15) .
C153 C158 1.405(15) .
C153 N10 1.440(13) .
C154 C155 1.407(16) .
C154 C159 1.522(16) .
C155 C156 1.385(16) .
C155 H155 0.9500 .
C156 C157 1.375(16) .
C156 C160 1.507(16) .
C157 C158 1.384(15) .
C157 H157 0.9500 .
C158 C161 1.547(14) .
C159 H15A 0.9800 .
C159 H15B 0.9800 .
C159 H15C 0.9800 .
C160 H16A 0.9800 .
C160 H16B 0.9800 .
C160 H16C 0.9800 .
C161 H16D 0.9800 .
C161 H16E 0.9800 .
C161 H16F 0.9800 .
C162 C167 1.382(13) .
C162 C163 1.390(14) .
C162 N12 1.446(12) .
C163 C164 1.380(14) .
C163 C168 1.526(15) .
C164 C165 1.402(16) .
C164 H164 0.9500 .
C165 C166 1.365(15) .
C165 C169 1.520(14) .
C166 C167 1.390(14) .
C166 H166 0.9500 .
C167 C170 1.473(16) .
C168 H16G 0.9800 .
C168 H16H 0.9800 .
C168 H16I 0.9800 .
C169 H16J 0.9800 .
C169 H16K 0.9800 .
C169 H16L 0.9800 .
C170 H17A 0.9800 .
C170 H17B 0.9800 .
C170 H17C 0.9800 .
C171 C176 1.399(16) .
C171 C172 1.42(2) .
C171 N14 1.451(17) .
C172 C173 1.35(2) .
C172 C177 1.549(18) .
C173 C174 1.40(2) .
C173 H173 0.9500 .
C174 C175 1.39(2) .
C174 C178 1.50(2) .
C175 C176 1.380(19) .
C175 H175 0.9500 .
C176 C179 1.496(18) .
C177 H17D 0.9800 .
C177 H17E 0.9800 .
C177 H17F 0.9800 .
C178 H17G 0.9800 .
C178 H17H 0.9800 .
C178 H17I 0.9800 .
C179 H17J 0.9800 .
C179 H17K 0.9800 .
C179 H17L 0.9800 .
C180 C181 1.373(14) .
C180 C185 1.374(15) .
C180 N16 1.462(13) .
C181 C182 1.406(15) .
C181 C186 1.508(16) .
C182 C183 1.368(16) .
C182 H182 0.9500 .
C183 C184 1.373(15) .
C183 C187 1.519(15) .
C184 C185 1.404(14) .
C184 H184 0.9500 .
C185 C188 1.516(14) .
C186 H18A 0.9800 .
C186 H18B 0.9800 .
C186 H18C 0.9800 .
C187 H18D 0.9800 .
C187 H18E 0.9800 .
C187 H18F 0.9800 .
C188 H18G 0.9800 .
C188 H18H 0.9800 .
C188 H18I 0.9800 .
C189 C194 1.388(13) .
C189 C190 1.406(14) .
C189 N18 1.463(12) .
C190 C191 1.382(15) .
C190 C195 1.504(14) .
C191 C192 1.378(16) .
C191 H191 0.9500 .
C192 C193 1.371(16) .
C192 C196 1.506(17) .
C193 C194 1.383(14) .
C193 H193 0.9500 .
C194 C197 1.499(14) .
C195 H19A 0.9800 .
C195 H19B 0.9800 .
C195 H19C 0.9800 .
C196 H19D 0.9800 .
C196 H19E 0.9800 .
C196 H19F 0.9800 .
C197 H19G 0.9800 .
C197 H19H 0.9800 .
C197 H19I 0.9800 .
C198 C203 1.365(13) .
C198 C199 1.405(13) .
C198 N20 1.442(11) .
C199 C204 1.522(15) .
C200 O3 1.381(12) .
C201 C202 1.399(16) .
C201 C205 1.525(15) .
C202 C203 1.390(13) .
C202 H202 0.9500 .
C203 C206 1.496(13) .
C204 H20A 0.9800 .
C204 H20B 0.9800 .
C204 H20C 0.9800 .
C205 H20D 0.9800 .
C205 H20E 0.9800 .
C205 H20F 0.9800 .
C206 H20G 0.9800 .
C206 H20H 0.9800 .
C206 H20I 0.9800 .
C207 C208 1.408(13) .
C207 C212 1.416(13) .
C207 N22 1.425(12) .
C208 C209 1.392(15) .
C208 C213 1.513(14) .
C209 C210 1.393(16) .
C209 H209 0.9500 .
C210 C211 1.369(15) .
C210 C214 1.535(18) .
C211 C212 1.368(15) .
C211 H211 0.9500 .
C212 C215 1.502(14) .
C213 H21A 0.9800 .
C213 H21B 0.9800 .
C213 H21C 0.9800 .
C214 H21D 0.9800 .
C214 H21E 0.9800 .
C214 H21F 0.9800 .
C215 H21G 0.9800 .
C215 H21H 0.9800 .
C215 H21I 0.9800 .
C216 C221 1.374(16) .
C216 C217 1.401(14) .
C216 N24 1.456(12) .
C217 C218 1.408(14) .
C217 C222 1.497(15) .
C218 C219 1.340(17) .
C218 H218 0.9500 .
C219 C220 1.373(18) .
C219 C223 1.518(16) .
C220 C221 1.426(17) .
C220 H220 0.9500 .
C221 C224 1.508(17) .
C222 H22A 0.9800 .
C222 H22B 0.9800 .
C222 H22C 0.9800 .
C223 H22D 0.9800 .
C223 H22E 0.9800 .
C223 H22F 0.9800 .
C224 H22G 0.9800 .
C224 H22H 0.9800 .
C224 H22I 0.9800 .
C225 O9 1.39(2) .
C225 C257 1.45(2) .
C225 H22J 0.9900 .
C225 H22K 0.9900 .
C20A O11 1.41(3) .
C20A C21A 1.53(3) .
C228 O12 1.414(14) .
C228 C245 1.491(18) .
C228 H22L 0.9900 .
C228 H22M 0.9900 .
C229 O13 1.358(17) .
C229 C232 1.48(2) .
C229 H22N 0.9900 .
C229 H22O 0.9900 .
C230 O14 1.44(3) .
C230 C263 1.52(3) .
C230 H23A 0.9900 .
C230 H23B 0.9900 .
C231 O15 1.17(3) .
C231 C251 1.65(2) .
C231 H23C 0.9900 .
C231 H23D 0.9900 .
C232 C237 1.38(2) .
C232 C233 1.42(2) .
C233 C234 1.42(2) .
C233 H233 0.9500 .
C234 C235 1.44(2) .
C234 H234 0.9500 .
C235 C236 1.27(2) .
C235 H235 0.9500 .
C236 C237 1.48(2) .
C236 H236 0.9500 .
C237 H237 0.9500 .
C238 O16 1.429(17) .
C238 C239 1.48(2) .
C238 H23E 0.9900 .
C238 H23F 0.9900 .
C239 C244 1.34(2) .
C239 C240 1.36(2) .
C240 C241 1.36(2) .
C240 H240 0.9500 .
C241 C242 1.31(2) .
C241 H241 0.9500 .
C242 C243 1.39(2) .
C242 H242 0.9500 .
C243 C244 1.46(2) .
C243 H243 0.9500 .
C244 H244 0.9500 .
C245 C246 1.362(18) .
C245 C250 1.415(18) .
C246 C247 1.389(18) .
C246 H246 0.9500 .
C247 C248 1.311(18) .
C247 H247 0.9500 .
C248 C249 1.327(17) .
C248 H248 0.9500 .
C249 C250 1.437(18) .
C249 H249 0.9500 .
C250 H250 0.9500 .
C251 C252 1.3900 .
C251 C256 1.3900 .
C252 C253 1.3900 .
C252 H252 0.9500 .
C253 C254 1.3900 .
C253 H253 0.9500 .
C254 C255 1.3900 .
C254 H254 0.9500 .
C255 C256 1.3900 .
C255 H255 0.9500 .
C256 H256 0.9500 .
C257 C258 1.3900 .
C257 C262 1.3900 .
C258 C259 1.3900 .
C258 H258 0.9500 .
C259 C260 1.3900 .
C259 H259 0.9500 .
C260 C261 1.3900 .
C260 H260 0.9500 .
C261 C262 1.3900 .
C261 H261 0.9500 .
C262 H262 0.9500 .
C263 C264 1.3900 .
C263 C268 1.3900 .
C264 C265 1.3900 .
C264 H264 0.9500 .
C265 C266 1.3900 .
C265 H265 0.9500 .
C266 C267 1.3900 .
C266 H266 0.9500 .
C267 C268 1.3900 .
C267 H267 0.9500 .
C268 H268 0.9500 .
C21A C22A 1.3900 .
C21A C26A 1.3900 .
C22A C23A 1.3900 .
C23A C24A 1.3900 .
C24A C25A 1.3900 .
C25A C26A 1.3900 .
C277 O18 1.22(3) .
C277 C278 1.59(3) .
C277 H27A 0.9900 .
C277 H27B 0.9900 .
C278 H27C 0.9800 .
C278 H27D 0.9800 .
C278 H27E 0.9800 .
C279 C280 1.24(3) .
C279 O18 1.75(4) .
C279 H27F 0.9900 .
C279 H27G 0.9900 .
C280 H28C 0.9800 .
C280 H28D 0.9800 .
C280 H28E 0.9800 .
C304 C801 0.93(7) .
C300 C301 1.59(4) .
C303 C302 1.68(4) .
C900 C901 1.31(2) .
C900 O17 1.44(2) .
C900 H90X 0.9900 .
C900 H90Y 0.9900 .
C901 H90A 0.9800 .
C901 H90B 0.9800 .
C901 H90C 0.9800 .
C902 O17 1.33(2) .
C902 C903 1.48(2) .
C902 H90U 0.9900 .
C902 H90V 0.9900 .
C903 H90D 0.9800 .
C903 H90E 0.9800 .
C903 H90F 0.9800 .
C955 N13 1.339(15) .
C955 N14 1.348(14) .
C955 Pd3 1.949(12) .
N1 Pd1 2.094(8) .
N3 Pd3 2.083(10) .
N4 Pd4 2.104(11) .
N5 Pd5 2.107(7) .
N6 Pd6 2.127(9) .
N7 Pd7 2.097(8) .
N8 Pd8 2.118(9) .
O10B C20B 1.27(3) .
O11 C2BB 1.21(6) .
O500 C5BB 1.72(19) 3_656
Cl1 Pd1 2.308(3) .
Cl2 Pd1 2.297(3) .
Cl4 Pd2 2.278(5) .
Cl5 Pd2 2.281(5) .
Cl7 Pd3 2.307(3) .
Cl8 Pd3 2.300(3) .
Cl10 Pd4 2.299(3) .
Cl11 Pd4 2.302(3) .
Cl13 Pd5 2.301(3) .
Cl14 Pd5 2.297(3) .
Cl16 Pd6 2.311(3) .
Cl17 Pd6 2.308(3) .
Cl19 Pd7 2.313(2) .
Cl20 Pd7 2.300(2) .
Cl22 Pd8 2.304(4) .
Cl23 Pd8 2.302(3) .
Pd2 N2B 2.17(3) .
N2B C1B 1.33(3) .
N2B C5B 1.37(4) .
C1B C2B 1.35(4) .
C1B H1B 0.9500 .
C2B C3B 1.36(5) .
C2B H2B 0.9500 .
C3B C4B 1.51(5) .
C3B H3B 0.9500 .
C4B C5B 1.51(5) .
C4B Cl6B 1.59(5) .
C5B H5B 0.9500 .
C20B C21B 1.65(4) .
C22B C21B 1.19(4) .
C22B C23B 1.30(4) .
C21B C26B 1.37(4) .
C25B C24B 1.39(4) .
C25B C26B 1.59(4) .
C23B C24B 1.44(4) .
C2AA O10A 1.44(3) .
C2AA C4AA 1.50(3) .
C3AA C6AA 1.15(3) 3_656
C3AA C4AA 1.3900 .
C3AA C8AA 1.3900 .
C3AA C7AA 1.60(3) 3_656
C4AA C7AA 1.15(2) 3_656
C4AA C5AA 1.3900 .
C4AA C6AA 1.99(2) 3_656
C5AA C7AA 0.96(2) 3_656
C5AA C8AA 1.15(3) 3_656
C5AA C6AA 1.3900 .
C6AA C8AA 0.47(3) 3_656
C6AA C7AA 1.32(3) 3_656
C6AA C7AA 1.3900 .
C7AA C8AA 1.3900 .
C7AA C7AA 1.73(2) 3_656
C7AA C8AA 1.84(3) 3_656
C3BB C4BB 1.3900 .
C3BB C8BB 1.3900 .
C4BB C5BB 1.3900 .
C5BB C6BB 1.3900 .
C6BB C7BB 1.3900 .
C7BB C8BB 1.3900 .
